data_1550171
loop_
_publ_author_name
'Banh, Hung'
'Hornung, Julius'
'Kratz, Thilo'
'Gemel, Christian'
'P\"othig, Alexander'
'Gam, Franck'
'Kahlal, Samia'
'Saillard, Jean-Yves'
'Fischer, Roland A.'

_publ_section_title
;
 Embryonic brass: pseudo two electron Cu/Zn clusters.
;
_journal_issue 48
_journal_name_full 'Chemical science'
_journal_page_first 8906
_journal_page_last 8913
_journal_paper_doi 10.1039/c8sc03902j
_journal_volume 9
_journal_year 2018
_chemical_absolute_configuration unk
_chemical_compound_source 'see text'
_chemical_formula_moiety 'C30 H45 Cu3 Zn2, 2(C10 H15 Zn)'
_chemical_formula_sum 'C50 H75 Cu3 Zn4'
_chemical_formula_weight 1128.31
_space_group_IT_number 7
_space_group_name_Hall 'P -2yac'
_space_group_name_H-M_alt 'P 1 n 1'
_symmetry_cell_setting monoclinic
_symmetry_Int_Tables_number 7
_symmetry_space_group_name_Hall 'P -2yac'
_symmetry_space_group_name_H-M 'P 1 n 1'
_atom_sites_solution_hydrogens geom
_audit_update_record
;
2018-07-10 deposited with the CCDC.
2018-10-29 downloaded from the CCDC.
;
_cell_angle_alpha 90
_cell_angle_beta 105.636(3)
_cell_angle_gamma 90
_cell_formula_units_Z 8
_cell_length_a 16.1793(14)
_cell_length_b 37.930(3)
_cell_length_c 17.4798(15)
_cell_measurement_reflns_used 9661
_cell_measurement_temperature 100
_cell_measurement_theta_max 25.7206
_cell_measurement_theta_min 2.2756
_cell_volume 10330.0(15)
_computing_cell_refinement 'SAINT (Bruker, 2015)'
_computing_data_collection 'APEX III Control Software (Bruker, 2015)'
_computing_data_reduction 'SAINT (Bruker, 2015)'
_computing_molecular_graphics 'PLATON (Spek, 2011)'
_computing_publication_material 'PLATON (Spek, 2011), enCIFer (Allen, 2014)'
_computing_structure_refinement 'SHELXL2014 (Sheldrick, 2014), SHELXLE (Huebschle, 2011)'
_computing_structure_solution 'SHELXT (Sheldrick, 2014)'
_diffrn_ambient_temperature 100
_diffrn_detector ' CMOS plate '
_diffrn_detector_area_resol_mean 16
_diffrn_measured_fraction_theta_full 0.999
_diffrn_measured_fraction_theta_max 0.999
_diffrn_measurement_device ' \k-geometry diffractometer '
_diffrn_measurement_device_type ' Bruker Photon CMOS '
_diffrn_measurement_method ' phi- and omega-rotation '
_diffrn_radiation_monochromator 'HELIOS optic'
_diffrn_radiation_probe x-ray
_diffrn_radiation_source 'TXS rotating anode'
_diffrn_radiation_type MoK\a
_diffrn_radiation_wavelength 0.71073
_diffrn_reflns_av_R_equivalents 0.0510
_diffrn_reflns_av_unetI/netI 0.0273
_diffrn_reflns_limit_h_max 19
_diffrn_reflns_limit_h_min -19
_diffrn_reflns_limit_k_max 45
_diffrn_reflns_limit_k_min -45
_diffrn_reflns_limit_l_max 21
_diffrn_reflns_limit_l_min -21
_diffrn_reflns_number 347810
_diffrn_reflns_reduction_process
;
;
_diffrn_reflns_theta_full 25.24
_diffrn_reflns_theta_max 25.35
_diffrn_reflns_theta_min 2.22
_exptl_absorpt_coefficient_mu 3.067
_exptl_absorpt_correction_T_max 0.7453
_exptl_absorpt_correction_T_min 0.6391
_exptl_absorpt_correction_type multi-scan
_exptl_absorpt_process_details 'SADABS 2014/5, Bruker, 2014'
_exptl_crystal_colour 'clear red'
_exptl_crystal_density_diffrn 1.451
_exptl_crystal_density_method 'Not Measured'
_exptl_crystal_description fragment
_exptl_crystal_F_000 4656
_exptl_crystal_size_max 0.192
_exptl_crystal_size_mid 0.132
_exptl_crystal_size_min 0.120
_refine_diff_density_max 0.831
_refine_diff_density_min -0.874
_refine_diff_density_rms 0.106
_refine_ls_abs_structure_details 'Flack (1983)'
_refine_ls_abs_structure_Flack 0.542(19)
_refine_ls_extinction_method none
_refine_ls_goodness_of_fit_ref 1.061
_refine_ls_hydrogen_treatment constr
_refine_ls_matrix_type full
_refine_ls_number_parameters 2248
_refine_ls_number_reflns 37771
_refine_ls_number_restraints 2087
_refine_ls_restrained_S_all 1.108
_refine_ls_R_factor_all 0.0470
_refine_ls_R_factor_gt 0.0408
_refine_ls_shift/su_max 0.001
_refine_ls_shift/su_mean 0.000
_refine_ls_structure_factor_coef Fsqd
_refine_ls_weighting_details 'W=1/[\S^2^(FO^2^)+(0.0271P)^2^+43.4399P] WHERE P=(FO^2^+2FC^2^)/3'
_refine_ls_weighting_scheme calc
_refine_ls_wR_factor_gt 0.0958
_refine_ls_wR_factor_ref 0.0993
_reflns_number_gt 34349
_reflns_number_total 37771
_reflns_threshold_expression I>2\s(I)
_cod_data_source_file c8sc03902j2.cif
_cod_data_source_block banhu9_0m_pl
_cod_depositor_comments 'Adding full bibliography for 1550170--1550171.cif.'
_cod_original_cell_volume 10330.1(15)
_cod_original_sg_symbol_H-M 'P n'
_cod_database_code 1550171

loop_
_space_group_symop_id
_space_group_symop_operation_xyz
1 x,y,z
2 1/2+x,-y,1/2+z

loop_
_atom_site_aniso_label
_atom_site_aniso_U_11
_atom_site_aniso_U_22
_atom_site_aniso_U_33
_atom_site_aniso_U_23
_atom_site_aniso_U_13
_atom_site_aniso_U_12
Zn10 0.0072(5) 0.0243(6) 0.0167(6) -0.0001(5) 0.0063(4) -0.0001(4)
Zn11 0.0077(5) 0.0244(6) 0.0171(6) 0.0008(5) 0.0050(4) -0.0002(4)
Cu7 0.0093(6) 0.0248(7) 0.0104(6) -0.0035(5) 0.0041(4) -0.0024(4)
Cu8 0.0140(6) 0.0143(6) 0.0203(6) 0.0008(5) 0.0052(5) -0.0008(5)
Cu9 0.0102(5) 0.0200(6) 0.0111(6) 0.0026(4) 0.0038(4) 0.0009(4)
Zn2 0.0199(6) 0.0206(6) 0.0208(6) -0.0010(5) 0.0034(5) -0.0012(5)
Zn3 0.0202(6) 0.0196(6) 0.0204(6) 0.0012(5) 0.0031(5) 0.0013(5)
Cu1 0.0159(6) 0.0147(6) 0.0196(6) 0.0018(5) -0.0005(4) 0.0010(5)
Cu2 0.0250(7) 0.0173(6) 0.0139(6) -0.0016(5) 0.0038(5) -0.0027(5)
Cu3 0.0232(7) 0.0174(6) 0.0136(6) 0.0036(5) 0.0013(5) 0.0048(5)
Zn6 0.0084(6) 0.0230(6) 0.0199(6) 0.0007(5) 0.0034(5) -0.0010(4)
Zn7 0.0102(6) 0.0206(6) 0.0179(6) -0.0013(5) 0.0038(5) 0.0003(4)
Cu4 0.0131(6) 0.0189(6) 0.0105(6) 0.0017(4) 0.0025(5) 0.0013(4)
Cu5 0.0112(6) 0.0210(6) 0.0122(6) -0.0044(5) 0.0014(4) -0.0020(4)
Cu6 0.0109(5) 0.0148(6) 0.0223(6) 0.0029(5) 0.0033(4) -0.0008(4)
Zn14 0.0210(7) 0.0211(6) 0.0217(7) -0.0004(5) 0.0042(5) 0.0029(5)
Zn15 0.0217(7) 0.0240(7) 0.0218(7) 0.0002(5) 0.0056(5) 0.0010(5)
Cu10 0.0235(7) 0.0302(7) 0.0128(6) 0.0046(5) 0.0035(5) 0.0076(5)
Cu11 0.0245(7) 0.0165(6) 0.0145(6) -0.0027(5) 0.0040(5) -0.0010(5)
Cu12 0.0208(7) 0.0138(6) 0.0234(7) -0.0015(5) 0.0017(5) 0.0025(5)
Zn1 0.0227(7) 0.0232(7) 0.0329(7) -0.0038(6) 0.0096(6) -0.0028(5)
Zn4 0.0211(7) 0.0342(7) 0.0269(7) 0.0014(6) 0.0049(5) 0.0008(5)
Zn5 0.0110(6) 0.0287(7) 0.0340(7) -0.0010(6) 0.0090(5) 0.0000(5)
Zn8 0.0118(6) 0.0334(7) 0.0265(6) -0.0024(5) 0.0057(5) 0.0008(5)
Zn9 0.0097(6) 0.0334(7) 0.0222(6) -0.0018(5) 0.0093(5) 0.0013(5)
Zn12 0.0097(6) 0.0285(7) 0.0292(7) 0.0024(5) 0.0089(5) 0.0001(5)
Zn13 0.0227(7) 0.0352(7) 0.0286(7) 0.0027(6) 0.0072(5) 0.0031(5)
Zn16 0.0256(7) 0.0270(7) 0.0348(8) -0.0004(6) 0.0097(6) -0.0022(5)
C21B 0.027(6) 0.019(6) 0.013(5) -0.010(4) 0.001(4) -0.009(4)
C22B 0.027(6) 0.019(6) 0.013(5) -0.010(4) 0.001(4) -0.009(4)
C23B 0.027(6) 0.019(6) 0.013(5) -0.010(4) 0.001(4) -0.010(4)
C24B 0.027(6) 0.019(6) 0.013(5) -0.010(4) 0.001(4) -0.009(4)
C25B 0.027(6) 0.019(6) 0.013(5) -0.010(4) 0.001(4) -0.009(4)
C26B 0.028(7) 0.019(6) 0.013(6) -0.010(5) 0.002(5) -0.010(5)
C27B 0.027(7) 0.020(6) 0.016(6) -0.011(5) 0.000(5) -0.009(5)
C28B 0.029(7) 0.019(6) 0.014(6) -0.009(5) 0.000(5) -0.011(5)
C29B 0.027(6) 0.022(6) 0.014(6) -0.011(5) 0.001(5) -0.010(5)
C30B 0.030(7) 0.020(6) 0.015(6) -0.010(5) -0.001(5) -0.007(5)
C121 0.029(4) 0.027(4) 0.010(4) -0.003(3) 0.003(3) -0.012(3)
C122 0.025(4) 0.032(5) 0.012(4) -0.009(3) 0.008(3) -0.008(3)
C123 0.033(4) 0.029(4) 0.017(4) -0.008(3) 0.004(3) 0.000(3)
C124 0.037(4) 0.021(4) 0.016(4) -0.004(3) 0.008(3) -0.011(4)
C125 0.023(4) 0.025(4) 0.012(4) -0.009(3) 0.006(3) -0.008(3)
C126 0.085(8) 0.030(6) 0.019(5) 0.003(5) -0.012(6) -0.015(6)
C127 0.036(6) 0.087(9) 0.026(6) -0.020(6) 0.015(5) -0.021(6)
C128 0.063(7) 0.049(7) 0.034(7) -0.023(5) -0.006(6) 0.026(6)
C129 0.081(8) 0.035(6) 0.030(6) 0.000(5) 0.010(6) -0.033(6)
C130 0.026(5) 0.064(8) 0.037(7) -0.033(6) -0.001(5) 0.001(5)
C131 0.058(4) 0.012(3) 0.047(4) 0.000(3) 0.022(3) -0.003(3)
C132 0.043(4) 0.013(3) 0.046(4) -0.001(3) 0.012(3) -0.008(3)
C133 0.051(4) 0.014(3) 0.044(4) 0.002(3) 0.015(3) -0.010(3)
C134 0.048(4) 0.011(3) 0.061(4) 0.005(3) 0.000(3) -0.004(3)
C135 0.048(4) 0.011(3) 0.069(4) 0.002(3) 0.020(3) -0.002(3)
C136 0.122(9) 0.032(6) 0.047(6) -0.002(4) 0.032(6) -0.010(6)
C137 0.043(6) 0.031(6) 0.098(8) -0.010(6) -0.004(5) -0.012(5)
C138 0.095(8) 0.036(6) 0.053(6) 0.001(5) 0.034(5) -0.015(6)
C139 0.094(8) 0.026(6) 0.097(8) 0.005(6) -0.040(7) 0.001(6)
C140 0.061(6) 0.030(5) 0.126(9) -0.004(6) 0.042(6) 0.001(5)
C141 0.016(4) 0.028(5) 0.014(4) 0.004(4) 0.002(3) 0.000(4)
C142 0.032(5) 0.022(5) 0.020(5) 0.006(4) 0.008(4) 0.001(4)
C143 0.016(4) 0.043(6) 0.018(5) 0.017(4) 0.004(4) 0.005(4)
C144 0.026(5) 0.033(6) 0.013(4) 0.002(4) 0.000(4) -0.002(4)
C145 0.020(4) 0.024(5) 0.017(4) 0.003(4) 0.008(4) 0.003(4)
C146 0.027(5) 0.037(6) 0.037(6) 0.016(5) 0.004(5) -0.007(4)
C147 0.099(11) 0.026(6) 0.037(6) 0.007(5) 0.033(7) 0.022(6)
C148 0.034(6) 0.079(9) 0.036(6) 0.028(6) 0.013(5) 0.023(6)
C149 0.030(6) 0.063(8) 0.020(5) -0.002(5) -0.004(4) -0.017(5)
C150 0.030(5) 0.028(5) 0.021(5) 0.001(4) 0.020(4) 0.011(4)
C21 0.034(6) 0.014(5) 0.045(6) -0.004(4) -0.026(5) 0.004(4)
C22 0.021(5) 0.018(5) 0.048(6) 0.000(4) 0.014(4) -0.001(3)
C23 0.028(5) 0.011(4) 0.021(4) 0.005(3) 0.002(4) 0.002(3)
C24 0.012(4) 0.014(4) 0.034(5) 0.001(4) -0.003(4) 0.003(3)
C25 0.051(7) 0.023(5) 0.027(5) 0.001(4) 0.022(5) 0.012(4)
C26 0.081(10) 0.030(6) 0.069(9) 0.012(6) -0.049(8) -0.016(6)
C27 0.035(6) 0.044(7) 0.064(8) 0.012(6) 0.024(6) -0.004(5)
C28 0.153(15) 0.023(6) 0.028(6) 0.005(5) 0.006(8) 0.007(8)
C29 0.024(6) 0.034(7) 0.126(14) 0.018(8) 0.003(7) 0.008(5)
C30 0.19(2) 0.044(8) 0.059(9) 0.016(7) 0.083(12) 0.055(10)
C31 0.033(3) 0.027(3) 0.018(3) -0.011(3) 0.007(3) -0.011(3)
C32 0.032(3) 0.025(3) 0.017(3) -0.009(3) 0.008(3) -0.010(3)
C33 0.037(4) 0.022(3) 0.016(3) -0.009(3) 0.013(3) -0.006(3)
C34 0.041(4) 0.022(3) 0.020(3) -0.010(3) 0.014(3) -0.008(3)
C35 0.035(3) 0.025(3) 0.020(3) -0.012(3) 0.016(3) -0.014(3)
C36 0.043(5) 0.043(6) 0.029(5) -0.003(4) 0.001(4) -0.004(5)
C37 0.037(5) 0.039(5) 0.021(5) -0.004(4) 0.007(4) -0.011(4)
C38 0.037(5) 0.032(5) 0.025(5) -0.008(4) 0.015(4) 0.002(4)
C39 0.059(6) 0.022(4) 0.034(5) -0.003(4) 0.020(5) -0.006(4)
C40 0.038(5) 0.049(6) 0.036(5) -0.020(5) 0.017(4) -0.025(4)
C41 0.049(4) 0.026(3) 0.013(3) 0.010(3) -0.002(3) -0.013(3)
C42 0.048(4) 0.024(3) 0.014(3) 0.005(3) -0.001(3) 0.007(3)
C43 0.037(4) 0.031(3) 0.018(3) 0.008(3) -0.003(3) -0.001(3)
C44 0.040(4) 0.030(3) 0.017(3) 0.007(3) -0.002(3) -0.003(3)
C45 0.038(4) 0.030(3) 0.013(3) 0.006(3) 0.007(3) -0.001(3)
C46 0.074(6) 0.043(5) 0.025(5) 0.006(4) -0.001(5) -0.031(5)
C47 0.099(8) 0.047(6) 0.030(5) -0.001(5) 0.001(5) 0.038(6)
C48 0.033(5) 0.076(7) 0.047(6) 0.020(6) -0.007(4) -0.004(5)
C49 0.063(6) 0.039(5) 0.028(5) 0.001(4) -0.004(5) -0.011(4)
C50 0.051(6) 0.064(6) 0.027(5) 0.001(5) 0.016(4) 0.005(5)
C71 0.021(5) 0.036(6) 0.018(5) 0.010(4) 0.004(4) 0.010(4)
C72 0.042(6) 0.025(5) 0.012(4) 0.009(4) 0.019(4) 0.010(4)
C73 0.025(5) 0.024(5) 0.015(5) 0.007(4) 0.006(4) -0.004(4)
C74 0.022(5) 0.034(6) 0.009(4) 0.006(4) 0.000(4) 0.000(4)
C75 0.019(4) 0.018(5) 0.012(4) 0.003(3) -0.001(3) -0.002(3)
C76 0.027(6) 0.076(9) 0.030(6) 0.026(6) 0.003(4) 0.030(6)
C77 0.087(10) 0.034(7) 0.038(7) 0.016(5) 0.031(7) 0.022(6)
C78 0.030(6) 0.047(7) 0.016(5) 0.007(5) 0.009(4) -0.014(5)
C79 0.039(7) 0.054(8) 0.023(6) 0.001(5) 0.003(5) -0.007(6)
C80 0.046(7) 0.050(8) 0.029(6) -0.005(5) -0.005(5) -0.021(6)
C81 0.059(4) 0.050(4) 0.025(4) -0.025(3) 0.010(3) -0.014(3)
C82 0.068(4) 0.041(4) 0.026(4) -0.022(3) 0.001(3) -0.004(3)
C83 0.055(4) 0.054(4) 0.033(4) -0.032(3) 0.007(3) -0.001(3)
C84 0.070(4) 0.049(4) 0.024(4) -0.020(3) 0.017(3) -0.012(3)
C85 0.059(4) 0.047(4) 0.027(4) -0.024(3) 0.001(3) 0.007(3)
C86 0.085(7) 0.099(8) 0.063(7) -0.036(6) 0.033(6) -0.048(6)
C87 0.137(9) 0.048(6) 0.059(7) -0.013(5) -0.021(7) 0.003(6)
C88 0.057(6) 0.117(9) 0.087(8) -0.066(7) 0.010(6) 0.014(6)
C89 0.130(9) 0.086(7) 0.044(6) -0.014(5) 0.037(6) -0.041(7)
C90 0.091(7) 0.085(8) 0.061(7) -0.028(6) -0.029(6) 0.041(6)
C91 0.048(4) 0.016(3) 0.052(4) 0.001(3) 0.019(3) 0.000(3)
C92 0.034(3) 0.012(3) 0.065(4) 0.004(3) 0.017(3) 0.000(3)
C93 0.043(4) 0.011(3) 0.050(4) 0.004(3) 0.006(3) -0.003(3)
C94 0.041(3) 0.014(3) 0.043(4) 0.005(3) 0.018(3) -0.005(3)
C95 0.031(3) 0.015(3) 0.047(4) 0.000(3) 0.007(3) -0.004(3)
C96 0.094(8) 0.031(5) 0.061(6) -0.006(5) 0.037(5) 0.002(5)
C97 0.043(5) 0.028(5) 0.120(9) 0.006(6) 0.026(5) 0.007(4)
C98 0.081(7) 0.032(6) 0.061(6) 0.012(5) -0.021(5) 0.000(5)
C99 0.064(6) 0.026(5) 0.060(6) 0.009(4) 0.039(5) -0.004(5)
C100 0.041(5) 0.028(6) 0.079(7) -0.009(5) -0.006(5) -0.007(4)
C171 0.048(4) 0.050(4) 0.018(3) 0.017(3) 0.001(3) 0.014(3)
C172 0.049(4) 0.059(4) 0.018(3) 0.023(3) -0.005(3) -0.007(3)
C173 0.042(4) 0.069(4) 0.017(3) 0.022(3) 0.003(3) 0.013(3)
C174 0.051(4) 0.062(4) 0.018(3) 0.013(3) -0.005(3) 0.009(3)
C175 0.042(4) 0.059(4) 0.019(3) 0.018(3) -0.006(3) 0.002(3)
C176 0.087(7) 0.062(6) 0.041(6) 0.015(5) 0.007(5) 0.035(6)
C177 0.090(7) 0.081(7) 0.049(6) 0.039(5) -0.017(6) -0.038(6)
C178 0.057(6) 0.128(9) 0.033(5) 0.031(6) 0.016(5) 0.026(6)
C179 0.094(8) 0.072(7) 0.029(5) -0.005(5) -0.013(6) 0.014(6)
C180 0.040(5) 0.105(8) 0.033(5) 0.029(6) -0.008(4) -0.010(5)
C181 0.031(6) 0.027(5) 0.018(5) -0.008(4) 0.004(4) 0.003(4)
C182 0.028(5) 0.020(4) 0.013(4) -0.002(3) 0.007(4) -0.001(4)
C183 0.026(5) 0.033(6) 0.018(5) -0.006(4) -0.005(4) 0.001(4)
C184 0.034(6) 0.039(6) 0.031(6) -0.021(5) 0.009(5) -0.011(5)
C185 0.051(7) 0.017(5) 0.036(6) -0.009(4) 0.017(5) -0.009(4)
C186 0.046(7) 0.033(7) 0.039(7) -0.018(5) 0.002(5) 0.001(5)
C187 0.051(7) 0.047(7) 0.022(6) 0.004(5) 0.020(5) -0.011(6)
C188 0.046(7) 0.065(9) 0.028(6) -0.005(6) -0.009(5) 0.018(6)
C189 0.044(7) 0.072(9) 0.082(10) -0.053(8) 0.043(7) -0.041(7)
C190 0.144(16) 0.024(6) 0.061(9) -0.013(6) 0.054(10) -0.025(8)
C191 0.041(4) 0.018(3) 0.055(4) -0.005(3) 0.004(3) 0.001(3)
C192 0.043(4) 0.018(4) 0.054(4) 0.001(3) 0.014(3) 0.006(3)
C193 0.031(4) 0.015(3) 0.053(4) 0.006(3) 0.009(3) 0.004(3)
C194 0.037(4) 0.014(3) 0.050(4) 0.004(3) 0.013(3) 0.001(3)
C195 0.034(4) 0.012(3) 0.059(4) -0.001(3) 0.012(3) -0.001(3)
C196 0.074(7) 0.036(6) 0.072(7) -0.020(5) -0.016(6) -0.002(5)
C197 0.075(7) 0.037(6) 0.080(7) -0.005(5) 0.039(6) 0.005(6)
C198 0.025(5) 0.034(6) 0.091(8) 0.017(6) 0.004(5) 0.006(4)
C199 0.072(7) 0.031(5) 0.047(5) 0.012(4) 0.018(5) 0.006(5)
C200 0.043(5) 0.019(5) 0.108(8) 0.005(5) 0.031(5) -0.002(4)
C1 0.029(4) 0.050(4) 0.051(4) -0.009(3) 0.022(3) -0.004(3)
C2 0.032(4) 0.044(4) 0.061(4) 0.004(3) 0.023(3) -0.003(3)
C3 0.035(4) 0.054(4) 0.051(4) 0.003(3) 0.018(3) -0.003(3)
C4 0.037(4) 0.042(4) 0.058(4) -0.005(3) 0.022(3) -0.001(3)
C5 0.031(4) 0.050(4) 0.052(4) 0.009(3) 0.019(3) 0.007(3)
C6 0.040(6) 0.092(8) 0.070(6) -0.030(6) 0.017(5) -0.009(6)
C7 0.056(7) 0.041(5) 0.094(8) 0.007(5) 0.027(6) -0.005(5)
C8 0.047(6) 0.095(8) 0.048(6) 0.005(5) 0.020(5) -0.002(6)
C9 0.067(7) 0.047(6) 0.081(7) -0.019(5) 0.040(6) -0.003(5)
C10 0.042(6) 0.078(7) 0.068(6) 0.029(6) 0.018(5) 0.017(5)
C11 0.022(3) 0.050(4) 0.033(3) 0.005(3) 0.013(3) -0.007(3)
C12 0.021(3) 0.041(3) 0.035(3) 0.005(3) 0.010(3) -0.007(3)
C13 0.016(3) 0.044(4) 0.041(3) 0.010(3) 0.014(3) 0.000(3)
C14 0.022(3) 0.044(4) 0.056(4) 0.002(3) 0.027(3) 0.005(3)
C15 0.026(3) 0.055(4) 0.042(4) -0.007(3) 0.021(3) -0.007(3)
C16 0.050(6) 0.081(7) 0.058(6) 0.031(6) 0.014(5) -0.006(5)
C17 0.054(6) 0.046(5) 0.057(6) -0.009(5) 0.010(5) -0.015(5)
C18 0.032(5) 0.084(7) 0.043(5) 0.028(5) 0.005(4) -0.002(5)
C19 0.046(6) 0.046(5) 0.112(8) 0.000(5) 0.052(6) 0.011(4)
C20 0.058(7) 0.108(8) 0.054(6) -0.030(6) 0.031(5) -0.023(6)
C51 0.017(3) 0.041(4) 0.042(4) -0.010(3) 0.020(3) 0.003(3)
C52 0.018(3) 0.033(4) 0.047(4) -0.004(3) 0.019(3) 0.006(3)
C53 0.012(3) 0.031(4) 0.044(4) -0.001(3) 0.015(3) 0.003(3)
C54 0.014(3) 0.031(4) 0.045(4) -0.001(3) 0.014(3) 0.000(3)
C55 0.017(4) 0.039(4) 0.042(4) 0.000(3) 0.017(3) 0.003(3)
C56 0.044(8) 0.105(13) 0.090(11) -0.058(10) 0.034(8) -0.014(8)
C57 0.062(9) 0.016(6) 0.175(18) 0.007(8) 0.056(11) 0.017(5)
C58 0.029(6) 0.063(8) 0.046(7) 0.009(6) 0.001(5) 0.008(5)
C59 0.039(7) 0.034(6) 0.075(9) -0.006(6) 0.022(6) -0.006(5)
C60 0.058(9) 0.099(12) 0.041(7) 0.031(7) 0.017(6) 0.010(8)
C61 0.011(3) 0.083(4) 0.049(4) -0.023(3) 0.014(3) -0.005(3)
C62 0.011(3) 0.083(4) 0.039(4) 0.000(3) 0.011(3) 0.012(3)
C63 0.018(3) 0.065(4) 0.039(4) -0.005(3) 0.015(3) 0.008(3)
C64 0.018(3) 0.068(4) 0.041(4) -0.001(3) 0.010(3) -0.002(3)
C65 0.019(3) 0.069(4) 0.055(4) -0.009(3) 0.019(3) -0.007(3)
C66 0.018(5) 0.134(9) 0.079(7) -0.048(7) 0.008(5) -0.020(6)
C67 0.045(6) 0.125(8) 0.051(6) 0.024(6) 0.018(5) 0.030(6)
C68 0.051(6) 0.061(6) 0.079(7) -0.011(5) 0.028(6) 0.006(5)
C69 0.038(6) 0.110(8) 0.038(5) 0.008(5) 0.010(4) -0.005(6)
C70 0.054(7) 0.071(6) 0.108(8) -0.003(6) 0.038(6) -0.017(5)
C101 0.019(2) 0.053(2) 0.037(2) 0.0013(18) 0.0142(17) 0.0070(18)
C102 0.018(2) 0.053(2) 0.037(2) 0.0015(18) 0.0146(17) 0.0058(18)
C103 0.018(2) 0.054(2) 0.038(2) 0.0026(19) 0.0164(17) 0.0049(17)
C104 0.019(2) 0.055(2) 0.037(2) 0.0031(19) 0.0158(17) 0.0062(18)
C105 0.019(2) 0.055(2) 0.036(2) 0.0011(19) 0.0148(17) 0.0068(18)
C106 0.026(3) 0.054(3) 0.041(3) 0.002(3) 0.013(3) 0.008(2)
C107 0.021(3) 0.056(3) 0.037(3) -0.001(2) 0.013(2) 0.004(3)
C108 0.022(3) 0.054(3) 0.047(3) 0.002(2) 0.018(3) 0.002(2)
C109 0.024(3) 0.063(3) 0.040(3) 0.008(3) 0.016(2) 0.007(3)
C110 0.025(3) 0.060(3) 0.038(3) -0.004(3) 0.014(3) 0.008(3)
C111 0.019(3) 0.032(3) 0.055(4) 0.004(3) 0.026(3) 0.001(3)
C112 0.013(3) 0.043(4) 0.052(4) -0.014(3) 0.021(3) -0.005(3)
C113 0.011(3) 0.047(4) 0.047(4) 0.009(3) 0.017(3) 0.004(3)
C114 0.014(3) 0.031(3) 0.058(4) 0.000(3) 0.016(3) 0.003(3)
C115 0.017(3) 0.041(4) 0.046(4) -0.002(3) 0.020(3) 0.004(3)
C116 0.049(6) 0.053(6) 0.104(8) 0.030(6) 0.045(6) 0.008(5)
C117 0.039(6) 0.078(7) 0.078(7) -0.044(6) 0.035(5) -0.021(5)
C118 0.037(6) 0.103(8) 0.060(6) 0.031(6) 0.016(5) 0.016(6)
C119 0.042(6) 0.037(5) 0.112(8) -0.008(5) 0.017(6) 0.001(4)
C120 0.040(6) 0.086(7) 0.050(5) -0.004(5) 0.018(5) 0.009(5)
C151 0.025(4) 0.077(4) 0.031(3) 0.007(3) 0.019(3) 0.006(3)
C152 0.026(4) 0.078(4) 0.028(3) -0.013(3) 0.016(3) -0.009(3)
C153 0.026(4) 0.060(4) 0.030(3) -0.008(3) 0.020(3) -0.010(3)
C154 0.024(4) 0.058(4) 0.025(3) -0.005(3) 0.015(3) 0.000(3)
C155 0.027(4) 0.062(4) 0.034(3) 0.001(3) 0.018(3) 0.009(3)
C156 0.048(6) 0.114(8) 0.046(6) 0.035(6) 0.022(5) 0.020(6)
C157 0.051(7) 0.125(8) 0.053(6) -0.044(6) 0.014(5) -0.030(6)
C158 0.060(7) 0.060(6) 0.074(7) 0.000(5) 0.038(6) -0.013(5)
C159 0.038(5) 0.073(7) 0.024(4) -0.007(4) 0.007(4) -0.002(5)
C160 0.052(6) 0.057(6) 0.078(7) 0.000(5) 0.030(6) 0.016(5)
C161 0.039(6) 0.007(4) 0.053(6) 0.001(4) 0.020(5) -0.008(4)
C162 0.027(5) 0.021(5) 0.032(5) 0.000(4) 0.004(4) -0.007(4)
C163 0.032(5) 0.011(4) 0.046(6) -0.008(4) 0.025(5) -0.001(4)
C164 0.028(5) 0.050(7) 0.030(5) -0.013(5) 0.015(4) 0.000(5)
C165 0.032(6) 0.037(6) 0.032(6) 0.015(5) 0.011(4) 0.005(5)
C166 0.060(8) 0.031(6) 0.060(8) -0.007(5) 0.027(6) -0.011(5)
C167 0.033(6) 0.040(6) 0.035(6) 0.002(5) 0.008(5) -0.008(5)
C168 0.030(5) 0.021(5) 0.067(8) 0.005(5) 0.033(5) 0.007(4)
C169 0.055(8) 0.080(10) 0.048(8) -0.033(7) 0.021(6) 0.000(7)
C170 0.052(8) 0.084(10) 0.044(7) 0.045(7) 0.019(6) 0.012(7)

loop_
_atom_site_label
_atom_site_type_symbol
_atom_site_thermal_displace_type
_atom_site_fract_x
_atom_site_fract_y
_atom_site_fract_z
_atom_site_occupancy
_atom_site_U_iso_or_equiv
_atom_site_calc_flag
_atom_site_refinement_flags
_atom_site_disorder_assembly
_atom_site_disorder_group
Zn10 Zn Uani 0.79590(7) -0.45731(4) 0.98657(7) 1.000 0.0155(3) d . . .
Zn11 Zn Uani 0.55512(7) -0.44705(4) 1.00188(7) 1.000 0.0161(3) d . . .
Cu7 Cu Uani 0.70532(7) -0.43280(3) 1.06411(7) 1.000 0.0146(4) d . . .
Cu8 Cu Uani 0.66830(8) -0.48914(3) 0.99634(8) 1.000 0.0161(3) d . . .
Cu9 Cu Uani 0.65206(7) -0.43443(4) 0.92041(7) 1.000 0.0136(3) d . . .
Zn2 Zn Uani 0.36581(8) -0.19589(4) 0.98941(8) 1.000 0.0208(3) d . . .
Zn3 Zn Uani 0.12577(8) -0.20805(4) 1.00479(7) 1.000 0.0205(3) d . . .
Cu1 Cu Uani 0.25745(9) -0.23874(3) 1.00384(8) 1.000 0.0178(3) d . . .
Cu2 Cu Uani 0.26558(9) -0.18063(4) 1.06608(7) 1.000 0.0190(4) d . . .
Cu3 Cu Uani 0.21434(8) -0.18608(4) 0.92247(7) 1.000 0.0188(4) d . . .
Zn6 Zn Uani 0.87835(7) -0.30228(4) 0.49325(7) 1.000 0.0172(3) d . . .
Zn7 Zn Uani 0.63788(7) -0.29542(3) 0.51004(7) 1.000 0.0162(3) d . . .
Cu4 Cu Uani 0.78323(8) -0.31569(3) 0.57591(7) 1.000 0.0143(3) d . . .
Cu5 Cu Uani 0.72894(7) -0.31942(4) 0.43222(7) 1.000 0.0151(3) d . . .
Cu6 Cu Uani 0.76116(8) -0.26187(3) 0.49531(8) 1.000 0.0162(3) d . . .
Zn14 Zn Uani 0.28261(8) -0.04477(4) 0.47408(8) 1.000 0.0216(4) d . . .
Zn15 Zn Uani 0.04196(8) -0.05261(4) 0.49103(8) 1.000 0.0226(4) d . . .
Cu10 Cu Uani 0.19228(9) -0.06518(4) 0.55635(8) 1.000 0.0224(4) d . . .
Cu11 Cu Uani 0.13937(8) -0.06895(4) 0.41270(8) 1.000 0.0187(4) d . . .
Cu12 Cu Uani 0.15502(8) -0.01160(3) 0.47849(8) 1.000 0.0202(4) d . . .
Zn1 Zn Uani 0.50421(9) -0.19027(4) 0.97681(8) 1.000 0.0259(4) d . . .
Zn4 Zn Uani -0.01270(9) -0.21310(4) 1.01735(8) 1.000 0.0277(4) d . . .
Zn5 Zn Uani 1.01811(8) -0.30613(4) 0.48347(8) 1.000 0.0240(4) d . . .
Zn8 Zn Uani 0.49983(8) -0.29288(4) 0.52453(8) 1.000 0.0238(4) d . . .
Zn9 Zn Uani 0.93466(7) -0.46184(4) 0.97454(8) 1.000 0.0208(4) d . . .
Zn12 Zn Uani 0.41673(7) -0.44159(4) 1.01439(8) 1.000 0.0218(4) d . . .
Zn13 Zn Uani 0.42031(9) -0.04370(4) 0.45868(9) 1.000 0.0288(4) d . . .
Zn16 Zn Uani -0.09714(9) -0.05786(4) 0.50132(9) 1.000 0.0288(4) d . . .
C21B C Uani 0.701(3) -0.4240(12) 1.188(2) 0.259(10) 0.021(3) d UP A 2
C22B C Uani 0.672(3) -0.3955(13) 1.153(2) 0.259(10) 0.021(3) d UP A 2
C23B C Uani 0.729(3) -0.3783(10) 1.116(2) 0.259(10) 0.021(3) d UP A 2
C24B C Uani 0.807(3) -0.4021(12) 1.138(2) 0.259(10) 0.021(3) d UP A 2
C25B C Uani 0.789(3) -0.4293(11) 1.184(2) 0.259(10) 0.021(3) d UP A 2
C26B C Uani 0.638(2) -0.4443(9) 1.226(2) 0.259(10) 0.021(4) d UP A 2
C27B C Uani 0.585(2) -0.3758(9) 1.1429(19) 0.259(10) 0.022(4) d UP A 2
C28B C Uani 0.737(2) -0.3441(8) 1.0781(18) 0.259(10) 0.022(4) d UP A 2
C29B C Uani 0.896(2) -0.3937(8) 1.1306(18) 0.259(10) 0.022(3) d UP A 2
C30B C Uani 0.845(2) -0.4585(8) 1.2261(18) 0.259(10) 0.023(4) d UP A 2
C121 C Uani 0.7547(11) -0.4355(3) 1.1931(7) 0.741(10) 0.022(2) d UP A 1
C122 C Uani 0.6766(9) -0.4164(5) 1.1735(8) 0.741(10) 0.022(3) d UP A 1
C123 C Uani 0.6860(11) -0.3865(4) 1.1304(8) 0.741(10) 0.027(2) d UP A 1
C124 C Uani 0.7696(12) -0.3855(4) 1.1212(8) 0.741(10) 0.025(2) d UP A 1
C125 C Uani 0.8144(8) -0.4171(4) 1.1588(8) 0.741(10) 0.020(2) d UP A 1
C126 C Uani 0.7741(12) -0.4663(4) 1.2481(8) 0.741(10) 0.050(4) d UP A 1
C127 C Uani 0.5980(9) -0.4230(5) 1.2018(8) 0.741(10) 0.048(4) d UP A 1
C128 C Uani 0.6210(11) -0.3570(4) 1.1039(9) 0.741(10) 0.052(4) d UP A 1
C129 C Uani 0.8128(12) -0.3571(4) 1.0837(9) 0.741(10) 0.050(4) d UP A 1
C130 C Uani 0.9062(9) -0.4242(5) 1.1722(9) 0.741(10) 0.044(4) d UP A 1
C131 C Uani 0.6474(9) -0.5386(3) 0.9292(7) 1.000 0.038(2) d U . .
C132 C Uani 0.5835(8) -0.5351(3) 0.9703(7) 1.000 0.034(2) d U . .
C133 C Uani 0.6253(8) -0.5349(3) 1.0516(7) 1.000 0.036(2) d U . .
C134 C Uani 0.7160(8) -0.5387(3) 1.0570(8) 1.000 0.043(2) d U . .
C135 C Uani 0.7241(8) -0.5402(3) 0.9806(8) 1.000 0.042(2) d U . .
C136 C Uani 0.6216(11) -0.5445(3) 0.8380(8) 1.000 0.065(4) d U . .
C137 C Uani 0.4868(9) -0.5351(4) 0.9341(10) 1.000 0.062(4) d U . .
C138 C Uani 0.5867(10) -0.5357(4) 1.1202(8) 1.000 0.059(4) d U . .
C139 C Uani 0.7856(11) -0.5436(3) 1.1346(10) 1.000 0.085(4) d U . .
C140 C Uani 0.8062(9) -0.5489(3) 0.9600(10) 1.000 0.069(4) d U . .
C141 C Uani 0.6996(6) -0.3984(3) 0.8425(6) 1.000 0.020(3) d . . .
C142 C Uani 0.6248(7) -0.3833(3) 0.8581(6) 1.000 0.025(3) d . . .
C143 C Uani 0.5553(6) -0.4068(3) 0.8277(6) 1.000 0.026(3) d . . .
C144 C Uani 0.5851(7) -0.4357(3) 0.7936(6) 1.000 0.025(3) d . . .
C145 C Uani 0.6737(7) -0.4315(3) 0.8030(6) 1.000 0.020(3) d . . .
C146 C Uani 0.7858(8) -0.3811(4) 0.8576(8) 1.000 0.035(3) d . . .
C147 C Uani 0.6172(11) -0.3472(3) 0.8902(8) 1.000 0.051(5) d . . .
C148 C Uani 0.4620(8) -0.3988(4) 0.8239(7) 1.000 0.049(4) d . . .
C149 C Uani 0.5291(7) -0.4643(3) 0.7457(7) 1.000 0.040(4) d . . .
C150 C Uani 0.7316(7) -0.4537(3) 0.7678(7) 1.000 0.024(3) d . . .
C21 C Uani 0.2114(7) -0.2911(3) 0.9531(7) 1.000 0.038(3) d . . .
C22 C Uani 0.2086(7) -0.2889(3) 1.0356(7) 1.000 0.028(3) d . . .
C23 C Uani 0.2925(6) -0.2844(2) 1.0820(6) 1.000 0.021(3) d . . .
C24 C Uani 0.3474(6) -0.2820(3) 1.0340(6) 1.000 0.022(3) d . . .
C25 C Uani 0.2982(8) -0.2863(3) 0.9522(6) 1.000 0.031(3) d . . .
C26 C Uani 0.1366(10) -0.3007(3) 0.8852(9) 1.000 0.073(5) d . . .
C27 C Uani 0.1324(7) -0.2971(3) 1.0680(8) 1.000 0.046(4) d . . .
C28 C Uani 0.3166(12) -0.2858(3) 1.1720(7) 1.000 0.072(6) d . . .
C29 C Uani 0.4441(8) -0.2816(4) 1.0618(12) 1.000 0.065(6) d . . .
C30 C Uani 0.3419(14) -0.2890(4) 0.8862(9) 1.000 0.088(8) d . . .
C31 C Uani 0.3357(7) -0.1761(3) 1.1915(6) 1.000 0.0260(17) d U . .
C32 C Uani 0.2460(8) -0.1744(3) 1.1841(7) 1.000 0.0244(17) d U . .
C33 C Uani 0.2135(8) -0.1441(3) 1.1379(6) 1.000 0.0239(19) d U . .
C34 C Uani 0.2831(8) -0.1270(3) 1.1176(6) 1.000 0.0266(19) d U . .
C35 C Uani 0.3582(7) -0.1470(3) 1.1488(6) 1.000 0.0250(17) d U . .
C36 C Uani 0.4018(8) -0.2010(3) 1.2428(7) 1.000 0.040(3) d U . .
C37 C Uani 0.1985(8) -0.1978(4) 1.2240(7) 1.000 0.033(3) d U . .
C38 C Uani 0.1227(7) -0.1309(3) 1.1242(7) 1.000 0.030(3) d U . .
C39 C Uani 0.2838(8) -0.0923(3) 1.0770(7) 1.000 0.037(3) d U . .
C40 C Uani 0.4482(8) -0.1373(3) 1.1495(7) 1.000 0.040(3) d U . .
C41 C Uani 0.2317(7) -0.1431(3) 0.8438(6) 1.000 0.0313(19) d U . .
C42 C Uani 0.1434(8) -0.1414(3) 0.8561(6) 1.000 0.0305(19) d U . .
C43 C Uani 0.1025(7) -0.1732(3) 0.8244(6) 1.000 0.0307(19) d U . .
C44 C Uani 0.1549(7) -0.1927(3) 0.7954(6) 1.000 0.0309(19) d U . .
C45 C Uani 0.2328(7) -0.1776(3) 0.8054(6) 1.000 0.0270(19) d U . .
C46 C Uani 0.3002(9) -0.1152(3) 0.8582(6) 1.000 0.050(3) d U . .
C47 C Uani 0.1035(11) -0.1117(4) 0.8872(7) 1.000 0.062(4) d U . .
C48 C Uani 0.0059(8) -0.1795(4) 0.8144(8) 1.000 0.055(3) d U . .
C49 C Uani 0.1286(8) -0.2279(3) 0.7496(7) 1.000 0.047(3) d U . .
C50 C Uani 0.3054(8) -0.1887(3) 0.7730(7) 1.000 0.046(3) d U . .
C71 C Uani 0.8833(7) -0.3413(3) 0.6698(6) 1.000 0.025(3) d . . .
C72 C Uani 0.8155(7) -0.3657(3) 0.6409(6) 1.000 0.024(3) d . . .
C73 C Uani 0.7397(7) -0.3523(3) 0.6541(6) 1.000 0.021(3) d . . .
C74 C Uani 0.7593(7) -0.3188(3) 0.6923(6) 1.000 0.023(3) d . . .
C75 C Uani 0.8484(6) -0.3118(2) 0.7032(6) 1.000 0.017(3) d . . .
C76 C Uani 0.9745(7) -0.3463(4) 0.6768(7) 1.000 0.045(4) d . . .
C77 C Uani 0.8261(10) -0.4020(3) 0.6096(8) 1.000 0.050(5) d . . .
C78 C Uani 0.6537(7) -0.3706(3) 0.6382(6) 1.000 0.031(3) d . . .
C79 C Uani 0.7010(9) -0.2975(4) 0.7258(8) 1.000 0.040(4) d . . .
C80 C Uani 0.9008(8) -0.2819(3) 0.7477(7) 1.000 0.045(4) d . . .
C81 C Uani 0.6310(8) -0.3563(4) 0.3650(7) 1.000 0.045(2) d U . .
C82 C Uani 0.7080(9) -0.3723(3) 0.3775(7) 1.000 0.047(2) d U . .
C83 C Uani 0.7603(8) -0.3540(4) 0.3453(7) 1.000 0.048(2) d U . .
C84 C Uani 0.7137(9) -0.3230(3) 0.3054(7) 1.000 0.047(2) d U . .
C85 C Uani 0.6320(9) -0.3255(4) 0.3197(7) 1.000 0.046(2) d U . .
C86 C Uani 0.5544(10) -0.3710(4) 0.3846(9) 1.000 0.080(4) d U . .
C87 C Uani 0.7280(12) -0.4094(4) 0.4137(9) 1.000 0.091(4) d U . .
C88 C Uani 0.8454(9) -0.3664(5) 0.3385(10) 1.000 0.089(4) d U . .
C89 C Uani 0.7509(12) -0.2991(4) 0.2579(8) 1.000 0.084(4) d U . .
C90 C Uani 0.5551(11) -0.3023(4) 0.2850(9) 1.000 0.089(4) d U . .
C91 C Uani 0.7676(8) -0.2116(3) 0.5587(8) 1.000 0.038(2) d U . .
C92 C Uani 0.6932(7) -0.2121(3) 0.4886(8) 1.000 0.0363(19) d U . .
C93 C Uani 0.7248(7) -0.2146(3) 0.4212(7) 1.000 0.036(2) d U . .
C94 C Uani 0.8131(7) -0.2166(3) 0.4458(7) 1.000 0.0314(19) d U . .
C95 C Uani 0.8393(7) -0.2151(3) 0.5299(7) 1.000 0.0317(19) d U . .
C96 C Uani 0.7608(10) -0.2055(3) 0.6406(8) 1.000 0.059(4) d U . .
C97 C Uani 0.6021(8) -0.2044(3) 0.4902(10) 1.000 0.063(4) d U . .
C98 C Uani 0.6708(9) -0.2103(3) 0.3365(8) 1.000 0.066(4) d U . .
C99 C Uani 0.8750(8) -0.2158(3) 0.3954(8) 1.000 0.046(3) d U . .
C100 C Uani 0.9314(8) -0.2122(4) 0.5812(9) 1.000 0.054(3) d U . .
C171 C Uani 0.2687(8) -0.1088(4) 0.6210(7) 1.000 0.040(2) d U . .
C172 C Uani 0.1823(8) -0.1113(4) 0.6285(6) 1.000 0.045(2) d U . .
C173 C Uani 0.1693(7) -0.0792(4) 0.6691(6) 1.000 0.044(2) d U . .
C174 C Uani 0.2458(8) -0.0593(3) 0.6851(6) 1.000 0.046(2) d U . .
C175 C Uani 0.3027(8) -0.0771(4) 0.6555(7) 1.000 0.043(2) d U . .
C176 C Uani 0.3105(10) -0.1384(4) 0.5874(8) 1.000 0.065(4) d U . .
C177 C Uani 0.1228(10) -0.1417(4) 0.6078(8) 1.000 0.080(4) d U . .
C178 C Uani 0.0927(9) -0.0702(5) 0.6983(7) 1.000 0.072(4) d U . .
C179 C Uani 0.2634(10) -0.0266(4) 0.7365(7) 1.000 0.071(4) d U . .
C180 C Uani 0.3972(8) -0.0693(4) 0.6683(7) 1.000 0.063(4) d U . .
C181 C Uani 0.1879(7) -0.1065(3) 0.3391(6) 1.000 0.026(3) d . . .
C182 C Uani 0.1579(7) -0.0747(3) 0.2940(6) 1.000 0.020(3) d . . .
C183 C Uani 0.0688(7) -0.0721(3) 0.2866(6) 1.000 0.028(3) d . . .
C184 C Uani 0.0423(7) -0.0999(3) 0.3279(7) 1.000 0.035(3) d . . .
C185 C Uani 0.1159(8) -0.1225(3) 0.3587(7) 1.000 0.034(3) d . . .
C186 C Uani 0.2750(8) -0.1218(4) 0.3530(8) 1.000 0.041(4) d . . .
C187 C Uani 0.2130(9) -0.0523(4) 0.2538(7) 1.000 0.038(4) d . . .
C188 C Uani 0.0104(9) -0.0451(4) 0.2365(8) 1.000 0.050(4) d . . .
C189 C Uani -0.0496(8) -0.1091(4) 0.3268(9) 1.000 0.061(5) d . . .
C190 C Uani 0.1124(13) -0.1573(4) 0.3966(9) 1.000 0.071(6) d . . .
C191 C Uani 0.2024(8) 0.0400(3) 0.5337(8) 1.000 0.040(2) d U . .
C192 C Uani 0.1124(8) 0.0361(3) 0.5275(8) 1.000 0.038(2) d U . .
C193 C Uani 0.0678(7) 0.0336(3) 0.4457(8) 1.000 0.034(2) d U . .
C194 C Uani 0.1319(7) 0.0356(3) 0.4022(7) 1.000 0.033(2) d U . .
C195 C Uani 0.2141(7) 0.0388(3) 0.4582(8) 1.000 0.035(2) d U . .
C196 C Uani 0.2752(10) 0.0475(3) 0.6073(9) 1.000 0.068(4) d U . .
C197 C Uani 0.0789(10) 0.0396(4) 0.5995(10) 1.000 0.061(4) d U . .
C198 C Uani -0.0259(8) 0.0330(4) 0.4114(10) 1.000 0.052(4) d U . .
C199 C Uani 0.1103(9) 0.0388(3) 0.3128(7) 1.000 0.050(3) d U . .
C200 C Uani 0.2957(8) 0.0466(3) 0.4369(9) 1.000 0.055(4) d U . .
C1 C Uani 0.6388(7) -0.1715(4) 1.0204(8) 1.000 0.041(2) d U . .
C2 C Uani 0.6082(8) -0.1586(3) 0.9448(9) 1.000 0.044(2) d U . .
C3 C Uani 0.5882(8) -0.1869(4) 0.8931(8) 1.000 0.045(2) d U . .
C4 C Uani 0.6075(9) -0.2177(4) 0.9362(8) 1.000 0.044(2) d U . .
C5 C Uani 0.6402(8) -0.2092(4) 1.0150(8) 1.000 0.043(2) d U . .
C6 C Uani 0.6718(8) -0.1496(4) 1.0961(9) 1.000 0.067(4) d U . .
C7 C Uani 0.5985(9) -0.1206(3) 0.9188(10) 1.000 0.062(4) d U . .
C8 C Uani 0.5565(9) -0.1861(4) 0.8017(8) 1.000 0.062(4) d U . .
C9 C Uani 0.6009(9) -0.2556(3) 0.9043(9) 1.000 0.061(4) d U . .
C10 C Uani 0.6746(8) -0.2325(4) 1.0881(8) 1.000 0.062(4) d U . .
C11 C Uani -0.1052(8) -0.2369(4) 1.0796(7) 1.000 0.0339(19) d U . .
C12 C Uani -0.1375(6) -0.2421(3) 0.9972(6) 1.000 0.0319(17) d U . .
C13 C Uani -0.1565(6) -0.2083(3) 0.9624(7) 1.000 0.0324(19) d U . .
C14 C Uani -0.1329(7) -0.1829(3) 1.0224(8) 1.000 0.038(2) d U . .
C15 C Uani -0.0998(7) -0.2008(4) 1.0967(7) 1.000 0.039(2) d U . .
C16 C Uani -0.0826(9) -0.2671(4) 1.1392(9) 1.000 0.063(4) d U . .
C17 C Uani -0.1572(8) -0.2778(3) 0.9574(8) 1.000 0.053(3) d U . .
C18 C Uani -0.1976(8) -0.2014(4) 0.8765(7) 1.000 0.054(3) d U . .
C19 C Uani -0.1416(8) -0.1442(3) 1.0167(10) 1.000 0.062(4) d U . .
C20 C Uani -0.0725(10) -0.1860(5) 1.1785(9) 1.000 0.070(4) d U . .
C51 C Uani 1.1063(6) -0.3276(3) 0.4134(7) 1.000 0.031(2) d U . .
C52 C Uani 1.1361(6) -0.3394(3) 0.4959(7) 1.000 0.031(2) d U . .
C53 C Uani 1.1589(6) -0.3095(3) 0.5418(6) 1.000 0.028(2) d U . .
C54 C Uani 1.1454(7) -0.2797(3) 0.4948(7) 1.000 0.029(2) d U . .
C55 C Uani 1.1118(7) -0.2908(3) 0.4149(7) 1.000 0.031(2) d U . .
C56 C Uani 1.0774(9) -0.3519(5) 0.3439(10) 1.000 0.077(6) d . . .
C57 C Uani 1.1445(9) -0.3772(3) 0.5242(12) 1.000 0.080(7) d . . .
C58 C Uani 1.1967(7) -0.3091(4) 0.6318(7) 1.000 0.048(4) d . . .
C59 C Uani 1.1651(8) -0.2418(3) 0.5231(9) 1.000 0.048(4) d . . .
C60 C Uani 1.0892(9) -0.2676(4) 0.3424(8) 1.000 0.065(6) d . . .
C61 C Uani 0.3609(6) -0.3086(4) 0.4814(8) 1.000 0.047(2) d U . .
C62 C Uani 0.3657(7) -0.2706(4) 0.4867(7) 1.000 0.044(2) d U . .
C63 C Uani 0.4009(8) -0.2621(4) 0.5662(8) 1.000 0.039(2) d U . .
C64 C Uani 0.4159(7) -0.2933(4) 0.6109(7) 1.000 0.042(2) d U . .
C65 C Uani 0.3923(7) -0.3214(4) 0.5611(8) 1.000 0.046(2) d U . .
C66 C Uani 0.3229(8) -0.3314(5) 0.4098(9) 1.000 0.078(4) d U . .
C67 C Uani 0.3333(9) -0.2484(5) 0.4146(8) 1.000 0.073(4) d U . .
C68 C Uani 0.4094(9) -0.2246(4) 0.5946(9) 1.000 0.062(4) d U . .
C69 C Uani 0.4484(8) -0.2938(4) 0.7001(7) 1.000 0.062(4) d U . .
C70 C Uani 0.3952(9) -0.3596(4) 0.5875(11) 1.000 0.075(4) d U . .
C101 C Uani 1.0594(7) -0.4919(3) 0.9930(7) 1.000 0.0350(12) d U . .
C102 C Uani 1.0767(6) -0.4594(3) 1.0303(7) 1.000 0.0346(12) d U . .
C103 C Uani 1.0544(7) -0.4321(3) 0.9715(7) 1.000 0.0350(12) d U . .
C104 C Uani 1.0223(7) -0.4499(3) 0.8963(7) 1.000 0.0354(12) d U . .
C105 C Uani 1.0264(8) -0.4863(4) 0.9105(7) 1.000 0.0352(12) d U . .
C106 C Uani 1.0770(7) -0.5268(3) 1.0337(7) 1.000 0.0396(17) d U . .
C107 C Uani 1.1165(6) -0.4524(3) 1.1182(6) 1.000 0.0370(17) d U . .
C108 C Uani 1.0661(6) -0.3932(3) 0.9905(7) 1.000 0.0393(17) d U . .
C109 C Uani 0.9929(7) -0.4324(3) 0.8163(7) 1.000 0.0409(17) d U . .
C110 C Uani 0.9988(7) -0.5144(3) 0.8489(7) 1.000 0.0399(17) d U . .
C111 C Uani 0.3137(7) -0.4671(3) 1.0613(8) 1.000 0.0322(19) d U . .
C112 C Uani 0.2811(7) -0.4610(3) 0.9780(8) 1.000 0.034(2) d U . .
C113 C Uani 0.2793(6) -0.4242(3) 0.9640(7) 1.000 0.033(2) d U . .
C114 C Uani 0.3125(6) -0.4077(3) 1.0401(8) 1.000 0.0331(19) d U . .
C115 C Uani 0.3329(7) -0.4334(3) 1.0984(7) 1.000 0.032(2) d U . .
C116 C Uani 0.3223(9) -0.5010(4) 1.1035(10) 1.000 0.064(4) d U . .
C117 C Uani 0.2468(8) -0.4890(4) 0.9171(9) 1.000 0.061(4) d U . .
C118 C Uani 0.2451(8) -0.4060(4) 0.8864(8) 1.000 0.066(4) d U . .
C119 C Uani 0.3186(8) -0.3683(3) 1.0546(10) 1.000 0.064(4) d U . .
C120 C Uani 0.3654(8) -0.4271(4) 1.1848(8) 1.000 0.058(3) d U . .
C151 C Uani 0.5538(7) -0.0643(4) 0.4984(7) 1.000 0.042(2) d U . .
C152 C Uani 0.5550(7) -0.0264(4) 0.5011(7) 1.000 0.042(2) d U . .
C153 C Uani 0.5184(8) -0.0142(4) 0.4166(7) 1.000 0.036(2) d U . .
C154 C Uani 0.5002(7) -0.0452(3) 0.3713(6) 1.000 0.034(2) d U . .
C155 C Uani 0.5220(7) -0.0754(3) 0.4208(7) 1.000 0.039(2) d U . .
C156 C Uani 0.5898(9) -0.0873(4) 0.5706(8) 1.000 0.068(4) d U . .
C157 C Uani 0.5864(9) -0.0012(5) 0.5680(9) 1.000 0.076(4) d U . .
C158 C Uani 0.5077(10) 0.0214(4) 0.3827(9) 1.000 0.061(4) d U . .
C159 C Uani 0.4661(8) -0.0474(4) 0.2808(6) 1.000 0.045(3) d U . .
C160 C Uani 0.5131(9) -0.1136(3) 0.3946(9) 1.000 0.060(4) d U . .
C161 C Uani -0.2149(7) -0.0910(2) 0.4896(7) 1.000 0.032(3) d . . .
C162 C Uani -0.2380(6) -0.0604(3) 0.4403(6) 1.000 0.027(3) d . . .
C163 C Uani -0.2242(7) -0.0303(2) 0.4928(7) 1.000 0.027(3) d . . .
C164 C Uani -0.1907(7) -0.0424(3) 0.5715(7) 1.000 0.035(3) d . . .
C165 C Uani -0.1838(7) -0.0808(3) 0.5684(7) 1.000 0.033(3) d . . .
C166 C Uani -0.2235(8) -0.1288(3) 0.4601(8) 1.000 0.048(4) d . . .
C167 C Uani -0.2801(7) -0.0600(3) 0.3535(6) 1.000 0.036(3) d . . .
C168 C Uani -0.2416(7) 0.0070(2) 0.4658(7) 1.000 0.036(4) d . . .
C169 C Uani -0.1684(9) -0.0203(4) 0.6458(8) 1.000 0.060(5) d . . .
C170 C Uani -0.1586(8) -0.1045(4) 0.6409(7) 1.000 0.059(5) d . . .
H12A H Uiso 0.72350 -0.48160 1.23850 0.741(10) 0.0740 c RUP A 1
H12B H Uiso 0.78910 -0.45800 1.30320 0.741(10) 0.0740 c RUP A 1
H12C H Uiso 0.82230 -0.47970 1.23860 0.741(10) 0.0740 c RUP A 1
H12D H Uiso 0.54700 -0.41480 1.16150 0.741(10) 0.0730 c RUP A 1
H12E H Uiso 0.60300 -0.41020 1.25150 0.741(10) 0.0730 c RUP A 1
H12F H Uiso 0.59280 -0.44830 1.21080 0.741(10) 0.0730 c RUP A 1
H12G H Uiso 0.63700 -0.34270 1.06350 0.741(10) 0.0790 c RUP A 1
H12H H Uiso 0.62020 -0.34220 1.14960 0.741(10) 0.0790 c RUP A 1
H12I H Uiso 0.56390 -0.36720 1.08140 0.741(10) 0.0790 c RUP A 1
H12J H Uiso 0.84810 -0.36830 1.05290 0.741(10) 0.0740 c RUP A 1
H12K H Uiso 0.84920 -0.34240 1.12560 0.741(10) 0.0740 c RUP A 1
H12L H Uiso 0.76880 -0.34240 1.04850 0.741(10) 0.0740 c RUP A 1
H13A H Uiso 0.80620 -0.56800 1.13860 1.000 0.1280 c RU . .
H13B H Uiso 0.76190 -0.53830 1.17940 1.000 0.1280 c RU . .
H13C H Uiso 0.83340 -0.52750 1.13580 1.000 0.1280 c RU . .
H13D H Uiso 0.55300 -0.51420 1.12000 1.000 0.0880 c RU . .
H13E H Uiso 0.63250 -0.53700 1.16990 1.000 0.0880 c RU . .
H13F H Uiso 0.54930 -0.55640 1.11560 1.000 0.0880 c RU . .
H13G H Uiso 0.47180 -0.51750 0.89170 1.000 0.0930 c RU . .
H13H H Uiso 0.45810 -0.52940 0.97520 1.000 0.0930 c RU . .
H13I H Uiso 0.46840 -0.55850 0.91210 1.000 0.0930 c RU . .
H13J H Uiso 0.56120 -0.53800 0.81590 1.000 0.0980 c RU . .
H13K H Uiso 0.62950 -0.56930 0.82660 1.000 0.0980 c RU . .
H13L H Uiso 0.65770 -0.52980 0.81390 1.000 0.0980 c RU . .
H13M H Uiso 0.91500 -0.44960 1.16770 0.741(10) 0.0660 c RUP A 1
H13N H Uiso 0.93730 -0.41620 1.22540 0.741(10) 0.0660 c RUP A 1
H13O H Uiso 0.92760 -0.41170 1.13240 0.741(10) 0.0660 c RUP A 1
H14A H Uiso 0.50380 -0.45590 0.69140 1.000 0.0600 c RU . .
H14B H Uiso 0.48320 -0.47030 0.77040 1.000 0.0600 c RU . .
H14C H Uiso 0.56390 -0.48530 0.74430 1.000 0.0600 c RU . .
H14D H Uiso 0.43400 -0.38780 0.77280 1.000 0.0740 c RU . .
H14E H Uiso 0.45970 -0.38270 0.86720 1.000 0.0740 c RU . .
H14F H Uiso 0.43230 -0.42080 0.82940 1.000 0.0740 c RU . .
H14G H Uiso 0.59060 -0.33130 0.84630 1.000 0.0760 c RU . .
H14H H Uiso 0.67440 -0.33850 0.91780 1.000 0.0760 c RU . .
H14I H Uiso 0.58160 -0.34830 0.92750 1.000 0.0760 c RU . .
H14J H Uiso 0.79460 -0.37300 0.80710 1.000 0.0520 c RU . .
H14K H Uiso 0.83070 -0.39810 0.88240 1.000 0.0520 c RU . .
H14L H Uiso 0.78840 -0.36090 0.89310 1.000 0.0520 c RU . .
H14M H Uiso 0.81110 -0.57450 0.95520 1.000 0.1040 c RU . .
H14N H Uiso 0.85510 -0.54020 1.00190 1.000 0.1040 c RU . .
H14O H Uiso 0.80610 -0.53770 0.90940 1.000 0.1040 c RU . .
H15A H Uiso 0.70580 -0.47700 0.75410 1.000 0.0360 c RU . .
H15B H Uiso 0.78760 -0.45620 0.80660 1.000 0.0360 c RU . .
H15C H Uiso 0.73890 -0.44220 0.71980 1.000 0.0360 c RU . .
H26A H Uiso 0.66600 -0.46580 1.25150 0.259(10) 0.0310 c RUP A 2
H26B H Uiso 0.62230 -0.42930 1.26500 0.259(10) 0.0310 c RUP A 2
H26C H Uiso 0.58650 -0.45060 1.18380 0.259(10) 0.0310 c RUP A 2
H27A H Uiso 0.56910 -0.36360 1.09160 0.259(10) 0.0330 c RUP A 2
H27B H Uiso 0.59070 -0.35860 1.18580 0.259(10) 0.0330 c RUP A 2
H27C H Uiso 0.54010 -0.39290 1.14490 0.259(10) 0.0330 c RUP A 2
H28A H Uiso 0.74380 -0.34820 1.02480 0.259(10) 0.0320 c RUP A 2
H28B H Uiso 0.78710 -0.33140 1.11030 0.259(10) 0.0320 c RUP A 2
H28C H Uiso 0.68510 -0.33000 1.07420 0.259(10) 0.0320 c RUP A 2
H29D H Uiso 0.92840 -0.41560 1.13200 0.259(10) 0.0320 c RUP A 2
H29E H Uiso 0.92580 -0.37850 1.17480 0.259(10) 0.0320 c RUP A 2
H29F H Uiso 0.89160 -0.38150 1.08020 0.259(10) 0.0320 c RUP A 2
H30A H Uiso 0.81160 -0.47470 1.24970 0.259(10) 0.0340 c RUP A 2
H30B H Uiso 0.89240 -0.44860 1.26810 0.259(10) 0.0340 c RUP A 2
H30C H Uiso 0.86870 -0.47140 1.18810 0.259(10) 0.0340 c RUP A 2
H26D H Uiso 0.15430 -0.30080 0.83590 1.000 0.1100 c RU . .
H26E H Uiso 0.09050 -0.28340 0.88110 1.000 0.1100 c RU . .
H26F H Uiso 0.11580 -0.32420 0.89430 1.000 0.1100 c RU . .
H27D H Uiso 0.07900 -0.29450 1.02550 1.000 0.0690 c RU . .
H27E H Uiso 0.13200 -0.28080 1.11140 1.000 0.0690 c RU . .
H27F H Uiso 0.13700 -0.32140 1.08800 1.000 0.0690 c RU . .
H28D H Uiso 0.27320 -0.27330 1.19130 1.000 0.1070 c RU . .
H28E H Uiso 0.37260 -0.27450 1.19330 1.000 0.1070 c RU . .
H28F H Uiso 0.31960 -0.31040 1.18950 1.000 0.1070 c RU . .
H29A H Uiso 0.46570 -0.30580 1.06490 1.000 0.0970 c RU . .
H29B H Uiso 0.46260 -0.27060 1.11430 1.000 0.0970 c RU . .
H29C H Uiso 0.46680 -0.26810 1.02410 1.000 0.0970 c RU . .
H30D H Uiso 0.34800 -0.31390 0.87370 1.000 0.1340 c RU . .
H30E H Uiso 0.39870 -0.27800 0.90320 1.000 0.1340 c RU . .
H30F H Uiso 0.30720 -0.27680 0.83890 1.000 0.1340 c RU . .
H36A H Uiso 0.37230 -0.22010 1.26260 1.000 0.0600 c RU . .
H36B H Uiso 0.43810 -0.18790 1.28780 1.000 0.0600 c RU . .
H36C H Uiso 0.43760 -0.21100 1.21100 1.000 0.0600 c RU . .
H37A H Uiso 0.13700 -0.19620 1.19770 1.000 0.0490 c RU . .
H37B H Uiso 0.20920 -0.19090 1.27980 1.000 0.0490 c RU . .
H37C H Uiso 0.21770 -0.22220 1.22110 1.000 0.0490 c RU . .
H38A H Uiso 0.10750 -0.11620 1.07630 1.000 0.0450 c RU . .
H38B H Uiso 0.11820 -0.11680 1.17000 1.000 0.0450 c RU . .
H38C H Uiso 0.08340 -0.15100 1.11740 1.000 0.0450 c RU . .
H39A H Uiso 0.30750 -0.09540 1.03140 1.000 0.0560 c RU . .
H39B H Uiso 0.31930 -0.07550 1.11440 1.000 0.0560 c RU . .
H39C H Uiso 0.22500 -0.08320 1.05860 1.000 0.0560 c RU . .
H40A H Uiso 0.44780 -0.12500 1.10010 1.000 0.0590 c RU . .
H40B H Uiso 0.48300 -0.15880 1.15390 1.000 0.0590 c RU . .
H40C H Uiso 0.47280 -0.12190 1.19490 1.000 0.0590 c RU . .
H46A H Uiso 0.31270 -0.10920 0.80800 1.000 0.0750 c RU . .
H46B H Uiso 0.35240 -0.12420 0.89580 1.000 0.0750 c RU . .
H46C H Uiso 0.28030 -0.09420 0.88040 1.000 0.0750 c RU . .
H47A H Uiso 0.14340 -0.09170 0.89830 1.000 0.0930 c RU . .
H47B H Uiso 0.09000 -0.11890 0.93630 1.000 0.0930 c RU . .
H47C H Uiso 0.05060 -0.10470 0.84770 1.000 0.0930 c RU . .
H48A H Uiso -0.02770 -0.16490 0.77080 1.000 0.0830 c RU . .
H48B H Uiso -0.00830 -0.17320 0.86370 1.000 0.0830 c RU . .
H48C H Uiso -0.00750 -0.20440 0.80240 1.000 0.0830 c RU . .
H49A H Uiso 0.11080 -0.22320 0.69240 1.000 0.0700 c RU . .
H49B H Uiso 0.08070 -0.23860 0.76580 1.000 0.0700 c RU . .
H49C H Uiso 0.17750 -0.24410 0.76180 1.000 0.0700 c RU . .
H50A H Uiso 0.29840 -0.17800 0.72060 1.000 0.0690 c RU . .
H50B H Uiso 0.30560 -0.21440 0.76820 1.000 0.0690 c RU . .
H50C H Uiso 0.35980 -0.18090 0.80900 1.000 0.0690 c RU . .
H10D H Uiso 0.96520 -0.23180 0.56870 1.000 0.0810 c RU . .
H10E H Uiso 0.93220 -0.21330 0.63740 1.000 0.0810 c RU . .
H10F H Uiso 0.95610 -0.18980 0.57040 1.000 0.0810 c RU . .
H76A H Uiso 0.98140 -0.35890 0.63000 1.000 0.0680 c RU . .
H76B H Uiso 1.00060 -0.36010 0.72470 1.000 0.0680 c RU . .
H76C H Uiso 1.00280 -0.32330 0.68040 1.000 0.0680 c RU . .
H77A H Uiso 0.77080 -0.41010 0.57560 1.000 0.0750 c RU . .
H77B H Uiso 0.84600 -0.41830 0.65420 1.000 0.0750 c RU . .
H77C H Uiso 0.86820 -0.40110 0.57850 1.000 0.0750 c RU . .
H78A H Uiso 0.60760 -0.35300 0.62310 1.000 0.0460 c RU . .
H78B H Uiso 0.64960 -0.38290 0.68630 1.000 0.0460 c RU . .
H78C H Uiso 0.64800 -0.38760 0.59500 1.000 0.0460 c RU . .
H79A H Uiso 0.70900 -0.27240 0.71620 1.000 0.0590 c RU . .
H79B H Uiso 0.71390 -0.30170 0.78320 1.000 0.0590 c RU . .
H79C H Uiso 0.64140 -0.30420 0.70040 1.000 0.0590 c RU . .
H80A H Uiso 0.93680 -0.27200 0.71600 1.000 0.0670 c RU . .
H80B H Uiso 0.93740 -0.29050 0.79840 1.000 0.0670 c RU . .
H80C H Uiso 0.86240 -0.26350 0.75780 1.000 0.0670 c RU . .
H86A H Uiso 0.52760 -0.38880 0.34490 1.000 0.1190 c RU . .
H86B H Uiso 0.51330 -0.35210 0.38450 1.000 0.1190 c RU . .
H86C H Uiso 0.57160 -0.38200 0.43730 1.000 0.1190 c RU . .
H87A H Uiso 0.68010 -0.41750 0.43360 1.000 0.1360 c RU . .
H87B H Uiso 0.73600 -0.42580 0.37290 1.000 0.1360 c RU . .
H87C H Uiso 0.78040 -0.40860 0.45760 1.000 0.1360 c RU . .
H88A H Uiso 0.83700 -0.38280 0.29370 1.000 0.1330 c RU . .
H88B H Uiso 0.87570 -0.37850 0.38760 1.000 0.1330 c RU . .
H88C H Uiso 0.87930 -0.34620 0.32970 1.000 0.1330 c RU . .
H89A H Uiso 0.75050 -0.31050 0.20750 1.000 0.1260 c RU . .
H89B H Uiso 0.81010 -0.29350 0.28710 1.000 0.1260 c RU . .
H89C H Uiso 0.71700 -0.27740 0.24730 1.000 0.1260 c RU . .
H90A H Uiso 0.57410 -0.27780 0.28410 1.000 0.1330 c RU . .
H90B H Uiso 0.51470 -0.30400 0.31760 1.000 0.1330 c RU . .
H90C H Uiso 0.52690 -0.31000 0.23070 1.000 0.1330 c RU . .
H96A H Uiso 0.74860 -0.18050 0.64710 1.000 0.0880 c RU . .
H96B H Uiso 0.81500 -0.21190 0.67880 1.000 0.0880 c RU . .
H96C H Uiso 0.71420 -0.21990 0.65000 1.000 0.0880 c RU . .
H97A H Uiso 0.59420 -0.17890 0.49330 1.000 0.0950 c RU . .
H97B H Uiso 0.59070 -0.21590 0.53660 1.000 0.0950 c RU . .
H97C H Uiso 0.56230 -0.21360 0.44170 1.000 0.0950 c RU . .
H98A H Uiso 0.69280 -0.22580 0.30160 1.000 0.0990 c RU . .
H98B H Uiso 0.67360 -0.18580 0.31980 1.000 0.0990 c RU . .
H98C H Uiso 0.61120 -0.21650 0.33310 1.000 0.0990 c RU . .
H99A H Uiso 0.84900 -0.22740 0.34460 1.000 0.0680 c RU . .
H99B H Uiso 0.92780 -0.22820 0.42300 1.000 0.0680 c RU . .
H99C H Uiso 0.88850 -0.19130 0.38580 1.000 0.0680 c RU . .
H17G H Uiso 0.26620 -0.15440 0.55680 1.000 0.0980 c RU . .
H17H H Uiso 0.34930 -0.15140 0.63100 1.000 0.0980 c RU . .
H17I H Uiso 0.34320 -0.12860 0.55270 1.000 0.0980 c RU . .
H17J H Uiso 0.06870 -0.13400 0.57110 1.000 0.1200 c RU . .
H17K H Uiso 0.11150 -0.15120 0.65620 1.000 0.1200 c RU . .
H17L H Uiso 0.14880 -0.16010 0.58240 1.000 0.1200 c RU . .
H17M H Uiso 0.07270 -0.04640 0.68040 1.000 0.1070 c RU . .
H17N H Uiso 0.10880 -0.07100 0.75650 1.000 0.1070 c RU . .
H17O H Uiso 0.04670 -0.08720 0.67710 1.000 0.1070 c RU . .
H17P H Uiso 0.30340 -0.01130 0.71890 1.000 0.1060 c RU . .
H17Q H Uiso 0.28870 -0.03350 0.79200 1.000 0.1060 c RU . .
H17R H Uiso 0.20950 -0.01400 0.73210 1.000 0.1060 c RU . .
H18D H Uiso 0.22550 -0.06580 0.21040 1.000 0.0570 c RU . .
H18E H Uiso 0.26680 -0.04600 0.29280 1.000 0.0570 c RU . .
H18F H Uiso 0.18180 -0.03080 0.23240 1.000 0.0570 c RU . .
H18G H Uiso 0.28590 -0.12750 0.30200 1.000 0.0620 c RU . .
H18H H Uiso 0.27910 -0.14320 0.38500 1.000 0.0620 c RU . .
H18I H Uiso 0.31770 -0.10460 0.38140 1.000 0.0620 c RU . .
H18J H Uiso 0.41820 -0.08170 0.62800 1.000 0.0940 c RU . .
H18K H Uiso 0.42910 -0.07740 0.72130 1.000 0.0940 c RU . .
H18L H Uiso 0.40550 -0.04390 0.66400 1.000 0.0940 c RU . .
H18M H Uiso -0.07510 -0.12380 0.28040 1.000 0.0920 c RU . .
H18N H Uiso -0.08300 -0.08730 0.32410 1.000 0.0920 c RU . .
H18O H Uiso -0.04970 -0.12200 0.37540 1.000 0.0920 c RU . .
H18P H Uiso 0.04490 -0.02630 0.22220 1.000 0.0750 c RU . .
H18Q H Uiso -0.02710 -0.03510 0.26660 1.000 0.0750 c RU . .
H18R H Uiso -0.02460 -0.05630 0.18810 1.000 0.0750 c RU . .
H19D H Uiso 0.08590 -0.17460 0.35570 1.000 0.1070 c RU . .
H19E H Uiso 0.07810 -0.15530 0.43490 1.000 0.1070 c RU . .
H19F H Uiso 0.17070 -0.16490 0.42410 1.000 0.1070 c RU . .
H19G H Uiso 0.15480 0.02710 0.29350 1.000 0.0740 c RU . .
H19H H Uiso 0.10730 0.06370 0.29790 1.000 0.0740 c RU . .
H19I H Uiso 0.05470 0.02750 0.28900 1.000 0.0740 c RU . .
H19J H Uiso -0.04580 0.05660 0.39220 1.000 0.0780 c RU . .
H19K H Uiso -0.05380 0.02580 0.45220 1.000 0.0780 c RU . .
H19L H Uiso -0.04050 0.01630 0.36710 1.000 0.0780 c RU . .
H19M H Uiso 0.05770 0.06370 0.60220 1.000 0.0900 c RU . .
H19N H Uiso 0.12520 0.03470 0.64740 1.000 0.0900 c RU . .
H19O H Uiso 0.03190 0.02280 0.59570 1.000 0.0900 c RU . .
H19P H Uiso 0.32440 0.03250 0.60720 1.000 0.1020 c RU . .
H19Q H Uiso 0.25600 0.04260 0.65490 1.000 0.1020 c RU . .
H19R H Uiso 0.29200 0.07240 0.60740 1.000 0.1020 c RU . .
H20A H Uiso 0.29500 0.03470 0.38700 1.000 0.0820 c RU . .
H20B H Uiso 0.34450 0.03810 0.47920 1.000 0.0820 c RU . .
H20C H Uiso 0.30090 0.07210 0.43040 1.000 0.0820 c RU . .
H6AB H Uiso 0.73470 -0.14890 1.11050 1.000 0.1000 c RU . .
H6AC H Uiso 0.65270 -0.16030 1.13940 1.000 0.1000 c RU . .
H7AB H Uiso 0.58570 -0.10620 0.96070 1.000 0.0940 c RU . .
H7AC H Uiso 0.55160 -0.11850 0.87010 1.000 0.0940 c RU . .
H8AB H Uiso 0.53240 -0.16290 0.78420 1.000 0.0930 c RU . .
H8AC H Uiso 0.51220 -0.20420 0.78340 1.000 0.0930 c RU . .
H6A H Uiso 0.64920 -0.12550 1.08660 1.000 0.1000 c RU . .
H9AB H Uiso 0.58950 -0.27170 0.94410 1.000 0.0920 c RU . .
H7A H Uiso 0.65210 -0.11240 0.90870 1.000 0.0940 c RU . .
H9AC H Uiso 0.65500 -0.26220 0.89300 1.000 0.0920 c RU . .
H8A H Uiso 0.60470 -0.19090 0.77920 1.000 0.0930 c RU . .
H9A H Uiso 0.55400 -0.25720 0.85540 1.000 0.0920 c RU . .
H10A H Uiso 0.63940 -0.25390 1.08330 1.000 0.0930 c RU . .
H10B H Uiso 0.67210 -0.21950 1.13600 1.000 0.0930 c RU . .
H10C H Uiso 0.73410 -0.23910 1.09200 1.000 0.0930 c RU . .
H16P H Uiso -0.12700 -0.28540 1.12500 1.000 0.0950 c RU . .
H16Q H Uiso -0.07920 -0.25820 1.19260 1.000 0.0950 c RU . .
H16R H Uiso -0.02710 -0.27720 1.13830 1.000 0.0950 c RU . .
H17A H Uiso -0.21540 -0.28500 0.95730 1.000 0.0800 c RU . .
H17B H Uiso -0.11580 -0.29520 0.98650 1.000 0.0800 c RU . .
H17C H Uiso -0.15330 -0.27620 0.90250 1.000 0.0800 c RU . .
H18A H Uiso -0.16050 -0.21040 0.84480 1.000 0.0810 c RU . .
H18B H Uiso -0.20600 -0.17600 0.86770 1.000 0.0810 c RU . .
H18C H Uiso -0.25320 -0.21340 0.86040 1.000 0.0810 c RU . .
H19A H Uiso -0.11010 -0.13520 0.98010 1.000 0.0930 c RU . .
H19B H Uiso -0.11810 -0.13380 1.06930 1.000 0.0930 c RU . .
H19C H Uiso -0.20240 -0.13790 0.99680 1.000 0.0930 c RU . .
H20D H Uiso -0.06240 -0.16060 1.17580 1.000 0.1060 c RU . .
H20E H Uiso -0.01950 -0.19760 1.20830 1.000 0.1060 c RU . .
H20F H Uiso -0.11760 -0.19010 1.20530 1.000 0.1060 c RU . .
H56A H Uiso 1.03260 -0.34040 0.30230 1.000 0.1150 c RU . .
H56B H Uiso 1.05440 -0.37360 0.36090 1.000 0.1150 c RU . .
H56C H Uiso 1.12620 -0.35780 0.32310 1.000 0.1150 c RU . .
H57A H Uiso 1.08920 -0.38920 0.50460 1.000 0.1200 c RU . .
H57B H Uiso 1.16180 -0.37770 0.58250 1.000 0.1200 c RU . .
H57C H Uiso 1.18800 -0.38920 0.50410 1.000 0.1200 c RU . .
H58A H Uiso 1.25670 -0.31680 0.64480 1.000 0.0710 c RU . .
H58B H Uiso 1.16380 -0.32510 0.65650 1.000 0.0710 c RU . .
H58C H Uiso 1.19380 -0.28510 0.65180 1.000 0.0710 c RU . .
H59A H Uiso 1.12090 -0.22610 0.49150 1.000 0.0730 c RU . .
H59B H Uiso 1.22130 -0.23500 0.51680 1.000 0.0730 c RU . .
H59C H Uiso 1.16580 -0.24010 0.57920 1.000 0.0730 c RU . .
H60A H Uiso 1.04360 -0.27880 0.30100 1.000 0.0980 c RU . .
H60B H Uiso 1.13990 -0.26430 0.32280 1.000 0.0980 c RU . .
H60C H Uiso 1.06920 -0.24470 0.35610 1.000 0.0980 c RU . .
H66A H Uiso 0.31730 -0.31760 0.36130 1.000 0.1170 c RU . .
H66B H Uiso 0.26610 -0.33980 0.41170 1.000 0.1170 c RU . .
H66C H Uiso 0.36050 -0.35170 0.41000 1.000 0.1170 c RU . .
H67A H Uiso 0.35490 -0.25760 0.37130 1.000 0.1090 c RU . .
H67B H Uiso 0.35340 -0.22410 0.42650 1.000 0.1090 c RU . .
H67C H Uiso 0.27050 -0.24880 0.39870 1.000 0.1090 c RU . .
H68A H Uiso 0.40320 -0.20880 0.54910 1.000 0.0920 c RU . .
H68B H Uiso 0.46600 -0.22120 0.63210 1.000 0.0920 c RU . .
H68C H Uiso 0.36460 -0.21940 0.62110 1.000 0.0920 c RU . .
H69A H Uiso 0.49610 -0.31050 0.71610 1.000 0.0930 c RU . .
H69B H Uiso 0.40200 -0.30090 0.72290 1.000 0.0930 c RU . .
H69C H Uiso 0.46840 -0.27010 0.71920 1.000 0.0930 c RU . .
H70A H Uiso 0.34550 -0.36460 0.60780 1.000 0.1110 c RU . .
H70B H Uiso 0.44810 -0.36390 0.62950 1.000 0.1110 c RU . .
H70C H Uiso 0.39360 -0.37510 0.54220 1.000 0.1110 c RU . .
H10G H Uiso 1.04200 -0.42940 0.79410 1.000 0.0610 c RU . .
H10H H Uiso 0.96820 -0.40930 0.82200 1.000 0.0610 c RU . .
H10I H Uiso 0.94950 -0.44720 0.78060 1.000 0.0610 c RU . .
H10J H Uiso 1.12340 -0.38580 0.98800 1.000 0.0590 c RU . .
H10K H Uiso 1.06010 -0.38880 1.04400 1.000 0.0590 c RU . .
H10L H Uiso 1.02250 -0.37970 0.95180 1.000 0.0590 c RU . .
H10M H Uiso 1.17850 -0.44910 1.12790 1.000 0.0550 c RU . .
H10N H Uiso 1.10560 -0.47260 1.14920 1.000 0.0550 c RU . .
H10O H Uiso 1.09100 -0.43120 1.13410 1.000 0.0550 c RU . .
H10P H Uiso 1.02850 -0.54270 1.01220 1.000 0.0590 c RU . .
H10Q H Uiso 1.08470 -0.52370 1.09080 1.000 0.0590 c RU . .
H10R H Uiso 1.12930 -0.53700 1.02470 1.000 0.0590 c RU . .
H11M H Uiso 0.94880 -0.50620 0.80740 1.000 0.0600 c RU . .
H11N H Uiso 0.98360 -0.53580 0.87360 1.000 0.0600 c RU . .
H11O H Uiso 1.04590 -0.51970 0.82530 1.000 0.0600 c RU . .
H11A H Uiso 0.30920 -0.35590 1.00380 1.000 0.0960 c RU . .
H11B H Uiso 0.37570 -0.36250 1.08870 1.000 0.0960 c RU . .
H11C H Uiso 0.27490 -0.36100 1.08080 1.000 0.0960 c RU . .
H11D H Uiso 0.22830 -0.42360 0.84400 1.000 0.0990 c RU . .
H11E H Uiso 0.28950 -0.39060 0.87610 1.000 0.0990 c RU . .
H11F H Uiso 0.19500 -0.39190 0.88810 1.000 0.0990 c RU . .
H11G H Uiso 0.18400 -0.48930 0.90430 1.000 0.0920 c RU . .
H11H H Uiso 0.26940 -0.51200 0.93830 1.000 0.0920 c RU . .
H11I H Uiso 0.26460 -0.48390 0.86890 1.000 0.0920 c RU . .
H11J H Uiso 0.32400 -0.52020 1.06640 1.000 0.0960 c RU . .
H11K H Uiso 0.27310 -0.50430 1.12550 1.000 0.0960 c RU . .
H11L H Uiso 0.37540 -0.50110 1.14670 1.000 0.0960 c RU . .
H12M H Uiso 0.38720 -0.40300 1.19400 1.000 0.0860 c RU . .
H12N H Uiso 0.41180 -0.44380 1.20760 1.000 0.0860 c RU . .
H12O H Uiso 0.31870 -0.43040 1.21000 1.000 0.0860 c RU . .
H15D H Uiso 0.51300 -0.04280 0.25650 1.000 0.0680 c RU . .
H15E H Uiso 0.42080 -0.02980 0.26230 1.000 0.0680 c RU . .
H15F H Uiso 0.44270 -0.07100 0.26570 1.000 0.0680 c RU . .
H15G H Uiso 0.56070 0.02860 0.37010 1.000 0.0910 c RU . .
H15H H Uiso 0.49490 0.03780 0.42120 1.000 0.0910 c RU . .
H15I H Uiso 0.46020 0.02140 0.33400 1.000 0.0910 c RU . .
H15J H Uiso 0.64730 0.00380 0.57450 1.000 0.1140 c RU . .
H15K H Uiso 0.57900 -0.01150 0.61710 1.000 0.1140 c RU . .
H15L H Uiso 0.55350 0.02080 0.55640 1.000 0.1140 c RU . .
H15M H Uiso 0.56420 -0.11080 0.56110 1.000 0.1020 c RU . .
H15N H Uiso 0.57640 -0.07670 0.61700 1.000 0.1020 c RU . .
H15O H Uiso 0.65220 -0.08910 0.58040 1.000 0.1020 c RU . .
H16A H Uiso 0.46770 -0.11570 0.34480 1.000 0.0900 c RU . .
H16B H Uiso 0.49840 -0.12800 0.43560 1.000 0.0900 c RU . .
H16C H Uiso 0.56750 -0.12190 0.38650 1.000 0.0900 c RU . .
H16D H Uiso -0.28330 -0.13640 0.45030 1.000 0.0720 c RU . .
H16E H Uiso -0.18660 -0.14410 0.50030 1.000 0.0720 c RU . .
H16F H Uiso -0.20610 -0.13030 0.41060 1.000 0.0720 c RU . .
H16G H Uiso -0.18810 0.00400 0.63260 1.000 0.0900 c RU . .
H16H H Uiso -0.10610 -0.02040 0.66890 1.000 0.0900 c RU . .
H16I H Uiso -0.19660 -0.03000 0.68420 1.000 0.0900 c RU . .
H16J H Uiso -0.21450 0.01180 0.42310 1.000 0.0530 c RU . .
H16K H Uiso -0.21800 0.02290 0.51050 1.000 0.0530 c RU . .
H16L H Uiso -0.30370 0.01060 0.44620 1.000 0.0530 c RU . .
H16M H Uiso -0.25200 -0.04250 0.32780 1.000 0.0540 c RU . .
H16N H Uiso -0.34080 -0.05400 0.34420 1.000 0.0540 c RU . .
H16O H Uiso -0.27500 -0.08340 0.33120 1.000 0.0540 c RU . .
H17D H Uiso -0.21030 -0.11470 0.65090 1.000 0.0880 c RU . .
H17E H Uiso -0.12800 -0.09060 0.68720 1.000 0.0880 c RU . .
H17F H Uiso -0.12120 -0.12340 0.63160 1.000 0.0880 c RU . .

loop_
_atom_type_symbol
_atom_type_description
_atom_type_scat_dispersion_real
_atom_type_scat_dispersion_imag
_atom_type_scat_source
C C 0.0033 0.0016 ' International Tables Vol C Tables 4.2.6.8 and 6.1.1.4'
H H 0.0000 0.0000 ' International Tables Vol C Tables 4.2.6.8 and 6.1.1.4'
Cu Cu 0.3201 1.2651 ' International Tables Vol C Tables 4.2.6.8 and 6.1.1.4'
Zn Zn 0.2839 1.4301 ' International Tables Vol C Tables 4.2.6.8 and 6.1.1.4'

loop_
_geom_angle_atom_site_label_1
_geom_angle_atom_site_label_2
_geom_angle_atom_site_label_3
_geom_angle
_geom_angle_publ_flag
Cu7 Zn10 Cu8 60.09(5) yes
Cu7 Zn10 Cu9 59.45(5) yes
Cu8 Zn10 Cu9 59.73(5) yes
Cu7 Zn11 Cu8 59.81(5) yes
Cu7 Zn11 Cu9 59.72(5) yes
Cu8 Zn11 Cu9 59.92(5) yes
Zn10 Cu7 Zn11 110.12(6) yes
Zn10 Cu7 C121 116.7(4) yes
Zn10 Cu7 C122 154.4(4) yes
Zn10 Cu7 C123 143.2(5) yes
Zn10 Cu7 C124 106.6(5) yes
Zn10 Cu7 C125 92.4(4) yes
Zn10 Cu7 C21B 141.8(12) yes
Zn10 Cu7 C22B 155.3(13) yes
Zn10 Cu7 C23B 120.9(12) yes
Zn10 Cu7 C24B 93.7(12) yes
Zn10 Cu7 C25B 104.4(12) yes
Zn11 Cu7 C121 119.6(5) yes
Zn11 Cu7 C122 91.8(4) yes
Zn11 Cu7 C123 98.5(5) yes
Zn11 Cu7 C124 133.0(5) yes
Zn11 Cu7 C125 156.3(4) yes
Zn11 Cu7 C21B 100.3(13) yes
Zn11 Cu7 C22B 93.0(12) yes
Zn11 Cu7 C23B 115.1(12) yes
Zn11 Cu7 C24B 154.2(13) yes
Zn11 Cu7 C25B 137.0(12) yes
C121 Cu7 C122 37.9(6) yes
C121 Cu7 C123 63.4(5) yes
C121 Cu7 C124 64.4(5) yes
C121 Cu7 C125 39.0(6) yes
C122 Cu7 C123 37.3(6) yes
C122 Cu7 C124 63.3(6) yes
C122 Cu7 C125 64.6(5) yes
C123 Cu7 C124 37.7(7) yes
C123 Cu7 C125 64.7(6) yes
C124 Cu7 C125 39.5(6) yes
C21B Cu7 C22B 32.8(16) yes
C21B Cu7 C23B 60.9(15) yes
C21B Cu7 C24B 63.2(17) yes
C21B Cu7 C25B 38.9(18) yes
C22B Cu7 C23B 36.6(17) yes
C22B Cu7 C24B 62.2(17) yes
C22B Cu7 C25B 60.2(16) yes
C23B Cu7 C24B 40.3(17) yes
C23B Cu7 C25B 63.9(14) yes
C24B Cu7 C25B 37.5(15) yes
Zn10 Cu8 Zn11 109.64(6) yes
Zn10 Cu8 C131 113.5(4) yes
Zn10 Cu8 C132 151.1(3) yes
Zn10 Cu8 C133 143.1(3) yes
Zn10 Cu8 C134 105.3(4) yes
Zn10 Cu8 C135 92.5(3) yes
Zn11 Cu8 C131 124.8(4) yes
Zn11 Cu8 C132 95.4(3) yes
Zn11 Cu8 C133 99.8(3) yes
Zn11 Cu8 C134 135.1(4) yes
Zn11 Cu8 C135 157.0(4) yes
C131 Cu8 C132 37.7(5) yes
C131 Cu8 C133 62.3(5) yes
C131 Cu8 C134 60.6(5) yes
C131 Cu8 C135 35.2(5) yes
C132 Cu8 C133 37.3(4) yes
C132 Cu8 C134 62.4(5) yes
C132 Cu8 C135 61.7(5) yes
C133 Cu8 C134 38.7(5) yes
C133 Cu8 C135 62.9(5) yes
C134 Cu8 C135 36.7(5) yes
Zn10 Cu9 Zn11 109.43(6) yes
Zn10 Cu9 C141 93.8(3) yes
Zn10 Cu9 C142 125.4(3) yes
Zn10 Cu9 C143 155.8(3) yes
Zn10 Cu9 C144 128.0(3) yes
Zn10 Cu9 C145 95.1(3) yes
Zn11 Cu9 C141 150.4(3) yes
Zn11 Cu9 C142 112.7(3) yes
Zn11 Cu9 C143 94.7(3) yes
Zn11 Cu9 C144 111.5(3) yes
Zn11 Cu9 C145 148.8(3) yes
C141 Cu9 C142 37.8(4) yes
C141 Cu9 C143 63.0(4) yes
C141 Cu9 C144 63.2(4) yes
C141 Cu9 C145 38.3(4) yes
C142 Cu9 C143 37.7(4) yes
C142 Cu9 C144 62.7(4) yes
C142 Cu9 C145 63.4(4) yes
C143 Cu9 C144 37.1(4) yes
C143 Cu9 C145 62.8(4) yes
C144 Cu9 C145 37.6(4) yes
Cu2 Zn2 Cu3 59.78(5) yes
Cu1 Zn2 Cu2 60.04(6) yes
Cu1 Zn2 Cu3 59.84(6) yes
Cu1 Zn3 Cu2 60.03(6) yes
Cu1 Zn3 Cu3 60.24(5) yes
Cu2 Zn3 Cu3 59.58(5) yes
C21 Cu1 C23 62.8(4) yes
Zn3 Cu1 C24 153.5(3) yes
Zn3 Cu1 C25 139.2(3) yes
C21 Cu1 C22 38.6(4) yes
C23 Cu1 C25 63.2(4) yes
C24 Cu1 C25 38.7(4) yes
Zn2 Cu1 C22 156.8(3) yes
Zn2 Cu1 C23 121.2(3) yes
Zn2 Cu1 C24 94.3(3) yes
Zn2 Cu1 C25 101.5(3) yes
Zn3 Cu1 C21 103.3(3) yes
Zn3 Cu1 C22 92.2(3) yes
Zn3 Cu1 C23 117.1(3) yes
C21 Cu1 C24 63.3(4) yes
C21 Cu1 C25 37.5(5) yes
C22 Cu1 C23 37.1(4) yes
C22 Cu1 C24 62.9(4) yes
C22 Cu1 C25 63.8(4) yes
C23 Cu1 C24 37.0(4) yes
Zn2 Cu1 Zn3 109.59(7) yes
Zn2 Cu1 C21 136.4(3) yes
Zn2 Cu2 Zn3 109.31(7) yes
Zn2 Cu2 C31 109.1(3) yes
Zn2 Cu2 C32 146.5(3) yes
Zn2 Cu2 C33 152.1(3) yes
Zn2 Cu2 C34 114.3(3) yes
Zn2 Cu2 C35 93.6(3) yes
Zn3 Cu2 C31 129.7(3) yes
C31 Cu2 C34 62.9(4) yes
Zn3 Cu2 C32 96.1(3) yes
Zn3 Cu2 C33 93.8(3) yes
Zn3 Cu2 C34 124.7(3) yes
Zn3 Cu2 C35 156.9(3) yes
C31 Cu2 C32 38.0(5) yes
C31 Cu2 C33 63.3(4) yes
C34 Cu2 C35 37.4(4) yes
C31 Cu2 C35 38.2(4) yes
C32 Cu2 C33 38.0(4) yes
C32 Cu2 C34 63.3(4) yes
C32 Cu2 C35 63.9(4) yes
C33 Cu2 C34 37.8(5) yes
C33 Cu2 C35 63.4(4) yes
Zn2 Cu3 C41 97.6(3) yes
C42 Cu3 C44 61.8(4) yes
Zn2 Cu3 C42 133.2(3) yes
Zn2 Cu3 C43 157.1(3) yes
Zn2 Cu3 C44 125.4(3) yes
Zn2 Cu3 C45 95.7(3) yes
Zn3 Cu3 C41 144.9(3) yes
Zn3 Cu3 C42 105.6(3) yes
Zn3 Cu3 C43 92.6(3) yes
Zn3 Cu3 C44 113.2(3) yes
Zn3 Cu3 C45 149.4(3) yes
C41 Cu3 C42 40.0(5) yes
C41 Cu3 C43 64.0(4) yes
C41 Cu3 C44 62.9(4) yes
C41 Cu3 C45 39.4(4) yes
C42 Cu3 C43 37.7(4) yes
Zn2 Cu3 Zn3 109.82(7) yes
C43 Cu3 C44 35.3(4) yes
C43 Cu3 C45 61.5(4) yes
C42 Cu3 C45 64.7(4) yes
C44 Cu3 C45 36.2(4) yes
Cu5 Zn6 Cu6 59.69(5) yes
Cu4 Zn6 Cu6 60.34(5) yes
Cu4 Zn6 Cu5 59.70(5) yes
Cu5 Zn7 Cu6 60.04(5) yes
Cu4 Zn7 Cu5 59.73(5) yes
Cu4 Zn7 Cu6 60.25(5) yes
Zn7 Cu4 C71 155.8(3) yes
Zn6 Cu4 C74 150.2(3) yes
Zn6 Cu4 C75 112.3(3) yes
Zn6 Cu4 C72 112.8(3) yes
Zn6 Cu4 C73 149.7(3) yes
C72 Cu4 C74 63.1(4) yes
C72 Cu4 C75 63.4(3) yes
C73 Cu4 C74 38.2(4) yes
C73 Cu4 C75 63.8(4) yes
C74 Cu4 C75 38.1(4) yes
Zn7 Cu4 C73 93.6(3) yes
Zn6 Cu4 Zn7 109.67(6) yes
Zn6 Cu4 C71 94.6(3) yes
C71 Cu4 C72 37.7(4) yes
C71 Cu4 C73 63.3(4) yes
C71 Cu4 C74 63.8(4) yes
Zn7 Cu4 C72 125.3(3) yes
C72 Cu4 C73 37.2(4) yes
Zn7 Cu4 C74 93.8(3) yes
Zn7 Cu4 C75 126.4(3) yes
C71 Cu4 C75 38.4(4) yes
Zn6 Cu5 C84 106.8(4) yes
Zn6 Cu5 C85 144.0(4) yes
Zn6 Cu5 C83 94.4(4) yes
Zn6 Cu5 Zn7 109.38(6) yes
C81 Cu5 C85 37.7(5) yes
Zn6 Cu5 C81 152.1(4) yes
Zn6 Cu5 C82 116.6(4) yes
C82 Cu5 C85 61.5(5) yes
C83 Cu5 C84 39.6(5) yes
C83 Cu5 C85 63.2(5) yes
C84 Cu5 C85 38.0(5) yes
Zn7 Cu5 C81 94.5(3) yes
Zn7 Cu5 C82 122.4(4) yes
Zn7 Cu5 C83 155.3(4) yes
Zn7 Cu5 C84 132.5(4) yes
Zn7 Cu5 C85 98.5(4) yes
C81 Cu5 C82 35.6(5) yes
C81 Cu5 C83 60.8(5) yes
C81 Cu5 C84 63.1(5) yes
C82 Cu5 C84 62.5(4) yes
C82 Cu5 C83 35.4(5) yes
Zn7 Cu6 C95 146.1(3) yes
Zn7 Cu6 C94 149.7(3) yes
C91 Cu6 C94 63.1(5) yes
C91 Cu6 C95 37.2(5) yes
C92 Cu6 C93 37.6(5) yes
Zn6 Cu6 Zn7 109.52(6) yes
Zn6 Cu6 C91 128.4(4) yes
Zn6 Cu6 C92 158.0(3) yes
Zn6 Cu6 C93 126.0(3) yes
Zn6 Cu6 C94 96.0(3) yes
Zn6 Cu6 C95 96.9(3) yes
Zn7 Cu6 C91 109.2(4) yes
Zn7 Cu6 C92 92.5(3) yes
Zn7 Cu6 C93 113.1(3) yes
C93 Cu6 C94 36.6(4) yes
C91 Cu6 C92 39.3(5) yes
C91 Cu6 C93 63.7(5) yes
C92 Cu6 C95 63.4(4) yes
C93 Cu6 C95 62.6(4) yes
C94 Cu6 C95 38.0(4) yes
C92 Cu6 C94 62.6(4) yes
Cu11 Zn14 Cu12 59.90(5) yes
Cu10 Zn14 Cu11 59.56(6) yes
Cu10 Zn14 Cu12 59.82(6) yes
Cu11 Zn15 Cu12 59.96(6) yes
Cu10 Zn15 Cu12 59.52(6) yes
Cu10 Zn15 Cu11 59.84(6) yes
C174 Cu10 C175 36.1(5) yes
Zn14 Cu10 Zn15 110.04(7) yes
Zn15 Cu10 C171 138.0(4) yes
Zn14 Cu10 C174 116.1(3) yes
Zn14 Cu10 C175 92.4(4) yes
C171 Cu10 C174 62.3(5) yes
Zn15 Cu10 C172 101.9(3) yes
Zn15 Cu10 C173 94.6(3) yes
Zn15 Cu10 C174 121.9(3) yes
Zn15 Cu10 C175 156.2(3) yes
C171 Cu10 C172 38.5(5) yes
C171 Cu10 C173 63.7(5) yes
C172 Cu10 C174 63.9(4) yes
C171 Cu10 C175 37.2(5) yes
C172 Cu10 C173 39.0(5) yes
C173 Cu10 C175 62.0(5) yes
C172 Cu10 C175 63.1(5) yes
C173 Cu10 C174 37.8(5) yes
Zn14 Cu10 C173 153.1(3) yes
Zn14 Cu10 C171 101.5(3) yes
Zn14 Cu10 C172 138.0(4) yes
C183 Cu11 C185 62.8(4) yes
Zn14 Cu11 C182 95.6(3) yes
Zn14 Cu11 C183 129.3(3) yes
Zn14 Cu11 C184 156.6(3) yes
Zn15 Cu11 C183 109.8(3) yes
Zn15 Cu11 C184 93.6(3) yes
Zn15 Cu11 C185 114.1(3) yes
C181 Cu11 C182 38.6(4) yes
Zn14 Cu11 C185 124.0(3) yes
Zn15 Cu11 C181 151.9(3) yes
Zn15 Cu11 C182 146.7(3) yes
C182 Cu11 C183 37.7(4) yes
C182 Cu11 C184 63.9(4) yes
C182 Cu11 C185 63.8(4) yes
C183 Cu11 C184 37.5(4) yes
Zn14 Cu11 Zn15 109.74(7) yes
C184 Cu11 C185 38.3(4) yes
C181 Cu11 C183 63.2(4) yes
C181 Cu11 C184 64.0(4) yes
C181 Cu11 C185 37.8(5) yes
Zn14 Cu11 C181 93.1(3) yes
Zn14 Cu12 C193 152.3(3) yes
Zn14 Cu12 C194 114.1(3) yes
Zn15 Cu12 C191 134.1(4) yes
Zn14 Cu12 Zn15 109.49(7) yes
Zn14 Cu12 C191 105.8(3) yes
Zn14 Cu12 C192 142.9(4) yes
Zn15 Cu12 C195 158.1(3) yes
C191 Cu12 C192 38.0(5) yes
Zn14 Cu12 C195 92.0(3) yes
C193 Cu12 C195 63.8(4) yes
C191 Cu12 C194 62.0(5) yes
C191 Cu12 C195 36.4(5) yes
C192 Cu12 C193 37.8(5) yes
C192 Cu12 C194 63.0(5) yes
C192 Cu12 C195 62.8(5) yes
C193 Cu12 C194 38.3(4) yes
Zn15 Cu12 C193 94.4(3) yes
C194 Cu12 C195 37.8(5) yes
Zn15 Cu12 C192 99.7(3) yes
C191 Cu12 C193 63.2(5) yes
Zn15 Cu12 C194 124.0(3) yes
C1 Zn1 C4 60.8(5) yes
C2 Zn1 C4 59.9(5) yes
C2 Zn1 C3 35.8(5) yes
C4 Zn1 C5 35.7(5) yes
C1 Zn1 C5 37.5(5) yes
C3 Zn1 C4 35.8(5) yes
C1 Zn1 C2 35.6(5) yes
C2 Zn1 C5 60.4(5) yes
C1 Zn1 C3 59.8(5) yes
C3 Zn1 C5 59.7(5) yes
C12 Zn4 C14 60.7(4) yes
C11 Zn4 C15 35.9(5) yes
C11 Zn4 C12 36.4(4) yes
C11 Zn4 C13 60.0(4) yes
C11 Zn4 C14 60.0(5) yes
C14 Zn4 C15 36.7(5) yes
C12 Zn4 C15 61.1(4) yes
C13 Zn4 C15 60.6(4) yes
C12 Zn4 C13 36.6(4) yes
C13 Zn4 C14 35.8(4) yes
C54 Zn5 C55 36.8(4) yes
C52 Zn5 C53 35.9(4) yes
C52 Zn5 C55 61.3(4) yes
C51 Zn5 C53 60.9(4) yes
C53 Zn5 C55 60.5(4) yes
C52 Zn5 C54 60.6(4) yes
C53 Zn5 C54 35.8(4) yes
C51 Zn5 C54 60.9(4) yes
C51 Zn5 C55 36.1(4) yes
C51 Zn5 C52 37.8(4) yes
C63 Zn8 C65 59.6(5) yes
C61 Zn8 C62 37.4(5) yes
C62 Zn8 C65 60.9(5) yes
C62 Zn8 C63 35.9(5) yes
C61 Zn8 C65 36.9(5) yes
C61 Zn8 C64 60.1(5) yes
C62 Zn8 C64 60.0(4) yes
C63 Zn8 C64 36.0(5) yes
C64 Zn8 C65 34.8(5) yes
C61 Zn8 C63 60.9(5) yes
C103 Zn9 C105 61.0(5) yes
C102 Zn9 C103 37.2(4) yes
C104 Zn9 C105 35.9(5) yes
C103 Zn9 C104 37.3(4) yes
C101 Zn9 C103 61.1(4) yes
C101 Zn9 C104 60.5(4) yes
C101 Zn9 C105 36.2(4) yes
C102 Zn9 C105 60.3(4) yes
C101 Zn9 C102 35.9(4) yes
C102 Zn9 C104 61.3(4) yes
C111 Zn12 C112 37.0(5) yes
C114 Zn12 C115 35.6(4) yes
C112 Zn12 C115 61.2(4) yes
C111 Zn12 C114 60.6(4) yes
C111 Zn12 C115 36.7(4) yes
C111 Zn12 C113 61.5(4) yes
C113 Zn12 C115 61.0(4) yes
C113 Zn12 C114 37.1(4) yes
C112 Zn12 C113 36.7(4) yes
C112 Zn12 C114 61.1(4) yes
C151 Zn13 C155 35.7(4) yes
C152 Zn13 C154 62.6(4) yes
C151 Zn13 C154 61.1(4) yes
C154 Zn13 C155 36.6(4) yes
C152 Zn13 C155 61.9(5) yes
C152 Zn13 C153 39.8(5) yes
C153 Zn13 C155 62.2(5) yes
C151 Zn13 C153 63.9(5) yes
C153 Zn13 C154 36.6(5) yes
C151 Zn13 C152 37.9(5) yes
C161 Zn16 C164 61.3(4) yes
C162 Zn16 C163 37.3(4) yes
C163 Zn16 C164 36.2(4) yes
C161 Zn16 C162 37.3(4) yes
C161 Zn16 C165 36.1(4) yes
C161 Zn16 C163 61.4(3) yes
C163 Zn16 C165 61.9(4) yes
C164 Zn16 C165 37.9(4) yes
C162 Zn16 C165 62.1(4) yes
C162 Zn16 C164 61.8(4) yes
C22B C21B C25B 110(4) no
C25B C21B C26B 135(4) no
Cu7 C21B C26B 123(3) yes
C22B C21B C26B 115(4) no
Cu7 C21B C22B 76(2) yes
Cu7 C21B C25B 69(2) yes
Cu7 C22B C21B 71(3) yes
C21B C22B C23B 114(5) no
C23B C22B C27B 114(4) no
C21B C22B C27B 132(4) no
Cu7 C22B C27B 126(2) yes
Cu7 C22B C23B 71(2) yes
C22B C23B C24B 102(3) no
Cu7 C23B C24B 66(2) yes
Cu7 C23B C28B 131(2) yes
C22B C23B C28B 139(4) no
C24B C23B C28B 118(4) no
Cu7 C23B C22B 73(2) yes
Cu7 C24B C29B 131(3) yes
Cu7 C24B C25B 72(3) yes
Cu7 C24B C23B 74(2) yes
C23B C24B C29B 127(4) no
C25B C24B C29B 124(4) no
C23B C24B C25B 108(4) no
Cu7 C25B C24B 70(2) yes
C21B C25B C30B 123(4) no
Cu7 C25B C30B 125(3) yes
C21B C25B C24B 107(4) no
Cu7 C25B C21B 72(2) yes
C24B C25B C30B 130(4) no
Cu7 C121 C125 69.4(7) yes
C125 C121 C126 126.7(15) no
C122 C121 C125 107.8(12) no
C122 C121 C126 125.1(15) no
Cu7 C121 C122 70.8(8) yes
Cu7 C121 C126 131.1(9) yes
C123 C122 C127 122.6(15) no
Cu7 C122 C123 71.2(8) yes
C121 C122 C127 127.8(15) no
Cu7 C122 C127 129.9(11) yes
C121 C122 C123 109.1(14) no
Cu7 C122 C121 71.3(8) yes
C122 C123 C128 126.7(16) no
C124 C123 C128 123.6(14) no
Cu7 C123 C124 71.3(9) yes
C122 C123 C124 109.4(14) no
Cu7 C123 C128 128.3(10) yes
Cu7 C123 C122 71.5(9) yes
Cu7 C124 C125 69.4(8) yes
Cu7 C124 C129 127.1(10) yes
C125 C124 C129 122.9(16) no
Cu7 C124 C123 71.0(9) yes
C123 C124 C125 107.6(13) no
C123 C124 C129 129.4(15) no
C124 C125 C130 125.5(14) no
Cu7 C125 C121 71.6(8) yes
C121 C125 C124 106.1(13) no
Cu7 C125 C130 131.1(11) yes
C121 C125 C130 127.4(14) no
Cu7 C125 C124 71.1(8) yes
C132 C131 C135 109.8(11) no
Cu8 C131 C136 129.4(8) yes
Cu8 C131 C135 72.2(7) yes
C135 C131 C136 129.4(14) no
C132 C131 C136 120.3(13) no
Cu8 C131 C132 71.1(7) yes
C131 C132 C133 107.3(11) no
Cu8 C132 C133 71.4(7) yes
C131 C132 C137 126.8(12) no
C133 C132 C137 125.7(12) no
Cu8 C132 C137 127.1(9) yes
Cu8 C132 C131 71.2(7) yes
C134 C133 C138 125.4(12) no
Cu8 C133 C138 128.4(9) yes
C132 C133 C138 128.5(12) no
Cu8 C133 C132 71.4(7) yes
C132 C133 C134 105.6(11) no
Cu8 C133 C134 70.8(7) yes
C133 C134 C139 124.2(12) no
Cu8 C134 C139 127.9(8) yes
Cu8 C134 C135 71.3(7) yes
Cu8 C134 C133 70.5(7) yes
C135 C134 C139 128.1(13) no
C133 C134 C135 107.4(11) no
C131 C135 C134 109.9(12) no
C131 C135 C140 125.1(13) no
Cu8 C135 C140 130.3(8) yes
Cu8 C135 C134 72.0(7) yes
C134 C135 C140 124.2(13) no
Cu8 C135 C131 72.6(7) yes
C145 C141 C146 127.1(10) no
Cu9 C141 C142 71.2(6) yes
C142 C141 C146 125.9(11) no
C142 C141 C145 106.8(9) no
Cu9 C141 C146 128.6(8) yes
Cu9 C141 C145 69.6(6) yes
C141 C142 C143 107.6(9) no
Cu9 C142 C143 70.5(6) yes
Cu9 C142 C141 71.1(6) yes
C143 C142 C147 125.3(11) no
C141 C142 C147 126.7(11) no
Cu9 C142 C147 130.1(8) yes
Cu9 C143 C142 71.8(6) yes
C142 C143 C144 108.9(9) no
Cu9 C143 C144 71.3(6) yes
C142 C143 C148 124.5(10) no
Cu9 C143 C148 129.0(8) yes
C144 C143 C148 126.2(10) no
C145 C144 C149 125.8(10) no
Cu9 C144 C145 70.7(6) yes
C143 C144 C149 125.2(10) no
Cu9 C144 C143 71.6(6) yes
C143 C144 C145 108.7(10) no
Cu9 C144 C149 129.4(8) yes
Cu9 C145 C150 129.2(8) yes
Cu9 C145 C141 72.1(6) yes
C141 C145 C144 108.1(10) no
Cu9 C145 C144 71.7(6) yes
C141 C145 C150 123.4(10) no
C144 C145 C150 127.9(10) no
H26A C26B H26B 110.00 no
C21B C26B H26C 109.00 no
C21B C26B H26B 109.00 no
H26A C26B H26C 110.00 no
C21B C26B H26A 109.00 no
H26B C26B H26C 110.00 no
H27A C27B H27C 109.00 no
H27A C27B H27B 109.00 no
C22B C27B H27B 110.00 no
H27B C27B H27C 109.00 no
C22B C27B H27C 109.00 no
C22B C27B H27A 110.00 no
H28A C28B H28C 109.00 no
C23B C28B H28A 109.00 no
H28A C28B H28B 110.00 no
C23B C28B H28B 109.00 no
H28B C28B H28C 109.00 no
C23B C28B H28C 109.00 no
C24B C29B H29F 110.00 no
C24B C29B H29E 109.00 no
H29D C29B H29E 109.00 no
H29D C29B H29F 109.00 no
H29E C29B H29F 109.00 no
C24B C29B H29D 110.00 no
C25B C30B H30A 110.00 no
C25B C30B H30C 109.00 no
H30A C30B H30B 109.00 no
C25B C30B H30B 109.00 no
H30A C30B H30C 109.00 no
H30B C30B H30C 109.00 no
C121 C126 H12C 110.00 no
C121 C126 H12B 110.00 no
C121 C126 H12A 109.00 no
H12B C126 H12C 110.00 no
H12A C126 H12B 109.00 no
H12A C126 H12C 109.00 no
H12E C127 H12F 109.00 no
C122 C127 H12D 109.00 no
H12D C127 H12F 110.00 no
C122 C127 H12F 109.00 no
C122 C127 H12E 110.00 no
H12D C127 H12E 109.00 no
H12H C128 H12I 110.00 no
C123 C128 H12H 109.00 no
C123 C128 H12I 109.00 no
H12G C128 H12I 109.00 no
H12G C128 H12H 110.00 no
C123 C128 H12G 109.00 no
H12J C129 H12K 110.00 no
C124 C129 H12L 109.00 no
C124 C129 H12J 109.00 no
H12J C129 H12L 109.00 no
H12K C129 H12L 110.00 no
C124 C129 H12K 109.00 no
C125 C130 H13O 110.00 no
H13M C130 H13N 109.00 no
H13M C130 H13O 109.00 no
C125 C130 H13N 110.00 no
H13N C130 H13O 110.00 no
C125 C130 H13M 109.00 no
H13J C136 H13L 109.00 no
C131 C136 H13J 109.00 no
C131 C136 H13K 110.00 no
C131 C136 H13L 109.00 no
H13J C136 H13K 109.00 no
H13K C136 H13L 110.00 no
H13H C137 H13I 109.00 no
C132 C137 H13I 109.00 no
H13G C137 H13H 110.00 no
H13G C137 H13I 109.00 no
C132 C137 H13G 109.00 no
C132 C137 H13H 109.00 no
C133 C138 H13F 109.00 no
H13E C138 H13F 110.00 no
C133 C138 H13D 109.00 no
H13D C138 H13F 110.00 no
H13D C138 H13E 109.00 no
C133 C138 H13E 109.00 no
C134 C139 H13A 110.00 no
C134 C139 H13C 109.00 no
H13B C139 H13C 109.00 no
H13A C139 H13C 110.00 no
C134 C139 H13B 109.00 no
H13A C139 H13B 110.00 no
C135 C140 H14O 110.00 no
H14M C140 H14N 109.00 no
H14N C140 H14O 109.00 no
C135 C140 H14M 110.00 no
H14M C140 H14O 109.00 no
C135 C140 H14N 110.00 no
H14J C146 H14K 110.00 no
C141 C146 H14K 109.00 no
C141 C146 H14J 109.00 no
H14J C146 H14L 109.00 no
C141 C146 H14L 109.00 no
H14K C146 H14L 110.00 no
C142 C147 H14I 109.00 no
H14H C147 H14I 109.00 no
C142 C147 H14H 109.00 no
H14G C147 H14I 110.00 no
H14G C147 H14H 110.00 no
C142 C147 H14G 109.00 no
H14E C148 H14F 109.00 no
H14D C148 H14F 109.00 no
C143 C148 H14D 110.00 no
C143 C148 H14E 109.00 no
C143 C148 H14F 109.00 no
H14D C148 H14E 110.00 no
H14B C149 H14C 109.00 no
C144 C149 H14C 110.00 no
C144 C149 H14A 110.00 no
H14A C149 H14C 109.00 no
C144 C149 H14B 110.00 no
H14A C149 H14B 109.00 no
H15B C150 H15C 109.00 no
H15A C150 H15B 110.00 no
C145 C150 H15B 109.00 no
C145 C150 H15C 109.00 no
C145 C150 H15A 109.00 no
H15A C150 H15C 110.00 no
C22 C21 C25 107.4(10) no
C22 C21 C26 124.4(11) no
Cu1 C21 C26 130.4(8) yes
Cu1 C21 C22 69.5(6) yes
Cu1 C21 C25 70.3(6) yes
C25 C21 C26 127.9(11) no
C23 C22 C27 124.7(10) no
C21 C22 C27 127.0(11) no
Cu1 C22 C27 131.0(8) yes
Cu1 C22 C23 71.3(6) yes
C21 C22 C23 107.4(10) no
Cu1 C22 C21 71.9(6) yes
C22 C23 C28 122.6(11) no
C22 C23 C24 109.9(9) no
Cu1 C23 C22 71.6(6) yes
C24 C23 C28 127.3(11) no
Cu1 C23 C24 70.6(6) yes
Cu1 C23 C28 128.9(6) yes
Cu1 C24 C29 130.0(9) yes
Cu1 C24 C25 71.9(6) yes
C23 C24 C29 125.9(11) no
Cu1 C24 C23 72.4(6) yes
C25 C24 C29 124.5(11) no
C23 C24 C25 108.7(9) no
Cu1 C25 C30 128.6(9) yes
C21 C25 C24 106.6(10) no
C21 C25 C30 131.9(12) no
Cu1 C25 C21 72.2(7) yes
C24 C25 C30 121.1(12) no
Cu1 C25 C24 69.3(6) yes
Cu2 C31 C32 70.8(6) yes
C35 C31 C36 123.2(10) no
Cu2 C31 C35 71.0(6) yes
C32 C31 C35 108.3(10) no
Cu2 C31 C36 129.3(8) yes
C32 C31 C36 128.2(10) no
Cu2 C32 C31 71.1(7) yes
C31 C32 C33 107.5(11) no
Cu2 C32 C37 127.7(9) yes
C33 C32 C37 126.7(12) no
Cu2 C32 C33 71.1(7) yes
C31 C32 C37 125.5(11) no
C32 C33 C38 123.6(11) no
Cu2 C33 C38 129.0(8) yes
Cu2 C33 C34 72.1(7) yes
C32 C33 C34 108.3(11) no
C34 C33 C38 127.6(10) no
Cu2 C33 C32 70.9(7) yes
C35 C34 C39 122.7(11) no
Cu2 C34 C39 129.2(7) yes
C33 C34 C35 108.4(10) no
C33 C34 C39 128.8(11) no
Cu2 C34 C35 70.5(6) yes
Cu2 C34 C33 70.1(6) yes
C31 C35 C40 124.6(10) no
C34 C35 C40 127.2(10) no
Cu2 C35 C34 72.1(6) yes
C31 C35 C34 107.6(10) no
Cu2 C35 C31 70.8(6) yes
Cu2 C35 C40 129.7(8) yes
C45 C41 C46 127.1(10) no
Cu3 C41 C46 129.0(7) yes
C42 C41 C46 129.2(10) no
C42 C41 C45 103.4(9) no
Cu3 C41 C42 69.9(6) yes
Cu3 C41 C45 69.3(6) yes
Cu3 C42 C43 70.8(6) yes
C43 C42 C47 126.2(12) no
C41 C42 C47 127.9(11) no
C41 C42 C43 105.7(10) no
Cu3 C42 C41 70.2(6) yes
Cu3 C42 C47 127.9(8) yes
Cu3 C43 C48 130.8(8) yes
C44 C43 C48 127.1(11) no
Cu3 C43 C44 72.3(7) yes
C42 C43 C48 121.9(11) no
C42 C43 C44 110.2(11) no
Cu3 C43 C42 71.5(6) yes
Cu3 C44 C45 71.4(6) yes
C45 C44 C49 123.1(10) no
Cu3 C44 C43 72.5(6) yes
Cu3 C44 C49 127.3(8) yes
C43 C44 C45 112.6(10) no
C43 C44 C49 124.2(11) no
C41 C45 C50 122.0(10) no
Cu3 C45 C50 129.6(8) yes
Cu3 C45 C44 72.5(6) yes
C44 C45 C50 129.2(10) no
C41 C45 C44 108.1(10) no
Cu3 C45 C41 71.4(6) yes
H26E C26 H26F 109.00 no
C21 C26 H26E 109.00 no
H26D C26 H26F 110.00 no
C21 C26 H26D 110.00 no
C21 C26 H26F 109.00 no
H26D C26 H26E 110.00 no
C22 C27 H27F 109.00 no
H27D C27 H27F 109.00 no
H27D C27 H27E 110.00 no
C22 C27 H27E 110.00 no
C22 C27 H27D 110.00 no
H27E C27 H27F 109.00 no
H28D C28 H28E 109.00 no
C23 C28 H28D 109.00 no
H28D C28 H28F 109.00 no
C23 C28 H28F 110.00 no
H28E C28 H28F 110.00 no
C23 C28 H28E 109.00 no
H29B C29 H29C 109.00 no
H29A C29 H29C 110.00 no
C24 C29 H29C 109.00 no
C24 C29 H29B 110.00 no
C24 C29 H29A 109.00 no
H29A C29 H29B 109.00 no
H30D C30 H30F 110.00 no
C25 C30 H30F 109.00 no
C25 C30 H30D 109.00 no
H30E C30 H30F 109.00 no
H30D C30 H30E 110.00 no
C25 C30 H30E 109.00 no
C31 C36 H36A 110.00 no
H36B C36 H36C 109.00 no
H36A C36 H36C 109.00 no
C31 C36 H36C 110.00 no
C31 C36 H36B 109.00 no
H36A C36 H36B 110.00 no
H37A C37 H37B 110.00 no
H37A C37 H37C 109.00 no
C32 C37 H37B 110.00 no
C32 C37 H37A 110.00 no
C32 C37 H37C 109.00 no
H37B C37 H37C 109.00 no
C33 C38 H38A 109.00 no
H38B C38 H38C 110.00 no
C33 C38 H38B 110.00 no
H38A C38 H38C 110.00 no
C33 C38 H38C 109.00 no
H38A C38 H38B 109.00 no
H39A C39 H39C 109.00 no
C34 C39 H39B 109.00 no
H39A C39 H39B 109.00 no
H39B C39 H39C 109.00 no
C34 C39 H39A 110.00 no
C34 C39 H39C 110.00 no
H40A C40 H40B 109.00 no
C35 C40 H40B 109.00 no
H40B C40 H40C 109.00 no
H40A C40 H40C 110.00 no
C35 C40 H40C 110.00 no
C35 C40 H40A 110.00 no
H46B C46 H46C 109.00 no
H46A C46 H46C 110.00 no
C41 C46 H46B 109.00 no
H46A C46 H46B 109.00 no
C41 C46 H46A 110.00 no
C41 C46 H46C 109.00 no
C42 C47 H47B 109.00 no
C42 C47 H47C 109.00 no
C42 C47 H47A 110.00 no
H47A C47 H47C 109.00 no
H47A C47 H47B 109.00 no
H47B C47 H47C 110.00 no
H48A C48 H48C 110.00 no
H48A C48 H48B 110.00 no
C43 C48 H48B 109.00 no
C43 C48 H48C 109.00 no
H48B C48 H48C 109.00 no
C43 C48 H48A 109.00 no
H49A C49 H49B 109.00 no
H49A C49 H49C 110.00 no
C44 C49 H49A 109.00 no
C44 C49 H49C 109.00 no
H49B C49 H49C 109.00 no
C44 C49 H49B 110.00 no
H50A C50 H50C 109.00 no
C45 C50 H50B 110.00 no
H50A C50 H50B 110.00 no
C45 C50 H50C 109.00 no
H50B C50 H50C 109.00 no
C45 C50 H50A 109.00 no
C72 C71 C76 127.7(11) no
C72 C71 C75 107.5(10) no
C75 C71 C76 124.3(10) no
Cu4 C71 C76 130.2(8) yes
Cu4 C71 C72 71.3(6) yes
Cu4 C71 C75 70.7(6) yes
Cu4 C72 C77 129.4(8) yes
Cu4 C72 C73 71.1(6) yes
Cu4 C72 C71 71.0(6) yes
C71 C72 C73 109.3(10) no
C73 C72 C77 125.5(11) no
C71 C72 C77 124.9(11) no
C74 C73 C78 124.8(10) no
C72 C73 C78 127.3(10) no
Cu4 C73 C78 127.6(7) yes
Cu4 C73 C74 70.2(6) yes
Cu4 C73 C72 71.7(6) yes
C72 C73 C74 107.8(10) no
Cu4 C74 C79 129.4(8) yes
C75 C74 C79 125.1(10) no
Cu4 C74 C75 71.7(6) yes
C73 C74 C75 108.4(9) no
Cu4 C74 C73 71.6(6) yes
C73 C74 C79 125.9(11) no
Cu4 C75 C74 70.1(6) yes
Cu4 C75 C71 70.8(6) yes
C71 C75 C74 107.0(8) no
C74 C75 C80 128.2(9) no
C71 C75 C80 124.5(10) no
Cu4 C75 C80 128.7(7) yes
C82 C81 C85 108.2(12) no
Cu5 C81 C86 130.0(9) yes
Cu5 C81 C82 72.5(8) yes
C82 C81 C86 125.9(13) no
C85 C81 C86 125.3(13) no
Cu5 C81 C85 70.0(8) yes
C81 C82 C87 124.0(14) no
Cu5 C82 C81 71.9(8) yes
Cu5 C82 C87 131.4(9) yes
C83 C82 C87 124.3(14) no
Cu5 C82 C83 70.7(8) yes
C81 C82 C83 111.2(12) no
Cu5 C83 C82 74.0(8) yes
Cu5 C83 C84 70.2(7) yes
C82 C83 C88 125.2(14) no
Cu5 C83 C88 130.0(10) yes
C82 C83 C84 108.4(12) no
C84 C83 C88 125.6(13) no
C83 C84 C89 121.9(13) no
Cu5 C84 C89 126.2(9) yes
C83 C84 C85 104.3(11) no
Cu5 C84 C85 71.2(7) yes
C85 C84 C89 133.6(13) no
Cu5 C84 C83 70.2(7) yes
C84 C85 C90 126.7(13) no
Cu5 C85 C81 72.3(7) yes
Cu5 C85 C90 128.1(10) yes
Cu5 C85 C84 70.8(7) yes
C81 C85 C84 107.9(12) no
C81 C85 C90 125.0(13) no
C92 C91 C96 123.4(12) no
Cu6 C91 C96 128.1(8) yes
C95 C91 C96 130.6(13) no
C92 C91 C95 105.9(11) no
Cu6 C91 C95 70.4(7) yes
Cu6 C91 C92 69.6(7) yes
Cu6 C92 C97 130.5(8) yes
C91 C92 C97 124.5(12) no
C93 C92 C97 127.2(12) no
Cu6 C92 C93 72.2(7) yes
C91 C92 C93 107.4(10) no
Cu6 C92 C91 71.2(7) yes
C94 C93 C98 126.0(11) no
Cu6 C93 C94 71.4(7) yes
C92 C93 C98 124.6(11) no
C92 C93 C94 108.8(11) no
Cu6 C93 C98 131.1(8) yes
Cu6 C93 C92 70.2(7) yes
Cu6 C94 C99 129.4(8) yes
C95 C94 C99 123.2(11) no
Cu6 C94 C95 70.2(7) yes
C93 C94 C95 108.5(10) no
Cu6 C94 C93 72.0(7) yes
C93 C94 C99 127.9(11) no
Cu6 C95 C94 71.9(7) yes
C91 C95 C100 124.1(11) no
Cu6 C95 C91 72.4(7) yes
C94 C95 C100 125.9(11) no
C91 C95 C94 109.5(11) no
Cu6 C95 C100 128.9(9) yes
H76B C76 H76C 110.00 no
C71 C76 H76B 109.00 no
C71 C76 H76A 109.00 no
H76A C76 H76C 109.00 no
C71 C76 H76C 110.00 no
H76A C76 H76B 109.00 no
H77B C77 H77C 110.00 no
C72 C77 H77C 109.00 no
H77A C77 H77C 109.00 no
C72 C77 H77B 109.00 no
H77A C77 H77B 110.00 no
C72 C77 H77A 109.00 no
C73 C78 H78C 110.00 no
C73 C78 H78A 109.00 no
H78A C78 H78B 109.00 no
C73 C78 H78B 109.00 no
H78A C78 H78C 109.00 no
H78B C78 H78C 110.00 no
H79B C79 H79C 109.00 no
C74 C79 H79B 110.00 no
H79A C79 H79B 109.00 no
H79A C79 H79C 109.00 no
C74 C79 H79A 110.00 no
C74 C79 H79C 110.00 no
H80A C80 H80B 109.00 no
C75 C80 H80A 110.00 no
C75 C80 H80B 110.00 no
C75 C80 H80C 110.00 no
H80A C80 H80C 109.00 no
H80B C80 H80C 109.00 no
H86A C86 H86B 109.00 no
H86B C86 H86C 110.00 no
H86A C86 H86C 109.00 no
C81 C86 H86A 109.00 no
C81 C86 H86B 110.00 no
C81 C86 H86C 110.00 no
H87A C87 H87B 109.00 no
C82 C87 H87C 110.00 no
H87B C87 H87C 109.00 no
C82 C87 H87B 110.00 no
H87A C87 H87C 109.00 no
C82 C87 H87A 109.00 no
H88A C88 H88B 109.00 no
H88B C88 H88C 110.00 no
C83 C88 H88C 110.00 no
C83 C88 H88A 109.00 no
C83 C88 H88B 109.00 no
H88A C88 H88C 110.00 no
H89B C89 H89C 110.00 no
C84 C89 H89C 109.00 no
C84 C89 H89A 109.00 no
H89A C89 H89B 109.00 no
C84 C89 H89B 109.00 no
H89A C89 H89C 109.00 no
C85 C90 H90B 110.00 no
H90A C90 H90B 109.00 no
C85 C90 H90A 109.00 no
H90B C90 H90C 110.00 no
H90A C90 H90C 109.00 no
C85 C90 H90C 109.00 no
C91 C96 H96B 110.00 no
C91 C96 H96C 110.00 no
H96A C96 H96B 109.00 no
H96A C96 H96C 109.00 no
C91 C96 H96A 109.00 no
H96B C96 H96C 110.00 no
H97B C97 H97C 109.00 no
H97A C97 H97B 110.00 no
H97A C97 H97C 110.00 no
C92 C97 H97A 110.00 no
C92 C97 H97B 109.00 no
C92 C97 H97C 109.00 no
H98A C98 H98C 110.00 no
H98B C98 H98C 110.00 no
C93 C98 H98A 109.00 no
C93 C98 H98C 109.00 no
H98A C98 H98B 109.00 no
C93 C98 H98B 109.00 no
C94 C99 H99B 109.00 no
H99B C99 H99C 110.00 no
H99A C99 H99B 110.00 no
C94 C99 H99A 109.00 no
H99A C99 H99C 109.00 no
C94 C99 H99C 110.00 no
H10D C100 H10E 109.00 no
H10E C100 H10F 110.00 no
H10D C100 H10F 109.00 no
C95 C100 H10E 110.00 no
C95 C100 H10D 109.00 no
C95 C100 H10F 110.00 no
C175 C171 C176 130.2(13) no
C172 C171 C176 122.3(13) no
C172 C171 C175 107.3(12) no
Cu10 C171 C176 127.7(9) yes
Cu10 C171 C175 70.9(8) yes
Cu10 C171 C172 70.7(8) yes
Cu10 C172 C177 128.7(8) yes
C173 C172 C177 126.9(12) no
C171 C172 C177 127.6(13) no
C171 C172 C173 105.1(12) no
Cu10 C172 C171 70.8(8) yes
Cu10 C172 C173 69.8(7) yes
Cu10 C173 C174 72.1(6) yes
Cu10 C173 C172 71.3(6) yes
C172 C173 C174 108.1(11) no
Cu10 C173 C178 127.8(9) yes
C172 C173 C178 126.7(13) no
C174 C173 C178 124.8(13) no
C173 C174 C179 124.8(12) no
Cu10 C174 C175 71.2(7) yes
Cu10 C174 C173 70.1(6) yes
C175 C174 C179 126.7(13) no
Cu10 C174 C179 130.7(8) yes
C173 C174 C175 108.0(11) no
Cu10 C175 C171 72.0(8) yes
Cu10 C175 C180 131.1(9) yes
C171 C175 C180 119.9(12) no
C174 C175 C180 127.6(12) no
Cu10 C175 C174 72.7(7) yes
C171 C175 C174 111.6(12) no
Cu11 C181 C186 129.1(8) yes
Cu11 C181 C185 72.2(6) yes
Cu11 C181 C182 70.1(6) yes
C182 C181 C186 125.4(11) no
C185 C181 C186 126.3(11) no
C182 C181 C185 107.9(10) no
C181 C182 C187 124.0(11) no
C183 C182 C187 128.6(10) no
Cu11 C182 C187 128.7(8) yes
C181 C182 C183 106.9(10) no
Cu11 C182 C183 71.5(6) yes
Cu11 C182 C181 71.3(6) yes
C182 C183 C184 110.1(10) no
C182 C183 C188 124.4(11) no
Cu11 C183 C188 128.5(8) yes
Cu11 C183 C184 71.0(6) yes
Cu11 C183 C182 70.8(6) yes
C184 C183 C188 125.3(11) no
Cu11 C184 C185 72.4(7) yes
C183 C184 C189 126.6(11) no
C185 C184 C189 124.9(11) no
C183 C184 C185 107.5(10) no
Cu11 C184 C189 130.7(9) yes
Cu11 C184 C183 71.6(6) yes
C181 C185 C190 127.9(13) no
Cu11 C185 C190 130.1(9) yes
C181 C185 C184 107.5(10) no
Cu11 C185 C181 70.1(6) yes
C184 C185 C190 124.5(13) no
Cu11 C185 C184 69.3(6) yes
C192 C191 C196 128.4(12) no
C195 C191 C196 122.7(12) no
Cu12 C191 C192 69.7(7) yes
Cu12 C191 C195 71.2(7) yes
Cu12 C191 C196 129.1(8) yes
C192 C191 C195 108.7(12) no
Cu12 C192 C197 128.5(9) yes
C191 C192 C197 120.9(12) no
Cu12 C192 C191 72.3(7) yes
Cu12 C192 C193 71.3(7) yes
C193 C192 C197 130.4(13) no
C191 C192 C193 108.2(11) no
C194 C193 C198 126.4(12) no
Cu12 C193 C192 70.9(7) yes
C192 C193 C198 126.8(12) no
Cu12 C193 C198 127.8(9) yes
C192 C193 C194 106.5(11) no
Cu12 C193 C194 71.1(7) yes
C193 C194 C199 123.4(11) no
Cu12 C194 C195 71.3(7) yes
C193 C194 C195 108.2(11) no
Cu12 C194 C199 130.2(8) yes
C195 C194 C199 127.9(11) no
Cu12 C194 C193 70.6(7) yes
Cu12 C195 C191 72.5(7) yes
C191 C195 C200 126.0(12) no
Cu12 C195 C200 131.4(8) yes
C191 C195 C194 108.4(11) no
C194 C195 C200 124.6(12) no
Cu12 C195 C194 70.9(7) yes
H17G C176 H17H 109.00 no
H17G C176 H17I 110.00 no
C171 C176 H17I 109.00 no
C171 C176 H17H 109.00 no
H17H C176 H17I 109.00 no
C171 C176 H17G 110.00 no
H17J C177 H17L 109.00 no
C172 C177 H17K 110.00 no
H17J C177 H17K 109.00 no
C172 C177 H17L 110.00 no
C172 C177 H17J 110.00 no
H17K C177 H17L 109.00 no
H17M C178 H17N 109.00 no
H17M C178 H17O 109.00 no
H17N C178 H17O 110.00 no
C173 C178 H17N 109.00 no
C173 C178 H17O 110.00 no
C173 C178 H17M 109.00 no
C174 C179 H17R 109.00 no
H17P C179 H17Q 110.00 no
C174 C179 H17P 110.00 no
H17P C179 H17R 110.00 no
C174 C179 H17Q 109.00 no
H17Q C179 H17R 109.00 no
H18K C180 H18L 109.00 no
C175 C180 H18J 109.00 no
H18J C180 H18K 109.00 no
C175 C180 H18L 110.00 no
C175 C180 H18K 109.00 no
H18J C180 H18L 110.00 no
H18G C186 H18I 109.00 no
C181 C186 H18I 109.00 no
C181 C186 H18G 110.00 no
H18H C186 H18I 109.00 no
H18G C186 H18H 110.00 no
C181 C186 H18H 109.00 no
C182 C187 H18F 109.00 no
C182 C187 H18D 109.00 no
C182 C187 H18E 109.00 no
H18D C187 H18F 109.00 no
H18E C187 H18F 109.00 no
H18D C187 H18E 110.00 no
H18P C188 H18R 109.00 no
H18Q C188 H18R 110.00 no
C183 C188 H18Q 109.00 no
C183 C188 H18R 110.00 no
H18P C188 H18Q 109.00 no
C183 C188 H18P 109.00 no
H18M C189 H18O 110.00 no
C184 C189 H18N 109.00 no
C184 C189 H18O 109.00 no
C184 C189 H18M 109.00 no
H18M C189 H18N 110.00 no
H18N C189 H18O 109.00 no
C185 C190 H19E 109.00 no
H19D C190 H19E 109.00 no
H19E C190 H19F 110.00 no
H19D C190 H19F 110.00 no
C185 C190 H19F 109.00 no
C185 C190 H19D 109.00 no
C191 C196 H19R 109.00 no
H19P C196 H19Q 110.00 no
H19Q C196 H19R 109.00 no
C191 C196 H19P 110.00 no
H19P C196 H19R 110.00 no
C191 C196 H19Q 109.00 no
C192 C197 H19M 109.00 no
C192 C197 H19N 109.00 no
C192 C197 H19O 109.00 no
H19N C197 H19O 110.00 no
H19M C197 H19N 109.00 no
H19M C197 H19O 109.00 no
C193 C198 H19J 109.00 no
H19J C198 H19L 109.00 no
C193 C198 H19L 110.00 no
C193 C198 H19K 109.00 no
H19J C198 H19K 109.00 no
H19K C198 H19L 110.00 no
H19H C199 H19I 110.00 no
H19G C199 H19H 110.00 no
H19G C199 H19I 109.00 no
C194 C199 H19G 109.00 no
C194 C199 H19H 110.00 no
C194 C199 H19I 109.00 no
C195 C200 H20C 109.00 no
H20A C200 H20C 109.00 no
C195 C200 H20A 109.00 no
H20A C200 H20B 110.00 no
H20B C200 H20C 110.00 no
C195 C200 H20B 109.00 no
Zn1 C1 C5 71.9(8) yes
C2 C1 C5 107.5(12) no
Zn1 C1 C6 123.5(9) yes
C2 C1 C6 126.2(13) no
Zn1 C1 C2 73.6(8) yes
C5 C1 C6 126.2(12) no
Zn1 C2 C1 70.8(8) yes
C1 C2 C7 127.9(13) no
C1 C2 C3 108.2(12) no
Zn1 C2 C7 124.1(10) yes
Zn1 C2 C3 72.0(8) yes
C3 C2 C7 123.9(14) no
C4 C3 C8 123.1(13) no
C2 C3 C4 108.8(12) no
Zn1 C3 C4 71.6(8) yes
C2 C3 C8 128.0(13) no
Zn1 C3 C2 72.3(8) yes
Zn1 C3 C8 125.7(9) yes
Zn1 C4 C9 124.4(10) yes
C3 C4 C9 127.7(12) no
C3 C4 C5 108.6(13) no
Zn1 C4 C3 72.6(8) yes
Zn1 C4 C5 72.1(8) yes
C5 C4 C9 123.7(13) no
C1 C5 C4 106.9(12) no
C4 C5 C10 131.1(14) no
Zn1 C5 C4 72.2(8) yes
Zn1 C5 C10 122.8(9) yes
Zn1 C5 C1 70.6(7) yes
C1 C5 C10 122.0(12) no
H6AB C6 H6AC 110.00 no
H6AB C6 H6A 109.00 no
C1 C6 H6A 109.00 no
H6AC C6 H6A 110.00 no
C1 C6 H6AB 109.00 no
C1 C6 H6AC 110.00 no
C2 C7 H7AB 109.00 no
H7AB C7 H7A 109.00 no
H7AC C7 H7A 109.00 no
C2 C7 H7AC 109.00 no
C2 C7 H7A 109.00 no
H7AB C7 H7AC 110.00 no
H8AC C8 H8A 109.00 no
H8AB C8 H8AC 109.00 no
H8AB C8 H8A 110.00 no
C3 C8 H8AC 109.00 no
C3 C8 H8A 109.00 no
C3 C8 H8AB 110.00 no
H9AC C9 H9A 109.00 no
H9AB C9 H9AC 109.00 no
C4 C9 H9AB 109.00 no
H9AB C9 H9A 109.00 no
C4 C9 H9A 110.00 no
C4 C9 H9AC 110.00 no
H10A C10 H10C 109.00 no
C5 C10 H10A 110.00 no
H10A C10 H10B 109.00 no
C5 C10 H10C 110.00 no
H10B C10 H10C 110.00 no
C5 C10 H10B 109.00 no
Zn4 C11 C16 124.1(9) yes
C15 C11 C16 126.8(11) no
C12 C11 C16 123.3(13) no
Zn4 C11 C15 72.6(8) yes
Zn4 C11 C12 71.0(7) yes
C12 C11 C15 109.9(11) no
C13 C12 C17 128.1(10) no
C11 C12 C13 106.9(11) no
C11 C12 C17 124.7(11) no
Zn4 C12 C13 72.9(6) yes
Zn4 C12 C17 125.4(8) yes
Zn4 C12 C11 72.6(7) yes
C14 C13 C18 126.2(11) no
Zn4 C13 C18 124.6(8) yes
Zn4 C13 C12 70.6(6) yes
C12 C13 C18 125.2(11) no
Zn4 C13 C14 72.4(7) yes
C12 C13 C14 108.5(10) no
C13 C14 C19 129.2(12) no
C13 C14 C15 108.2(11) no
Zn4 C14 C13 71.8(6) yes
C15 C14 C19 122.5(12) no
Zn4 C14 C15 71.5(7) yes
Zn4 C14 C19 124.4(9) yes
C14 C15 C20 129.3(14) no
C11 C15 C14 106.4(11) no
Zn4 C15 C14 71.8(7) yes
C11 C15 C20 124.0(13) no
Zn4 C15 C20 126.2(9) yes
Zn4 C15 C11 71.5(7) yes
H16Q C16 H16R 109.00 no
C11 C16 H16Q 109.00 no
H16P C16 H16R 109.00 no
C11 C16 H16R 110.00 no
H16P C16 H16Q 110.00 no
C11 C16 H16P 110.00 no
C12 C17 H17C 109.00 no
H17B C17 H17C 110.00 no
H17A C17 H17C 109.00 no
C12 C17 H17A 109.00 no
C12 C17 H17B 109.00 no
H17A C17 H17B 110.00 no
H18B C18 H18C 110.00 no
C13 C18 H18C 109.00 no
C13 C18 H18A 109.00 no
C13 C18 H18B 110.00 no
H18A C18 H18B 109.00 no
H18A C18 H18C 109.00 no
C14 C19 H19B 109.00 no
H19B C19 H19C 109.00 no
H19A C19 H19B 110.00 no
H19A C19 H19C 109.00 no
C14 C19 H19C 110.00 no
C14 C19 H19A 109.00 no
H20D C20 H20E 109.00 no
C15 C20 H20D 110.00 no
C15 C20 H20F 109.00 no
C15 C20 H20E 109.00 no
H20E C20 H20F 109.00 no
H20D C20 H20F 110.00 no
Zn5 C51 C56 123.8(8) yes
Zn5 C51 C55 71.2(7) yes
Zn5 C51 C52 70.5(6) yes
C52 C51 C55 106.5(10) no
C55 C51 C56 129.4(12) no
C52 C51 C56 124.1(11) no
C51 C52 C53 106.7(10) no
C53 C52 C57 127.1(12) no
C51 C52 C57 126.2(12) no
Zn5 C52 C57 124.3(8) yes
Zn5 C52 C51 71.8(6) yes
Zn5 C52 C53 71.5(6) yes
C52 C53 C58 125.2(11) no
C54 C53 C58 124.1(11) no
Zn5 C53 C52 72.7(6) yes
Zn5 C53 C58 123.1(7) yes
C52 C53 C54 110.6(10) no
Zn5 C53 C54 72.7(7) yes
C53 C54 C55 107.5(10) no
C55 C54 C59 126.1(11) no
C53 C54 C59 126.4(11) no
Zn5 C54 C53 71.4(6) yes
Zn5 C54 C55 71.5(7) yes
Zn5 C54 C59 123.7(8) yes
C54 C55 C60 126.7(11) no
Zn5 C55 C51 72.7(7) yes
Zn5 C55 C60 123.7(9) yes
C51 C55 C54 108.7(10) no
Zn5 C55 C54 71.7(7) yes
C51 C55 C60 124.6(11) no
H56A C56 H56C 110.00 no
H56A C56 H56B 109.00 no
C51 C56 H56B 109.00 no
H56B C56 H56C 109.00 no
C51 C56 H56A 110.00 no
C51 C56 H56C 110.00 no
H57B C57 H57C 109.00 no
H57A C57 H57C 110.00 no
C52 C57 H57B 109.00 no
C52 C57 H57A 109.00 no
H57A C57 H57B 109.00 no
C52 C57 H57C 109.00 no
C53 C58 H58A 109.00 no
H58B C58 H58C 109.00 no
H58A C58 H58C 109.00 no
C53 C58 H58B 109.00 no
C53 C58 H58C 109.00 no
H58A C58 H58B 110.00 no
C54 C59 H59B 109.00 no
H59A C59 H59B 110.00 no
C54 C59 H59C 109.00 no
H59A C59 H59C 110.00 no
C54 C59 H59A 109.00 no
H59B C59 H59C 110.00 no
C55 C60 H60B 109.00 no
C55 C60 H60C 110.00 no
H60B C60 H60C 110.00 no
H60A C60 H60B 109.00 no
C55 C60 H60A 109.00 no
H60A C60 H60C 109.00 no
Zn8 C61 C62 71.5(7) yes
C65 C61 C66 124.8(14) no
C62 C61 C65 106.1(12) no
C62 C61 C66 128.9(13) no
Zn8 C61 C65 72.8(7) yes
Zn8 C61 C66 125.2(8) yes
Zn8 C62 C63 72.0(8) yes
Zn8 C62 C67 123.5(9) yes
C63 C62 C67 132.1(14) no
C61 C62 C63 107.2(12) no
C61 C62 C67 120.6(12) no
Zn8 C62 C61 71.1(7) yes
Zn8 C63 C64 73.3(8) yes
C64 C63 C68 129.0(12) no
Zn8 C63 C62 72.1(8) yes
C62 C63 C68 121.8(13) no
Zn8 C63 C68 126.0(10) yes
C62 C63 C64 108.9(13) no
C65 C64 C69 127.6(13) no
C63 C64 C65 109.1(11) no
Zn8 C64 C65 72.4(7) yes
C63 C64 C69 123.2(13) no
Zn8 C64 C69 125.5(8) yes
Zn8 C64 C63 70.8(7) yes
C61 C65 C70 126.4(13) no
C61 C65 C64 108.7(13) no
Zn8 C65 C64 72.8(8) yes
Zn8 C65 C61 70.4(7) yes
Zn8 C65 C70 125.1(9) yes
C64 C65 C70 124.9(13) no
H66A C66 H66C 110.00 no
H66A C66 H66B 109.00 no
H66B C66 H66C 109.00 no
C61 C66 H66C 109.00 no
C61 C66 H66B 109.00 no
C61 C66 H66A 109.00 no
H67B C67 H67C 110.00 no
H67A C67 H67B 109.00 no
C62 C67 H67C 109.00 no
C62 C67 H67A 110.00 no
H67A C67 H67C 110.00 no
C62 C67 H67B 109.00 no
C63 C68 H68A 109.00 no
H68A C68 H68C 110.00 no
C63 C68 H68B 109.00 no
H68B C68 H68C 110.00 no
H68A C68 H68B 110.00 no
C63 C68 H68C 109.00 no
C64 C69 H69A 109.00 no
C64 C69 H69B 109.00 no
H69B C69 H69C 109.00 no
C64 C69 H69C 109.00 no
H69A C69 H69B 110.00 no
H69A C69 H69C 109.00 no
H70B C70 H70C 109.00 no
H70A C70 H70C 109.00 no
C65 C70 H70C 110.00 no
H70A C70 H70B 109.00 no
C65 C70 H70A 109.00 no
C65 C70 H70B 110.00 no
Zn9 C101 C105 72.6(7) yes
Zn9 C101 C102 71.3(6) yes
C102 C101 C106 125.1(11) no
C105 C101 C106 126.2(11) no
C102 C101 C105 108.6(11) no
Zn9 C101 C106 124.2(8) yes
Zn9 C102 C107 123.5(7) yes
Zn9 C102 C103 71.8(6) yes
C103 C102 C107 123.6(10) no
Zn9 C102 C101 72.9(7) yes
C101 C102 C107 127.4(10) no
C101 C102 C103 109.0(10) no
C104 C103 C108 130.5(10) no
C102 C103 C108 123.7(10) no
Zn9 C103 C102 71.0(6) yes
C102 C103 C104 105.9(10) no
Zn9 C103 C104 71.8(7) yes
Zn9 C103 C108 122.7(8) yes
C103 C104 C105 108.1(10) no
Zn9 C104 C103 71.0(7) yes
C103 C104 C109 125.9(10) no
Zn9 C104 C109 123.8(8) yes
Zn9 C104 C105 72.8(7) yes
C105 C104 C109 126.0(10) no
C101 C105 C104 108.4(11) no
C101 C105 C110 125.8(12) no
Zn9 C105 C110 122.4(9) yes
Zn9 C105 C104 71.4(7) yes
Zn9 C105 C101 71.2(7) yes
C104 C105 C110 125.7(11) no
H10P C106 H10Q 109.00 no
H10P C106 H10R 109.00 no
C101 C106 H10R 110.00 no
C101 C106 H10Q 110.00 no
H10Q C106 H10R 109.00 no
C101 C106 H10P 109.00 no
H10N C107 H10O 109.00 no
H10M C107 H10O 110.00 no
H10M C107 H10N 109.00 no
C102 C107 H10M 109.00 no
C102 C107 H10N 109.00 no
C102 C107 H10O 110.00 no
H10J C108 H10L 109.00 no
H10J C108 H10K 109.00 no
C103 C108 H10J 109.00 no
H10K C108 H10L 109.00 no
C103 C108 H10K 110.00 no
C103 C108 H10L 110.00 no
H10G C109 H10I 109.00 no
C104 C109 H10H 110.00 no
C104 C109 H10I 109.00 no
H10H C109 H10I 110.00 no
C104 C109 H10G 109.00 no
H10G C109 H10H 109.00 no
H11M C110 H11O 109.00 no
H11N C110 H11O 109.00 no
H11M C110 H11N 109.00 no
C105 C110 H11O 110.00 no
C105 C110 H11M 109.00 no
C105 C110 H11N 110.00 no
Zn12 C111 C112 70.6(7) yes
Zn12 C111 C115 72.0(7) yes
Zn12 C111 C116 125.2(9) yes
C115 C111 C116 125.1(12) no
C112 C111 C116 127.8(12) no
C112 C111 C115 107.1(10) no
C113 C112 C117 126.1(12) no
Zn12 C112 C117 125.6(9) yes
C111 C112 C113 108.7(11) no
Zn12 C112 C113 72.4(6) yes
Zn12 C112 C111 72.5(7) yes
C111 C112 C117 125.0(11) no
Zn12 C113 C118 125.2(8) yes
C112 C113 C114 106.5(10) no
Zn12 C113 C114 71.5(6) yes
C112 C113 C118 126.8(11) no
C114 C113 C118 126.6(11) no
Zn12 C113 C112 70.9(7) yes
Zn12 C114 C115 72.7(7) yes
Zn12 C114 C119 125.2(8) yes
Zn12 C114 C113 71.4(6) yes
C113 C114 C119 125.2(12) no
C113 C114 C115 109.3(10) no
C115 C114 C119 125.4(12) no
Zn12 C115 C120 124.9(9) yes
C111 C115 C114 108.4(11) no
C111 C115 C120 125.6(11) no
Zn12 C115 C111 71.3(7) yes
Zn12 C115 C114 71.7(7) yes
C114 C115 C120 125.9(11) no
H11J C116 H11K 110.00 no
H11K C116 H11L 109.00 no
C111 C116 H11L 110.00 no
H11J C116 H11L 109.00 no
C111 C116 H11K 109.00 no
C111 C116 H11J 109.00 no
C112 C117 H11G 109.00 no
H11G C117 H11I 109.00 no
H11G C117 H11H 110.00 no
C112 C117 H11H 109.00 no
H11H C117 H11I 110.00 no
C112 C117 H11I 109.00 no
C113 C118 H11D 109.00 no
C113 C118 H11E 109.00 no
H11D C118 H11F 109.00 no
C113 C118 H11F 109.00 no
H11E C118 H11F 110.00 no
H11D C118 H11E 110.00 no
C114 C119 H11C 110.00 no
H11A C119 H11B 110.00 no
H11A C119 H11C 109.00 no
C114 C119 H11B 109.00 no
H11B C119 H11C 109.00 no
C114 C119 H11A 110.00 no
H12N C120 H12O 109.00 no
H12M C120 H12N 110.00 no
H12M C120 H12O 109.00 no
C115 C120 H12M 109.00 no
C115 C120 H12N 109.00 no
C115 C120 H12O 109.00 no
Zn13 C151 C152 70.3(7) yes
Zn13 C151 C155 74.2(7) yes
Zn13 C151 C156 125.8(9) yes
C152 C151 C155 109.6(11) no
C155 C151 C156 126.9(13) no
C152 C151 C156 123.3(11) no
C151 C152 C153 106.0(11) no
C151 C152 C157 131.8(12) no
Zn13 C152 C157 123.5(9) yes
Zn13 C152 C153 70.8(7) yes
Zn13 C152 C151 71.8(7) yes
C153 C152 C157 122.2(13) no
Zn13 C153 C152 69.4(7) yes
Zn13 C153 C154 72.9(8) yes
C152 C153 C158 130.6(13) no
C154 C153 C158 124.0(11) no
Zn13 C153 C158 125.5(10) yes
C152 C153 C154 105.2(12) no
Zn13 C154 C159 126.1(8) yes
Zn13 C154 C153 70.6(7) yes
Zn13 C154 C155 72.6(6) yes
C155 C154 C159 123.1(11) no
C153 C154 C155 110.6(10) no
C153 C154 C159 126.2(11) no
Zn13 C155 C154 70.8(7) yes
C151 C155 C160 124.7(12) no
Zn13 C155 C160 125.2(9) yes
C151 C155 C154 108.5(11) no
Zn13 C155 C151 70.1(7) yes
C154 C155 C160 126.8(11) no
C151 C156 H15N 109.00 no
C151 C156 H15O 109.00 no
C151 C156 H15M 109.00 no
H15M C156 H15O 110.00 no
H15N C156 H15O 109.00 no
H15M C156 H15N 110.00 no
H15J C157 H15K 109.00 no
H15J C157 H15L 109.00 no
H15K C157 H15L 109.00 no
C152 C157 H15J 110.00 no
C152 C157 H15K 110.00 no
C152 C157 H15L 109.00 no
C153 C158 H15G 109.00 no
C153 C158 H15H 109.00 no
C153 C158 H15I 109.00 no
H15H C158 H15I 110.00 no
H15G C158 H15H 110.00 no
H15G C158 H15I 109.00 no
C154 C159 H15D 109.00 no
H15D C159 H15E 109.00 no
C154 C159 H15E 109.00 no
C154 C159 H15F 109.00 no
H15E C159 H15F 109.00 no
H15D C159 H15F 110.00 no
C155 C160 H16C 110.00 no
C155 C160 H16B 110.00 no
H16B C160 H16C 109.00 no
H16A C160 H16B 109.00 no
H16A C160 H16C 109.00 no
C155 C160 H16A 110.00 no
Zn16 C161 C162 71.3(6) yes
Zn16 C161 C165 71.4(7) yes
Zn16 C161 C166 123.9(8) yes
C162 C161 C165 109.7(8) no
C162 C161 C166 125.1(10) no
C165 C161 C166 125.2(10) no
Zn16 C162 C161 71.5(6) yes
Zn16 C162 C163 72.6(6) yes
Zn16 C162 C167 127.8(7) yes
C161 C162 C163 106.7(9) no
C161 C162 C167 126.5(10) no
C163 C162 C167 126.2(10) no
Zn16 C163 C162 70.2(6) yes
Zn16 C163 C164 71.6(6) yes
Zn16 C163 C168 123.1(8) yes
C162 C163 C164 108.4(8) no
C162 C163 C168 124.4(10) no
C164 C163 C168 127.3(9) no
Zn16 C164 C163 72.2(7) yes
Zn16 C164 C165 69.7(6) yes
Zn16 C164 C169 124.8(9) yes
C163 C164 C165 107.5(9) no
C163 C164 C169 126.8(10) no
C165 C164 C169 125.7(11) no
Zn16 C165 C161 72.5(7) yes
Zn16 C165 C164 72.3(7) yes
Zn16 C165 C170 127.2(8) yes
C161 C165 C164 107.7(9) no
C161 C165 C170 127.4(10) no
C164 C165 C170 124.4(11) no
C161 C166 H16D 109.00 no
C161 C166 H16E 109.00 no
C161 C166 H16F 109.00 no
H16D C166 H16E 109.00 no
H16D C166 H16F 109.00 no
H16E C166 H16F 109.00 no
C162 C167 H16M 109.00 no
C162 C167 H16N 110.00 no
C162 C167 H16O 109.00 no
H16M C167 H16N 110.00 no
H16M C167 H16O 109.00 no
H16N C167 H16O 109.00 no
C163 C168 H16J 109.00 no
C163 C168 H16K 109.00 no
C163 C168 H16L 109.00 no
H16J C168 H16K 110.00 no
H16J C168 H16L 110.00 no
H16K C168 H16L 110.00 no
C164 C169 H16G 109.00 no
C164 C169 H16H 110.00 no
C164 C169 H16I 110.00 no
H16G C169 H16H 109.00 no
H16G C169 H16I 109.00 no
H16H C169 H16I 109.00 no
C165 C170 H17D 109.00 no
C165 C170 H17E 109.00 no
C165 C170 H17F 110.00 no
H17D C170 H17E 109.00 no
H17D C170 H17F 110.00 no
H17E C170 H17F 109.00 no

loop_
_geom_bond_atom_site_label_1
_geom_bond_atom_site_label_2
_geom_bond_distance
_geom_bond_publ_flag
Zn10 Cu7 2.4331(17) yes
Zn10 Cu8 2.4370(18) yes
Zn10 Cu9 2.4609(17) yes
Zn11 Cu7 2.4405(17) yes
Zn11 Cu8 2.4509(18) yes
Zn11 Cu9 2.4333(17) yes
Cu7 C121 2.182(12) yes
Cu7 C122 2.177(14) yes
Cu7 C123 2.173(15) yes
Cu7 C124 2.176(16) yes
Cu7 C125 2.153(14) yes
Cu7 C21B 2.21(4) yes
Cu7 C22B 2.27(4) yes
Cu7 C23B 2.25(4) yes
Cu7 C24B 2.14(4) yes
Cu7 C25B 2.17(4) yes
Cu8 C131 2.190(12) yes
Cu8 C132 2.189(12) yes
Cu8 C133 2.189(12) yes
Cu8 C134 2.194(12) yes
Cu8 C135 2.185(12) yes
Cu9 C141 2.209(11) yes
Cu9 C142 2.210(11) yes
Cu9 C143 2.193(10) yes
Cu9 C144 2.190(10) yes
Cu9 C145 2.176(10) yes
Zn2 Cu2 2.436(2) yes
Zn2 Cu3 2.4429(19) yes
Zn2 Cu1 2.453(2) yes
Zn3 Cu1 2.432(2) yes
Zn3 Cu3 2.4352(19) yes
Zn3 Cu2 2.458(2) yes
Cu1 C21 2.220(12) yes
Cu1 C24 2.162(11) yes
Cu1 C25 2.197(12) yes
Cu1 C22 2.188(12) yes
Cu1 C23 2.184(9) yes
Cu2 C31 2.187(10) yes
Cu2 C34 2.212(11) yes
Cu2 C32 2.183(12) yes
Cu2 C33 2.185(12) yes
Cu2 C35 2.190(11) yes
Cu3 C42 2.195(11) yes
Cu3 C43 2.186(11) yes
Cu3 C41 2.199(11) yes
Cu3 C45 2.170(10) yes
Cu3 C44 2.184(10) yes
Zn6 Cu4 2.4318(18) yes
Zn6 Cu6 2.4459(18) yes
Zn6 Cu5 2.4524(17) yes
Zn7 Cu6 2.4374(18) yes
Zn7 Cu4 2.4470(18) yes
Zn7 Cu5 2.4351(17) yes
Cu4 C73 2.193(11) yes
Cu4 C71 2.197(11) yes
Cu4 C72 2.200(11) yes
Cu4 C74 2.174(10) yes
Cu4 C75 2.195(10) yes
Cu5 C81 2.201(14) yes
Cu5 C82 2.209(12) yes
Cu5 C83 2.168(13) yes
Cu5 C85 2.172(13) yes
Cu5 C84 2.168(12) yes
Cu6 C92 2.172(12) yes
Cu6 C95 2.168(12) yes
Cu6 C91 2.194(12) yes
Cu6 C93 2.197(12) yes
Cu6 C94 2.190(12) yes
Zn14 Cu12 2.4364(19) yes
Zn14 Cu11 2.454(2) yes
Zn14 Cu10 2.436(2) yes
Zn15 Cu11 2.4302(19) yes
Zn15 Cu12 2.4556(19) yes
Zn15 Cu10 2.439(2) yes
Cu10 C171 2.189(14) yes
Cu10 C173 2.168(11) yes
Cu10 C174 2.194(10) yes
Cu10 C172 2.188(14) yes
Cu10 C175 2.175(13) yes
Cu11 C183 2.195(10) yes
Cu11 C182 2.186(10) yes
Cu11 C181 2.201(11) yes
Cu11 C184 2.188(12) yes
Cu11 C185 2.229(12) yes
Cu12 C193 2.196(12) yes
Cu12 C194 2.203(12) yes
Cu12 C195 2.208(12) yes
Cu12 C191 2.225(12) yes
Cu12 C192 2.191(12) yes
Zn1 C5 2.238(14) yes
Zn1 C2 2.257(13) yes
Zn1 C3 2.253(14) yes
Zn1 C1 2.222(13) yes
Zn1 C4 2.240(15) yes
Zn4 C11 2.262(13) yes
Zn4 C13 2.273(11) yes
Zn4 C14 2.279(12) yes
Zn4 C15 2.276(12) yes
Zn4 C12 2.242(11) yes
Zn5 C54 2.251(12) yes
Zn5 C51 2.267(11) yes
Zn5 C53 2.234(10) yes
Zn5 C52 2.250(11) yes
Zn5 C55 2.248(12) yes
Zn8 C61 2.250(11) yes
Zn8 C64 2.287(12) yes
Zn8 C63 2.255(14) yes
Zn8 C65 2.282(13) yes
Zn8 C62 2.256(12) yes
Zn9 C101 2.264(12) yes
Zn9 C103 2.255(12) yes
Zn9 C105 2.283(13) yes
Zn9 C104 2.265(12) yes
Zn9 C102 2.243(11) yes
Zn12 C113 2.258(11) yes
Zn12 C114 2.260(11) yes
Zn12 C112 2.238(12) yes
Zn12 C111 2.264(12) yes
Zn12 C115 2.273(12) yes
Zn13 C154 2.252(11) yes
Zn13 C155 2.276(12) yes
Zn13 C152 2.204(12) yes
Zn13 C151 2.225(12) yes
Zn13 C153 2.223(14) yes
Zn16 C163 2.275(11) yes
Zn16 C165 2.233(12) yes
Zn16 C162 2.243(10) yes
Zn16 C164 2.267(12) yes
Zn16 C161 2.245(11) yes
C21B C26B 1.56(6) no
C21B C22B 1.27(6) no
C21B C25B 1.46(7) no
C22B C23B 1.42(6) no
C22B C27B 1.56(6) no
C23B C28B 1.48(5) no
C23B C24B 1.52(7) no
C24B C25B 1.39(6) no
C24B C29B 1.51(6) no
C25B C30B 1.49(5) no
C121 C125 1.45(2) no
C121 C126 1.492(19) no
C121 C122 1.42(2) no
C122 C127 1.51(2) no
C122 C123 1.39(2) no
C123 C128 1.52(2) no
C123 C124 1.41(3) no
C124 C125 1.46(2) no
C124 C129 1.53(2) no
C125 C130 1.47(2) no
C131 C135 1.323(19) no
C131 C132 1.415(19) no
C131 C136 1.551(18) no
C132 C133 1.400(17) no
C132 C137 1.52(2) no
C133 C138 1.494(19) no
C133 C134 1.452(19) no
C134 C139 1.52(2) no
C134 C135 1.378(19) no
C135 C140 1.50(2) no
C141 C145 1.440(16) no
C141 C146 1.499(17) no
C141 C142 1.430(16) no
C142 C147 1.497(16) no
C142 C143 1.421(16) no
C143 C144 1.394(16) no
C143 C148 1.524(17) no
C144 C149 1.513(16) no
C144 C145 1.407(16) no
C145 C150 1.509(16) no
C26B H26C 0.9800 no
C26B H26A 0.9800 no
C26B H26B 0.9700 no
C27B H27C 0.9800 no
C27B H27B 0.9800 no
C27B H27A 0.9800 no
C28B H28B 0.9800 no
C28B H28A 0.9800 no
C28B H28C 0.9800 no
C29B H29E 0.9800 no
C29B H29F 0.9800 no
C29B H29D 0.9800 no
C30B H30B 0.9800 no
C30B H30A 0.9800 no
C30B H30C 0.9800 no
C126 H12C 0.9800 no
C126 H12A 0.9800 no
C126 H12B 0.9800 no
C127 H12E 0.9800 no
C127 H12D 0.9800 no
C127 H12F 0.9800 no
C128 H12G 0.9800 no
C128 H12I 0.9800 no
C128 H12H 0.9800 no
C129 H12K 0.9800 no
C129 H12L 0.9800 no
C129 H12J 0.9800 no
C130 H13O 0.9800 no
C130 H13N 0.9800 no
C130 H13M 0.9800 no
C136 H13K 0.9800 no
C136 H13L 0.9800 no
C136 H13J 0.9800 no
C137 H13H 0.9800 no
C137 H13I 0.9800 no
C137 H13G 0.9800 no
C138 H13D 0.9800 no
C138 H13F 0.9800 no
C138 H13E 0.9800 no
C139 H13A 0.9800 no
C139 H13B 0.9800 no
C139 H13C 0.9800 no
C140 H14N 0.9800 no
C140 H14M 0.9800 no
C140 H14O 0.9800 no
C146 H14J 0.9800 no
C146 H14L 0.9800 no
C146 H14K 0.9800 no
C147 H14H 0.9800 no
C147 H14G 0.9800 no
C147 H14I 0.9800 no
C148 H14D 0.9800 no
C148 H14E 0.9800 no
C148 H14F 0.9800 no
C149 H14A 0.9800 no
C149 H14C 0.9800 no
C149 H14B 0.9800 no
C150 H15B 0.9800 no
C150 H15C 0.9800 no
C150 H15A 0.9800 no
C21 C25 1.420(18) no
C21 C26 1.494(19) no
C21 C22 1.457(17) no
C22 C23 1.392(15) no
C22 C27 1.521(17) no
C23 C24 1.380(14) no
C23 C28 1.516(16) no
C24 C29 1.508(18) no
C24 C25 1.446(15) no
C25 C30 1.51(2) no
C31 C35 1.433(16) no
C31 C32 1.423(18) no
C31 C36 1.524(16) no
C32 C33 1.422(16) no
C32 C37 1.468(18) no
C33 C34 1.425(18) no
C33 C38 1.509(18) no
C34 C39 1.497(16) no
C34 C35 1.411(17) no
C35 C40 1.499(18) no
C41 C42 1.502(18) no
C41 C46 1.504(17) no
C41 C45 1.473(16) no
C42 C47 1.47(2) no
C42 C43 1.415(16) no
C43 C44 1.325(16) no
C43 C48 1.544(18) no
C44 C49 1.556(16) no
C44 C45 1.352(16) no
C45 C50 1.495(17) no
C26 H26E 0.9800 no
C26 H26D 0.9800 no
C26 H26F 0.9800 no
C27 H27F 0.9800 no
C27 H27D 0.9800 no
C27 H27E 0.9800 no
C28 H28F 0.9800 no
C28 H28D 0.9800 no
C28 H28E 0.9800 no
C29 H29A 0.9800 no
C29 H29B 0.9800 no
C29 H29C 0.9800 no
C30 H30F 0.9800 no
C30 H30D 0.9800 no
C30 H30E 0.9800 no
C36 H36B 0.9800 no
C36 H36C 0.9800 no
C36 H36A 0.9800 no
C37 H37B 0.9800 no
C37 H37C 0.9800 no
C37 H37A 0.9800 no
C38 H38C 0.9800 no
C38 H38A 0.9800 no
C38 H38B 0.9800 no
C39 H39C 0.9800 no
C39 H39B 0.9800 no
C39 H39A 0.9800 no
C40 H40A 0.9800 no
C40 H40B 0.9800 no
C40 H40C 0.9800 no
C46 H46B 0.9800 no
C46 H46C 0.9800 no
C46 H46A 0.9800 no
C47 H47B 0.9800 no
C47 H47A 0.9800 no
C47 H47C 0.9800 no
C48 H48A 0.9800 no
C48 H48C 0.9800 no
C48 H48B 0.9800 no
C49 H49B 0.9800 no
C49 H49A 0.9800 no
C49 H49C 0.9800 no
C50 H50C 0.9800 no
C50 H50A 0.9800 no
C50 H50B 0.9800 no
C71 C75 1.446(14) no
C71 C76 1.460(17) no
C71 C72 1.420(16) no
C72 C77 1.508(16) no
C72 C73 1.403(16) no
C73 C74 1.431(16) no
C73 C78 1.512(16) no
C74 C75 1.427(15) no
C74 C79 1.478(19) no
C75 C80 1.502(15) no
C81 C86 1.48(2) no
C81 C85 1.41(2) no
C81 C82 1.35(2) no
C82 C83 1.331(19) no
C82 C87 1.541(19) no
C83 C88 1.49(2) no
C83 C84 1.468(19) no
C84 C85 1.41(2) no
C84 C89 1.46(2) no
C85 C90 1.51(2) no
C91 C92 1.468(19) no
C91 C95 1.390(18) no
C91 C96 1.483(19) no
C92 C97 1.510(18) no
C92 C93 1.408(18) no
C93 C98 1.512(18) no
C93 C94 1.379(17) no
C94 C95 1.417(17) no
C94 C99 1.502(18) no
C95 C100 1.522(18) no
C76 H76B 0.9800 no
C76 H76A 0.9800 no
C76 H76C 0.9800 no
C77 H77B 0.9800 no
C77 H77A 0.9800 no
C77 H77C 0.9800 no
C78 H78A 0.9800 no
C78 H78B 0.9800 no
C78 H78C 0.9800 no
C79 H79C 0.9800 no
C79 H79B 0.9800 no
C79 H79A 0.9800 no
C80 H80B 0.9800 no
C80 H80C 0.9800 no
C80 H80A 0.9800 no
C86 H86A 0.9800 no
C86 H86B 0.9800 no
C86 H86C 0.9800 no
C87 H87B 0.9800 no
C87 H87A 0.9800 no
C87 H87C 0.9800 no
C88 H88C 0.9800 no
C88 H88B 0.9800 no
C88 H88A 0.9800 no
C89 H89A 0.9800 no
C89 H89C 0.9800 no
C89 H89B 0.9800 no
C90 H90B 0.9800 no
C90 H90C 0.9800 no
C90 H90A 0.9800 no
C96 H96A 0.9800 no
C96 H96B 0.9800 no
C96 H96C 0.9800 no
C97 H97A 0.9800 no
C97 H97B 0.9800 no
C97 H97C 0.9800 no
C98 H98A 0.9800 no
C98 H98C 0.9800 no
C98 H98B 0.9800 no
C99 H99C 0.9800 no
C99 H99A 0.9800 no
C99 H99B 0.9800 no
C100 H10E 0.9800 no
C100 H10F 0.9800 no
C100 H10D 0.9800 no
C171 C175 1.39(2) no
C171 C176 1.51(2) no
C171 C172 1.442(19) no
C172 C173 1.45(2) no
C172 C177 1.48(2) no
C173 C178 1.501(19) no
C173 C174 1.412(18) no
C174 C179 1.513(18) no
C174 C175 1.352(18) no
C175 C180 1.514(19) no
C181 C182 1.451(16) no
C181 C186 1.482(18) no
C181 C185 1.435(17) no
C182 C183 1.416(16) no
C182 C187 1.532(18) no
C183 C188 1.504(18) no
C183 C184 1.408(16) no
C184 C185 1.448(17) no
C184 C189 1.522(18) no
C185 C190 1.485(19) no
C191 C192 1.438(19) no
C191 C195 1.384(19) no
C191 C196 1.52(2) no
C192 C193 1.421(19) no
C192 C197 1.50(2) no
C193 C198 1.473(19) no
C193 C194 1.444(17) no
C194 C195 1.428(17) no
C194 C199 1.512(17) no
C195 C200 1.495(18) no
C176 H17I 0.9800 no
C176 H17H 0.9800 no
C176 H17G 0.9800 no
C177 H17K 0.9800 no
C177 H17L 0.9800 no
C177 H17J 0.9800 no
C178 H17N 0.9800 no
C178 H17M 0.9800 no
C178 H17O 0.9800 no
C179 H17R 0.9800 no
C179 H17P 0.9800 no
C179 H17Q 0.9800 no
C180 H18J 0.9800 no
C180 H18L 0.9800 no
C180 H18K 0.9800 no
C186 H18G 0.9800 no
C186 H18H 0.9800 no
C186 H18I 0.9800 no
C187 H18F 0.9800 no
C187 H18E 0.9800 no
C187 H18D 0.9800 no
C188 H18R 0.9800 no
C188 H18Q 0.9800 no
C188 H18P 0.9800 no
C189 H18O 0.9800 no
C189 H18N 0.9800 no
C189 H18M 0.9800 no
C190 H19F 0.9800 no
C190 H19E 0.9800 no
C190 H19D 0.9800 no
C196 H19P 0.9800 no
C196 H19R 0.9800 no
C196 H19Q 0.9800 no
C197 H19O 0.9800 no
C197 H19N 0.9800 no
C197 H19M 0.9800 no
C198 H19K 0.9800 no
C198 H19L 0.9800 no
C198 H19J 0.9800 no
C199 H19I 0.9800 no
C199 H19H 0.9800 no
C199 H19G 0.9800 no
C200 H20A 0.9800 no
C200 H20B 0.9800 no
C200 H20C 0.9800 no
C1 C6 1.53(2) no
C1 C5 1.43(2) no
C1 C2 1.37(2) no
C2 C7 1.507(17) no
C2 C3 1.384(19) no
C3 C8 1.541(19) no
C3 C4 1.38(2) no
C4 C9 1.535(19) no
C4 C5 1.374(19) no
C5 C10 1.53(2) no
C6 H6AB 0.9800 no
C6 H6AC 0.9800 no
C6 H6A 0.9800 no
C7 H7AC 0.9800 no
C7 H7A 0.9800 no
C7 H7AB 0.9800 no
C8 H8AB 0.9800 no
C8 H8A 0.9800 no
C8 H8AC 0.9800 no
C9 H9AB 0.9800 no
C9 H9A 0.9800 no
C9 H9AC 0.9800 no
C10 H10C 0.9800 no
C10 H10B 0.9800 no
C10 H10A 0.9800 no
C11 C15 1.40(2) no
C11 C16 1.53(2) no
C11 C12 1.407(16) no
C12 C17 1.517(16) no
C12 C13 1.417(16) no
C13 C18 1.492(17) no
C13 C14 1.399(17) no
C14 C19 1.475(16) no
C14 C15 1.435(18) no
C15 C20 1.49(2) no
C16 H16R 0.9800 no
C16 H16Q 0.9800 no
C16 H16P 0.9800 no
C17 H17A 0.9800 no
C17 H17C 0.9800 no
C17 H17B 0.9800 no
C18 H18A 0.9800 no
C18 H18C 0.9800 no
C18 H18B 0.9800 no
C19 H19A 0.9800 no
C19 H19C 0.9800 no
C19 H19B 0.9800 no
C20 H20E 0.9800 no
C20 H20F 0.9800 no
C20 H20D 0.9800 no
C51 C52 1.462(17) no
C51 C56 1.50(2) no
C51 C55 1.399(16) no
C52 C57 1.511(17) no
C52 C53 1.381(16) no
C53 C54 1.380(16) no
C53 C58 1.527(16) no
C54 C59 1.526(16) no
C54 C55 1.419(17) no
C55 C60 1.505(18) no
C56 H56B 0.9800 no
C56 H56C 0.9800 no
C56 H56A 0.9800 no
C57 H57A 0.9800 no
C57 H57B 0.9800 no
C57 H57C 0.9800 no
C58 H58B 0.9800 no
C58 H58A 0.9800 no
C58 H58C 0.9800 no
C59 H59C 0.9800 no
C59 H59B 0.9800 no
C59 H59A 0.9800 no
C60 H60C 0.9800 no
C60 H60B 0.9800 no
C60 H60A 0.9800 no
C61 C65 1.433(19) no
C61 C62 1.45(2) no
C61 C66 1.51(2) no
C62 C67 1.49(2) no
C62 C63 1.390(18) no
C63 C64 1.40(2) no
C63 C68 1.50(2) no
C64 C69 1.505(17) no
C64 C65 1.36(2) no
C65 C70 1.52(2) no
C66 H66B 0.9800 no
C66 H66C 0.9800 no
C66 H66A 0.9800 no
C67 H67A 0.9800 no
C67 H67C 0.9800 no
C67 H67B 0.9800 no
C68 H68C 0.9800 no
C68 H68A 0.9800 no
C68 H68B 0.9800 no
C69 H69A 0.9800 no
C69 H69B 0.9800 no
C69 H69C 0.9800 no
C70 H70B 0.9800 no
C70 H70A 0.9800 no
C70 H70C 0.9800 no
C101 C106 1.493(16) no
C101 C105 1.412(17) no
C101 C102 1.387(16) no
C102 C103 1.435(16) no
C102 C107 1.521(16) no
C103 C108 1.513(16) no
C103 C104 1.444(17) no
C104 C109 1.505(17) no
C104 C105 1.401(19) no
C105 C110 1.495(18) no
C106 H10Q 0.9800 no
C106 H10R 0.9800 no
C106 H10P 0.9800 no
C107 H10N 0.9800 no
C107 H10M 0.9800 no
C107 H10O 0.9800 no
C108 H10L 0.9800 no
C108 H10K 0.9800 no
C108 H10J 0.9800 no
C109 H10I 0.9800 no
C109 H10G 0.9800 no
C109 H10H 0.9800 no
C110 H11M 0.9800 no
C110 H11N 0.9800 no
C110 H11O 0.9800 no
C111 C115 1.429(16) no
C111 C112 1.428(19) no
C111 C116 1.47(2) no
C112 C113 1.416(16) no
C112 C117 1.50(2) no
C113 C114 1.437(18) no
C113 C118 1.489(18) no
C114 C119 1.515(16) no
C114 C115 1.384(17) no
C115 C120 1.479(18) no
C116 H11L 0.9800 no
C116 H11J 0.9800 no
C116 H11K 0.9800 no
C117 H11H 0.9800 no
C117 H11G 0.9800 no
C117 H11I 0.9800 no
C118 H11D 0.9800 no
C118 H11E 0.9800 no
C118 H11F 0.9800 no
C119 H11A 0.9800 no
C119 H11B 0.9800 no
C119 H11C 0.9800 no
C120 H12N 0.9800 no
C120 H12O 0.9800 no
C120 H12M 0.9800 no
C151 C155 1.381(17) no
C151 C156 1.516(19) no
C151 C152 1.44(2) no
C152 C157 1.49(2) no
C152 C153 1.508(17) no
C153 C154 1.404(18) no
C153 C158 1.47(2) no
C154 C159 1.531(14) no
C154 C155 1.422(16) no
C155 C160 1.515(16) no
C156 H15M 0.9800 no
C156 H15N 0.9800 no
C156 H15O 0.9800 no
C157 H15L 0.9800 no
C157 H15K 0.9800 no
C157 H15J 0.9800 no
C158 H15H 0.9800 no
C158 H15G 0.9800 no
C158 H15I 0.9800 no
C159 H15D 0.9800 no
C159 H15E 0.9800 no
C159 H15F 0.9800 no
C160 H16B 0.9800 no
C160 H16C 0.9800 no
C160 H16A 0.9800 no
C161 C162 1.434(14) no
C161 C165 1.388(16) no
C161 C166 1.517(14) no
C162 C163 1.444(14) no
C162 C167 1.486(14) no
C163 C164 1.412(16) no
C163 C168 1.494(11) no
C164 C165 1.463(16) no
C164 C169 1.506(18) no
C165 C170 1.517(17) no
C166 H16D 0.9800 no
C166 H16E 0.9800 no
C166 H16F 0.9800 no
C167 H16M 0.9800 no
C167 H16N 0.9800 no
C167 H16O 0.9800 no
C168 H16J 0.9800 no
C168 H16K 0.9800 no
C168 H16L 0.9800 no
C169 H16G 0.9800 no
C169 H16H 0.9800 no
C169 H16I 0.9800 no
C170 H17D 0.9800 no
C170 H17E 0.9800 no
C170 H17F 0.9800 no

loop_
_geom_torsion_atom_site_label_1
_geom_torsion_atom_site_label_2
_geom_torsion_atom_site_label_3
_geom_torsion_atom_site_label_4
_geom_torsion
_geom_torsion_publ_flag
Cu8 Zn10 Cu7 Zn11 -34.90(6) no
Cu8 Zn10 Cu7 C121 105.7(4) no
Cu8 Zn10 Cu7 C122 112.6(11) no
Cu8 Zn10 Cu7 C123 -173.7(6) no
Cu8 Zn10 Cu7 C124 175.0(4) no
Cu8 Zn10 Cu7 C125 137.5(4) no
Cu9 Zn10 Cu7 Zn11 35.48(7) no
Cu9 Zn10 Cu7 C121 176.1(4) no
Cu9 Zn10 Cu7 C122 -177.0(11) no
Cu9 Zn10 Cu7 C123 -103.3(6) no
Cu9 Zn10 Cu7 C124 -114.7(4) no
Cu9 Zn10 Cu7 C125 -152.1(4) no
Cu7 Zn10 Cu8 Zn11 34.61(6) no
Cu7 Zn10 Cu8 C131 179.2(4) no
Cu7 Zn10 Cu8 C132 -177.0(7) no
Cu7 Zn10 Cu8 C133 -106.2(5) no
Cu7 Zn10 Cu8 C134 -116.7(4) no
Cu7 Zn10 Cu8 C135 -151.6(4) no
Cu9 Zn10 Cu8 Zn11 -35.32(6) no
Cu9 Zn10 Cu8 C131 109.2(4) no
Cu9 Zn10 Cu8 C132 113.1(7) no
Cu9 Zn10 Cu8 C133 -176.1(5) no
Cu9 Zn10 Cu8 C134 173.3(4) no
Cu9 Zn10 Cu8 C135 138.5(4) no
Cu7 Zn10 Cu9 Zn11 -35.43(7) no
Cu7 Zn10 Cu9 C141 125.8(3) no
Cu7 Zn10 Cu9 C142 103.5(3) no
Cu7 Zn10 Cu9 C143 141.4(7) no
Cu7 Zn10 Cu9 C144 -175.7(4) no
Cu7 Zn10 Cu9 C145 164.2(3) no
Cu8 Zn10 Cu9 Zn11 35.56(7) no
Cu8 Zn10 Cu9 C141 -163.2(3) no
Cu8 Zn10 Cu9 C142 174.4(3) no
Cu8 Zn10 Cu9 C143 -147.7(7) no
Cu8 Zn10 Cu9 C144 -104.7(4) no
Cu8 Zn10 Cu9 C145 -124.8(3) no
Cu8 Zn11 Cu7 Zn10 34.79(6) no
Cu8 Zn11 Cu7 C121 -104.6(4) no
Cu8 Zn11 Cu7 C122 -131.8(5) no
Cu8 Zn11 Cu7 C123 -168.7(4) no
Cu8 Zn11 Cu7 C124 174.0(5) no
Cu8 Zn11 Cu7 C125 -126.0(10) no
Cu9 Zn11 Cu7 Zn10 -35.83(7) no
Cu9 Zn11 Cu7 C121 -175.2(4) no
Cu9 Zn11 Cu7 C122 157.6(5) no
Cu9 Zn11 Cu7 C123 120.7(4) no
Cu9 Zn11 Cu7 C124 103.4(5) no
Cu9 Zn11 Cu7 C125 163.4(10) no
Cu7 Zn11 Cu8 Zn10 -34.61(6) no
Cu7 Zn11 Cu8 C131 -174.3(4) no
Cu7 Zn11 Cu8 C132 160.1(3) no
Cu7 Zn11 Cu8 C133 122.8(3) no
Cu7 Zn11 Cu8 C134 104.5(5) no
Cu7 Zn11 Cu8 C135 161.5(9) no
Cu9 Zn11 Cu8 Zn10 35.70(6) no
Cu9 Zn11 Cu8 C131 -104.0(4) no
Cu9 Zn11 Cu8 C132 -129.6(3) no
Cu9 Zn11 Cu8 C133 -167.0(3) no
Cu9 Zn11 Cu8 C134 174.8(5) no
Cu9 Zn11 Cu8 C135 -128.2(9) no
Cu7 Zn11 Cu9 Zn10 35.19(6) no
Cu7 Zn11 Cu9 C141 -104.3(6) no
Cu7 Zn11 Cu9 C142 -109.3(3) no
Cu7 Zn11 Cu9 C143 -143.5(3) no
Cu7 Zn11 Cu9 C144 -177.6(3) no
Cu7 Zn11 Cu9 C145 175.0(6) no
Cu8 Zn11 Cu9 Zn10 -35.25(7) no
Cu8 Zn11 Cu9 C141 -174.7(6) no
Cu8 Zn11 Cu9 C142 -179.7(3) no
Cu8 Zn11 Cu9 C143 146.1(3) no
Cu8 Zn11 Cu9 C144 111.9(3) no
Cu8 Zn11 Cu9 C145 104.6(6) no
Zn10 Cu7 C121 C122 175.2(8) no
Zn10 Cu7 C121 C125 56.8(8) no
Zn10 Cu7 C121 C126 -64.5(18) no
Zn11 Cu7 C121 C122 -48.1(9) no
Zn11 Cu7 C121 C125 -166.5(7) no
Zn11 Cu7 C121 C126 72.3(17) no
C122 Cu7 C121 C125 -118.4(12) no
C122 Cu7 C121 C126 120(2) no
C123 Cu7 C121 C122 36.5(10) no
C123 Cu7 C121 C125 -81.9(9) no
C123 Cu7 C121 C126 156.9(19) no
C124 Cu7 C121 C122 78.7(10) no
C124 Cu7 C121 C125 -39.7(9) no
C124 Cu7 C121 C126 -161.0(19) no
C125 Cu7 C121 C122 118.4(12) no
C125 Cu7 C121 C126 -121(2) no
Zn10 Cu7 C122 C121 -10.1(17) no
Zn10 Cu7 C122 C123 108.7(13) no
Zn10 Cu7 C122 C127 -134.2(12) no
Zn11 Cu7 C122 C121 139.7(8) no
Zn11 Cu7 C122 C123 -101.6(9) no
Zn11 Cu7 C122 C127 15.6(15) no
C121 Cu7 C122 C123 118.7(13) no
C121 Cu7 C122 C127 -124(2) no
C123 Cu7 C122 C121 -118.7(13) no
C123 Cu7 C122 C127 117.2(19) no
C124 Cu7 C122 C121 -81.9(10) no
C124 Cu7 C122 C123 36.8(10) no
C124 Cu7 C122 C127 154.0(18) no
C125 Cu7 C122 C121 -37.8(8) no
C125 Cu7 C122 C123 81.0(10) no
C125 Cu7 C122 C127 -161.9(18) no
Zn10 Cu7 C123 C122 -136.9(8) no
Zn10 Cu7 C123 C124 -17.9(11) no
Zn10 Cu7 C123 C128 100.6(15) no
Zn11 Cu7 C123 C122 81.8(9) no
Zn11 Cu7 C123 C124 -159.2(7) no
Zn11 Cu7 C123 C128 -40.7(15) no
C121 Cu7 C123 C122 -37.1(9) no
C121 Cu7 C123 C124 81.9(9) no
C121 Cu7 C123 C128 -159.6(17) no
C122 Cu7 C123 C124 118.9(13) no
C122 Cu7 C123 C128 -122.5(19) no
C124 Cu7 C123 C122 -118.9(13) no
C124 Cu7 C123 C128 118.5(17) no
C125 Cu7 C123 C122 -80.6(9) no
C125 Cu7 C123 C124 38.3(8) no
C125 Cu7 C123 C128 156.9(16) no
Zn10 Cu7 C124 C123 168.9(7) no
Zn10 Cu7 C124 C125 -73.0(8) no
Zn10 Cu7 C124 C129 43.3(16) no
Zn11 Cu7 C124 C123 28.7(10) no
Zn11 Cu7 C124 C125 146.8(7) no
Zn11 Cu7 C124 C129 -96.9(16) no
C121 Cu7 C124 C123 -78.9(9) no
C121 Cu7 C124 C125 39.2(8) no
C121 Cu7 C124 C129 155.5(18) no
C122 Cu7 C124 C123 -36.5(8) no
C122 Cu7 C124 C125 81.6(9) no
C122 Cu7 C124 C129 -162.0(17) no
C123 Cu7 C124 C125 118.1(12) no
C123 Cu7 C124 C129 -125.6(19) no
C125 Cu7 C124 C123 -118.1(12) no
C125 Cu7 C124 C129 116(2) no
Zn10 Cu7 C125 C121 -131.6(7) no
Zn10 Cu7 C125 C124 113.5(8) no
Zn10 Cu7 C125 C130 -7.7(14) no
Zn11 Cu7 C125 C121 30.4(15) no
Zn11 Cu7 C125 C124 -84.5(13) no
Zn11 Cu7 C125 C130 154.4(10) no
C121 Cu7 C125 C124 -114.9(12) no
C121 Cu7 C125 C130 124.0(18) no
C122 Cu7 C125 C121 36.8(8) no
C122 Cu7 C125 C124 -78.1(10) no
C122 Cu7 C125 C130 160.7(17) no
C123 Cu7 C125 C121 78.3(9) no
C123 Cu7 C125 C124 -36.6(9) no
C123 Cu7 C125 C130 -157.8(16) no
C124 Cu7 C125 C121 114.9(12) no
C124 Cu7 C125 C130 -121.1(18) no
Zn10 Cu8 C131 C132 176.9(6) no
Zn10 Cu8 C131 C135 57.8(8) no
Zn10 Cu8 C131 C136 -69.0(14) no
Zn11 Cu8 C131 C132 -44.7(8) no
Zn11 Cu8 C131 C135 -163.9(7) no
Zn11 Cu8 C131 C136 69.4(14) no
C132 Cu8 C131 C135 -119.1(11) no
C132 Cu8 C131 C136 114.1(16) no
C133 Cu8 C131 C132 37.8(7) no
C133 Cu8 C131 C135 -81.4(8) no
C133 Cu8 C131 C136 151.9(15) no
C134 Cu8 C131 C132 82.0(8) no
C134 Cu8 C131 C135 -37.1(8) no
C134 Cu8 C131 C136 -163.9(16) no
C135 Cu8 C131 C132 119.1(11) no
C135 Cu8 C131 C136 -126.8(18) no
Zn10 Cu8 C132 C131 -5.8(11) no
Zn10 Cu8 C132 C133 110.7(8) no
Zn10 Cu8 C132 C137 -128.2(10) no
Zn11 Cu8 C132 C131 144.5(7) no
Zn11 Cu8 C132 C133 -99.0(7) no
Zn11 Cu8 C132 C137 22.1(11) no
C131 Cu8 C132 C133 116.5(11) no
C131 Cu8 C132 C137 -122.4(14) no
C133 Cu8 C132 C131 -116.5(11) no
C133 Cu8 C132 C137 121.1(15) no
C134 Cu8 C132 C131 -76.6(8) no
C134 Cu8 C132 C133 39.9(7) no
C134 Cu8 C132 C137 161.0(13) no
C135 Cu8 C132 C131 -34.9(7) no
C135 Cu8 C132 C133 81.6(8) no
C135 Cu8 C132 C137 -157.3(13) no
Zn10 Cu8 C133 C132 -131.1(7) no
Zn10 Cu8 C133 C134 -16.4(10) no
Zn10 Cu8 C133 C138 104.1(12) no
Zn11 Cu8 C133 C132 86.1(7) no
Zn11 Cu8 C133 C134 -159.2(6) no
Zn11 Cu8 C133 C138 -38.8(12) no
C131 Cu8 C133 C132 -38.2(8) no
C131 Cu8 C133 C134 76.5(8) no
C131 Cu8 C133 C138 -163.0(14) no
C132 Cu8 C133 C134 114.7(10) no
C132 Cu8 C133 C138 -124.8(15) no
C134 Cu8 C133 C132 -114.7(10) no
C134 Cu8 C133 C138 120.5(15) no
C135 Cu8 C133 C132 -78.0(8) no
C135 Cu8 C133 C134 36.7(7) no
C135 Cu8 C133 C138 157.2(13) no
Zn10 Cu8 C134 C133 169.9(6) no
Zn10 Cu8 C134 C135 -73.0(8) no
Zn10 Cu8 C134 C139 51.2(13) no
Zn11 Cu8 C134 C133 29.7(9) no
Zn11 Cu8 C134 C135 146.8(6) no
Zn11 Cu8 C134 C139 -89.0(13) no
C131 Cu8 C134 C133 -81.5(8) no
C131 Cu8 C134 C135 35.6(8) no
C131 Cu8 C134 C139 159.9(15) no
C132 Cu8 C134 C133 -38.4(7) no
C132 Cu8 C134 C135 78.7(8) no
C132 Cu8 C134 C139 -157.0(14) no
C133 Cu8 C134 C135 117.1(11) no
C133 Cu8 C134 C139 -118.6(15) no
C135 Cu8 C134 C133 -117.1(11) no
C135 Cu8 C134 C139 124.3(16) no
Zn10 Cu8 C135 C131 -129.0(8) no
Zn10 Cu8 C135 C134 112.6(7) no
Zn10 Cu8 C135 C140 -7.4(13) no
Zn11 Cu8 C135 C131 35.8(14) no
Zn11 Cu8 C135 C134 -82.6(12) no
Zn11 Cu8 C135 C140 157.5(9) no
C131 Cu8 C135 C134 -118.4(12) no
C131 Cu8 C135 C140 121.6(17) no
C132 Cu8 C135 C131 37.4(8) no
C132 Cu8 C135 C134 -81.0(8) no
C132 Cu8 C135 C140 159.0(15) no
C133 Cu8 C135 C131 79.7(8) no
C133 Cu8 C135 C134 -38.7(8) no
C133 Cu8 C135 C140 -158.7(15) no
C134 Cu8 C135 C131 118.4(12) no
C134 Cu8 C135 C140 -120.0(16) no
Zn10 Cu9 C141 C142 -149.6(6) no
Zn10 Cu9 C141 C145 93.5(6) no
Zn10 Cu9 C141 C146 -28.3(11) no
Zn11 Cu9 C141 C142 -7.5(9) no
Zn11 Cu9 C141 C145 -124.4(7) no
Zn11 Cu9 C141 C146 113.9(10) no
C142 Cu9 C141 C145 -116.9(9) no
C142 Cu9 C141 C146 121.3(13) no
C143 Cu9 C141 C142 37.5(6) no
C143 Cu9 C141 C145 -79.4(7) no
C143 Cu9 C141 C146 158.8(12) no
C144 Cu9 C141 C142 79.3(7) no
C144 Cu9 C141 C145 -37.6(6) no
C144 Cu9 C141 C146 -159.4(12) no
C145 Cu9 C141 C142 116.9(9) no
C145 Cu9 C141 C146 -121.8(13) no
Zn10 Cu9 C142 C141 38.3(7) no
Zn10 Cu9 C142 C143 155.7(5) no
Zn10 Cu9 C142 C147 -84.2(13) no
Zn11 Cu9 C142 C141 176.0(5) no
Zn11 Cu9 C142 C143 -66.6(6) no
Zn11 Cu9 C142 C147 53.6(13) no
C141 Cu9 C142 C143 117.4(9) no
C141 Cu9 C142 C147 -122.4(15) no
C143 Cu9 C142 C141 -117.4(9) no
C143 Cu9 C142 C147 120.2(15) no
C144 Cu9 C142 C141 -80.6(7) no
C144 Cu9 C142 C143 36.8(6) no
C144 Cu9 C142 C147 157.0(14) no
C145 Cu9 C142 C141 -38.2(6) no
C145 Cu9 C142 C143 79.2(7) no
C145 Cu9 C142 C147 -160.6(14) no
Zn10 Cu9 C143 C142 -55.1(10) no
Zn10 Cu9 C143 C144 62.9(10) no
Zn10 Cu9 C143 C148 -175.2(7) no
Zn11 Cu9 C143 C142 121.9(6) no
Zn11 Cu9 C143 C144 -120.1(6) no
Zn11 Cu9 C143 C148 1.8(11) no
C141 Cu9 C143 C142 -37.6(6) no
C141 Cu9 C143 C144 80.4(7) no
C141 Cu9 C143 C148 -157.7(12) no
C142 Cu9 C143 C144 118.0(9) no
C142 Cu9 C143 C148 -120.1(13) no
C144 Cu9 C143 C142 -118.0(9) no
C144 Cu9 C143 C148 121.9(13) no
C145 Cu9 C143 C142 -80.9(7) no
C145 Cu9 C143 C144 37.2(7) no
C145 Cu9 C143 C148 159.1(12) no
Zn10 Cu9 C144 C143 -152.4(5) no
Zn10 Cu9 C144 C145 -34.1(8) no
Zn10 Cu9 C144 C149 86.8(10) no
Zn11 Cu9 C144 C143 68.0(6) no
Zn11 Cu9 C144 C145 -173.7(6) no
Zn11 Cu9 C144 C149 -52.8(11) no
C141 Cu9 C144 C143 -80.0(7) no
C141 Cu9 C144 C145 38.4(6) no
C141 Cu9 C144 C149 159.3(12) no
C142 Cu9 C144 C143 -37.4(6) no
C142 Cu9 C144 C145 81.0(7) no
C142 Cu9 C144 C149 -158.1(12) no
C143 Cu9 C144 C145 118.3(9) no
C143 Cu9 C144 C149 -120.8(13) no
C145 Cu9 C144 C143 -118.3(9) no
C145 Cu9 C144 C149 120.9(13) no
Zn10 Cu9 C145 C141 -89.6(6) no
Zn10 Cu9 C145 C144 153.6(6) no
Zn10 Cu9 C145 C150 29.2(10) no
Zn11 Cu9 C145 C141 128.1(6) no
Zn11 Cu9 C145 C144 11.3(10) no
Zn11 Cu9 C145 C150 -113.1(10) no
C141 Cu9 C145 C144 -116.8(9) no
C141 Cu9 C145 C150 118.8(13) no
C142 Cu9 C145 C141 37.7(6) no
C142 Cu9 C145 C144 -79.1(7) no
C142 Cu9 C145 C150 156.5(11) no
C143 Cu9 C145 C141 80.1(7) no
C143 Cu9 C145 C144 -36.7(7) no
C143 Cu9 C145 C150 -161.1(12) no
C144 Cu9 C145 C141 116.8(9) no
C144 Cu9 C145 C150 -124.4(13) no
Cu3 Zn2 Cu1 C21 101.9(5) no
Cu3 Zn2 Cu1 C22 166.6(8) no
Cu3 Zn2 Cu1 C23 -176.1(3) no
Cu3 Zn2 Cu1 C24 156.8(3) no
Cu3 Zn2 Cu1 C25 118.3(3) no
Cu1 Zn2 Cu2 Zn3 -35.00(7) no
Cu1 Zn2 Cu2 C31 111.9(3) no
Cu1 Zn2 Cu2 C32 102.2(6) no
Cu1 Zn2 Cu2 C33 -179.3(6) no
Cu1 Zn2 Cu2 C34 -180.0(3) no
Cu1 Zn2 Cu2 C35 147.7(3) no
Cu3 Zn2 Cu2 Zn3 35.42(7) no
Cu3 Zn2 Cu2 C31 -177.7(3) no
Cu3 Zn2 Cu2 C32 172.6(6) no
Cu3 Zn2 Cu2 C33 -108.9(6) no
Cu3 Zn2 Cu2 C34 -109.6(3) no
Cu3 Zn2 Cu2 C35 -141.9(3) no
Cu1 Zn2 Cu3 Zn3 34.81(7) no
Cu1 Zn2 Cu3 C41 -167.5(3) no
Cu1 Zn2 Cu3 C42 171.8(4) no
Cu1 Zn2 Cu3 C43 -132.6(8) no
Cu1 Zn2 Cu3 C44 -105.5(4) no
Cu1 Zn2 Cu3 C45 -127.9(3) no
Cu2 Zn2 Cu3 Zn3 -35.93(7) no
Cu2 Zn2 Cu3 C41 121.7(3) no
Cu2 Zn2 Cu3 C42 101.1(4) no
Cu2 Zn2 Cu3 C43 156.7(8) no
Cu2 Zn2 Cu3 C44 -176.3(4) no
Cu2 Zn2 Cu3 C45 161.4(3) no
Cu2 Zn2 Cu1 C23 -105.8(3) no
Cu2 Zn2 Cu1 C24 -132.9(3) no
Cu2 Zn2 Cu1 C25 -171.4(3) no
Cu3 Zn2 Cu1 Zn3 -34.81(6) no
Cu2 Zn2 Cu1 C21 172.2(5) no
Cu2 Zn2 Cu1 C22 -123.1(8) no
Cu2 Zn2 Cu1 Zn3 35.49(6) no
Cu2 Zn3 Cu1 C24 118.1(6) no
Cu2 Zn3 Cu1 C25 -172.5(4) no
Cu3 Zn3 Cu1 C23 177.8(3) no
Cu3 Zn3 Cu1 C24 -172.0(6) no
Cu3 Zn3 Cu1 C25 -102.6(4) no
Cu1 Zn3 Cu2 Zn2 35.35(7) no
Cu3 Zn3 Cu1 Zn2 34.78(6) no
Cu3 Zn3 Cu1 C21 -116.1(3) no
Cu3 Zn3 Cu1 C22 -153.5(3) no
Cu1 Zn3 Cu2 C34 175.9(3) no
Cu1 Zn3 Cu2 C35 -151.4(7) no
Cu3 Zn3 Cu2 Zn2 -35.63(7) no
Cu3 Zn3 Cu2 C31 -173.5(4) no
Cu3 Zn3 Cu2 C32 166.6(3) no
Cu3 Zn3 Cu2 C33 128.5(3) no
Cu3 Zn3 Cu2 C34 104.9(3) no
Cu3 Zn3 Cu2 C35 137.6(7) no
Cu1 Zn3 Cu3 Zn2 -35.00(7) no
Cu1 Zn3 Cu3 C41 -174.1(5) no
Cu1 Zn3 Cu3 C42 176.0(3) no
Cu1 Zn3 Cu3 C43 140.1(3) no
Cu1 Zn3 Cu2 C31 -102.5(4) no
Cu1 Zn3 Cu2 C32 -122.5(3) no
Cu1 Zn3 Cu2 C33 -160.5(3) no
Cu2 Zn3 Cu1 Zn2 -35.13(6) no
Cu2 Zn3 Cu1 C21 174.0(3) no
Cu2 Zn3 Cu1 C22 136.6(3) no
Cu2 Zn3 Cu1 C23 107.9(3) no
Cu2 Zn3 Cu3 C45 -179.8(6) no
Cu2 Zn3 Cu3 C44 -178.8(3) no
Cu2 Zn3 Cu3 Zn2 35.64(7) no
Cu1 Zn3 Cu3 C44 110.5(3) no
Cu1 Zn3 Cu3 C45 109.6(6) no
Cu2 Zn3 Cu3 C43 -149.2(3) no
Cu2 Zn3 Cu3 C41 -103.4(5) no
Cu2 Zn3 Cu3 C42 -113.3(3) no
Zn2 Cu1 C21 C25 27.1(8) no
C23 Cu1 C21 C22 37.5(6) no
Zn2 Cu1 C21 C26 -96.5(12) no
Zn3 Cu1 C21 C22 -76.4(6) no
Zn3 Cu1 C21 C25 165.5(6) no
Zn3 Cu1 C21 C26 42.0(12) no
C22 Cu1 C21 C25 -118.1(9) no
C22 Cu1 C21 C26 118.4(14) no
Zn2 Cu1 C21 C22 145.2(6) no
Zn2 Cu1 C22 C21 -91.3(10) no
Zn2 Cu1 C22 C23 25.0(12) no
Zn2 Cu1 C22 C27 145.1(8) no
Zn3 Cu1 C22 C21 108.8(6) no
Zn3 Cu1 C22 C23 -134.9(6) no
Zn3 Cu1 C22 C27 -14.8(11) no
C21 Cu1 C22 C23 116.2(9) no
C21 Cu1 C22 C27 -123.6(14) no
C23 Cu1 C21 C25 -80.7(7) no
C23 Cu1 C21 C26 155.8(13) no
C24 Cu1 C21 C22 79.2(7) no
C24 Cu1 C21 C25 -38.9(6) no
C24 Cu1 C21 C26 -162.5(13) no
C25 Cu1 C21 C22 118.1(9) no
C25 Cu1 C21 C26 -123.5(15) no
C25 Cu1 C22 C27 -160.4(12) no
Zn2 Cu1 C23 C22 -168.8(5) no
Zn2 Cu1 C23 C24 -49.0(6) no
Zn2 Cu1 C23 C28 73.8(12) no
Zn3 Cu1 C23 C22 52.7(7) no
Zn3 Cu1 C23 C24 172.5(5) no
Zn3 Cu1 C23 C28 -64.8(12) no
C21 Cu1 C23 C22 -39.0(7) no
C21 Cu1 C23 C24 80.8(7) no
C21 Cu1 C23 C28 -156.4(13) no
C22 Cu1 C23 C24 119.8(9) no
C22 Cu1 C23 C28 -117.4(14) no
C24 Cu1 C23 C22 -119.8(9) no
C24 Cu1 C23 C28 122.8(14) no
C25 Cu1 C23 C22 -81.3(7) no
C25 Cu1 C23 C24 38.5(6) no
C25 Cu1 C23 C28 161.3(13) no
Zn2 Cu1 C24 C23 139.7(5) no
Zn2 Cu1 C24 C25 -103.1(6) no
Zn2 Cu1 C24 C29 17.2(12) no
Zn3 Cu1 C24 C23 -15.2(10) no
Zn3 Cu1 C24 C25 102.1(8) no
Zn3 Cu1 C24 C29 -137.7(11) no
C21 Cu1 C24 C23 -79.6(7) no
C23 Cu1 C22 C21 -116.2(9) no
C23 Cu1 C22 C27 120.1(14) no
C24 Cu1 C22 C21 -80.3(7) no
C24 Cu1 C22 C23 35.9(6) no
C24 Cu1 C22 C27 156.1(12) no
C25 Cu1 C22 C21 -36.8(7) no
C25 Cu1 C22 C23 79.5(7) no
C25 Cu1 C24 C29 120.3(15) no
Zn2 Cu1 C25 C21 -161.3(6) no
Zn2 Cu1 C25 C24 82.4(6) no
Zn2 Cu1 C25 C30 -31.5(13) no
Zn3 Cu1 C25 C21 -21.9(8) no
Zn3 Cu1 C25 C24 -138.2(5) no
Zn3 Cu1 C25 C30 107.9(13) no
C21 Cu1 C25 C24 -116.3(9) no
C21 Cu1 C25 C30 129.8(15) no
C22 Cu1 C25 C21 37.8(7) no
C22 Cu1 C25 C24 -78.5(7) no
C22 Cu1 C25 C30 167.6(14) no
C23 Cu1 C25 C21 79.4(7) no
C23 Cu1 C25 C24 -36.8(6) no
C23 Cu1 C25 C30 -150.7(14) no
C24 Cu1 C25 C21 116.3(9) no
C24 Cu1 C25 C30 -113.9(15) no
C23 Cu1 C24 C29 -122.5(14) no
C25 Cu1 C24 C23 -117.3(9) no
C21 Cu1 C24 C25 37.7(7) no
C21 Cu1 C24 C29 158.0(13) no
C22 Cu1 C24 C23 -36.0(6) no
C22 Cu1 C24 C25 81.2(7) no
C22 Cu1 C24 C29 -158.5(13) no
C23 Cu1 C24 C25 117.3(9) no
C33 Cu2 C31 C32 37.9(7) no
Zn2 Cu2 C31 C36 -47.2(11) no
Zn3 Cu2 C31 C32 -33.4(8) no
Zn3 Cu2 C31 C35 -151.5(5) no
Zn3 Cu2 C31 C36 90.7(11) no
C32 Cu2 C31 C35 -118.1(10) no
C32 Cu2 C31 C36 124.1(13) no
Zn2 Cu2 C31 C32 -171.3(6) no
Zn2 Cu2 C31 C35 70.6(7) no
Zn2 Cu2 C32 C33 131.8(7) no
Zn2 Cu2 C32 C37 -105.9(11) no
Zn3 Cu2 C32 C31 154.8(6) no
Zn3 Cu2 C32 C33 -88.4(7) no
Zn3 Cu2 C32 C37 34.0(11) no
C31 Cu2 C32 C33 116.9(10) no
C31 Cu2 C32 C37 -120.8(14) no
C33 Cu2 C32 C31 -116.9(10) no
C33 Cu2 C32 C37 122.3(15) no
C34 Cu2 C32 C31 -79.4(7) no
C34 Cu2 C32 C33 37.5(7) no
C34 Cu2 C32 C37 159.8(13) no
C35 Cu2 C32 C31 -37.4(7) no
C35 Cu2 C32 C33 79.5(8) no
C35 Cu2 C32 C37 -158.2(13) no
Zn2 Cu2 C33 C32 -118.4(7) no
Zn2 Cu2 C33 C34 -1.0(10) no
Zn2 Cu2 C33 C38 123.3(9) no
Zn3 Cu2 C33 C32 95.1(7) no
Zn3 Cu2 C33 C34 -147.5(6) no
Zn3 Cu2 C33 C38 -23.2(10) no
C31 Cu2 C33 C32 -38.0(7) no
C31 Cu2 C33 C34 79.5(7) no
C33 Cu2 C31 C35 -80.2(7) no
C33 Cu2 C31 C36 162.1(12) no
C34 Cu2 C31 C32 80.5(7) no
C34 Cu2 C31 C35 -37.6(7) no
C34 Cu2 C31 C36 -155.4(12) no
C35 Cu2 C31 C32 118.1(10) no
C35 Cu2 C31 C36 -117.8(13) no
Zn2 Cu2 C32 C31 14.9(10) no
Zn2 Cu2 C34 C33 179.5(5) no
Zn2 Cu2 C34 C35 -61.6(6) no
Zn2 Cu2 C34 C39 55.2(12) no
Zn3 Cu2 C34 C33 40.7(7) no
Zn3 Cu2 C34 C35 159.6(5) no
Zn3 Cu2 C34 C39 -83.7(12) no
C31 Cu2 C34 C33 -80.5(7) no
C31 Cu2 C34 C35 38.4(6) no
C31 Cu2 C34 C39 155.2(13) no
C32 Cu2 C34 C33 -37.7(7) no
C32 Cu2 C34 C35 81.3(7) no
C32 Cu2 C34 C39 -162.0(13) no
C33 Cu2 C34 C35 118.9(9) no
C33 Cu2 C34 C39 -124.3(14) no
C35 Cu2 C34 C33 -118.9(9) no
C35 Cu2 C34 C39 116.8(14) no
Zn2 Cu2 C35 C31 -116.8(6) no
Zn2 Cu2 C35 C34 126.6(6) no
Zn2 Cu2 C35 C40 2.7(10) no
Zn3 Cu2 C35 C31 69.6(10) no
Zn3 Cu2 C35 C34 -47.1(11) no
Zn3 Cu2 C35 C40 -171.0(6) no
C31 Cu2 C35 C34 -116.7(9) no
C31 Cu2 C35 C40 119.4(13) no
C32 Cu2 C35 C31 37.2(7) no
C32 Cu2 C35 C34 -79.4(7) no
C32 Cu2 C35 C40 156.7(11) no
C33 Cu2 C35 C31 79.8(7) no
C33 Cu2 C35 C34 -36.9(6) no
C33 Cu2 C35 C40 -160.8(11) no
C34 Cu2 C35 C31 116.7(9) no
C34 Cu2 C35 C40 -123.9(13) no
C35 Cu2 C33 C38 160.8(11) no
C31 Cu2 C33 C38 -156.2(11) no
C32 Cu2 C33 C34 117.4(10) no
C32 Cu2 C33 C38 -118.3(13) no
C34 Cu2 C33 C32 -117.4(10) no
C34 Cu2 C33 C38 124.3(12) no
C35 Cu2 C33 C32 -80.9(8) no
C35 Cu2 C33 C34 36.5(6) no
Zn2 Cu3 C41 C45 89.7(6) no
Zn2 Cu3 C41 C46 -31.8(10) no
Zn3 Cu3 C41 C42 -14.9(8) no
Zn3 Cu3 C41 C45 -128.7(6) no
Zn3 Cu3 C41 C46 109.8(10) no
C42 Cu3 C41 C45 -113.8(9) no
C42 Cu3 C41 C46 124.7(13) no
Zn2 Cu3 C41 C42 -156.5(5) no
Zn2 Cu3 C42 C41 32.9(7) no
Zn2 Cu3 C42 C43 148.3(5) no
Zn2 Cu3 C42 C47 -90.2(13) no
Zn3 Cu3 C42 C41 171.2(5) no
Zn3 Cu3 C42 C43 -73.4(6) no
Zn3 Cu3 C42 C47 48.1(13) no
C41 Cu3 C42 C43 115.4(9) no
C43 Cu3 C41 C42 37.9(6) no
C43 Cu3 C41 C45 -75.9(7) no
C43 Cu3 C41 C46 162.6(12) no
C44 Cu3 C41 C42 77.5(6) no
C44 Cu3 C41 C45 -36.3(6) no
C44 Cu3 C41 C46 -157.8(12) no
C45 Cu3 C41 C42 113.8(9) no
C45 Cu3 C41 C46 -121.5(13) no
C45 Cu3 C42 C43 75.4(7) no
C45 Cu3 C42 C47 -163.1(14) no
Zn2 Cu3 C43 C42 -79.4(10) no
Zn2 Cu3 C43 C44 40.0(12) no
Zn2 Cu3 C43 C48 164.1(8) no
Zn3 Cu3 C43 C42 112.5(6) no
Zn3 Cu3 C43 C44 -128.2(7) no
Zn3 Cu3 C43 C48 -4.1(11) no
C41 Cu3 C43 C42 -40.2(7) no
C41 Cu3 C43 C44 79.1(7) no
C41 Cu3 C43 C48 -156.8(12) no
C42 Cu3 C43 C44 119.3(10) no
C42 Cu3 C43 C48 -116.6(14) no
C44 Cu3 C43 C42 -119.3(10) no
C44 Cu3 C43 C48 124.1(14) no
C45 Cu3 C43 C42 -84.7(7) no
C45 Cu3 C43 C44 34.7(7) no
C45 Cu3 C43 C48 158.7(12) no
Zn2 Cu3 C44 C43 -162.1(6) no
Zn2 Cu3 C44 C45 -40.0(8) no
Zn2 Cu3 C44 C49 77.9(10) no
Zn3 Cu3 C44 C43 58.7(7) no
Zn3 Cu3 C44 C45 -179.2(6) no
Zn3 Cu3 C44 C49 -61.3(10) no
C41 Cu3 C44 C43 -82.6(8) no
C41 Cu3 C44 C45 39.6(7) no
C41 Cu3 C44 C49 157.4(12) no
C42 Cu3 C44 C43 -37.2(7) no
C42 Cu3 C44 C45 85.0(8) no
C42 Cu3 C44 C49 -157.2(12) no
C43 Cu3 C44 C45 122.2(10) no
C43 Cu3 C44 C49 -120.0(13) no
C45 Cu3 C44 C43 -122.2(10) no
C45 Cu3 C44 C49 117.9(13) no
Zn2 Cu3 C45 C41 -95.0(6) no
Zn2 Cu3 C45 C44 148.3(6) no
Zn2 Cu3 C45 C50 21.5(10) no
Zn3 Cu3 C45 C41 118.2(7) no
Zn3 Cu3 C45 C44 1.5(11) no
Zn3 Cu3 C45 C50 -125.2(9) no
C41 Cu3 C45 C44 -116.7(10) no
C41 Cu3 C45 C50 116.5(13) no
C42 Cu3 C45 C41 40.6(6) no
C42 Cu3 C45 C44 -76.1(7) no
C42 Cu3 C45 C50 157.1(12) no
C43 Cu3 C45 C41 82.9(7) no
C43 Cu3 C45 C44 -33.8(7) no
C43 Cu3 C45 C50 -160.6(12) no
C44 Cu3 C45 C41 116.7(10) no
C44 Cu3 C45 C50 -126.8(13) no
C41 Cu3 C42 C47 -123.1(15) no
C43 Cu3 C42 C41 -115.4(9) no
C43 Cu3 C42 C47 121.5(15) no
C44 Cu3 C42 C41 -80.6(6) no
C44 Cu3 C42 C43 34.9(6) no
C44 Cu3 C42 C47 156.4(14) no
C45 Cu3 C42 C41 -40.0(6) no
Cu6 Zn6 Cu4 C73 172.7(6) no
Cu6 Zn6 Cu4 C74 -105.6(6) no
Cu6 Zn6 Cu4 C75 -111.4(2) no
Cu4 Zn6 Cu5 Zn7 35.71(6) no
Cu4 Zn6 Cu5 C81 -111.9(7) no
Cu4 Zn6 Cu5 C82 -108.5(4) no
Cu4 Zn6 Cu5 C83 -137.3(4) no
Cu6 Zn6 Cu5 C85 103.0(7) no
Cu4 Zn6 Cu6 Zn7 -34.67(6) no
Cu4 Zn6 Cu6 C91 101.9(4) no
Cu4 Zn6 Cu6 C92 149.4(10) no
Cu4 Zn6 Cu6 C93 -175.2(4) no
Cu4 Zn6 Cu6 C94 162.0(3) no
Cu4 Zn6 Cu6 C95 123.8(3) no
Cu5 Zn6 Cu6 Zn7 35.48(6) no
Cu5 Zn6 Cu6 C91 172.0(4) no
Cu5 Zn6 Cu6 C92 -140.4(10) no
Cu5 Zn6 Cu6 C93 -105.0(4) no
Cu5 Zn6 Cu6 C94 -127.8(3) no
Cu5 Zn6 Cu6 C95 -166.0(3) no
Cu5 Zn6 Cu4 C73 102.5(6) no
Cu5 Zn6 Cu4 C74 -175.7(6) no
Cu5 Zn6 Cu4 C75 178.4(2) no
Cu6 Zn6 Cu4 Zn7 34.55(6) no
Cu6 Zn6 Cu4 C71 -146.7(3) no
Cu6 Zn6 Cu4 C72 179.2(3) no
Cu4 Zn6 Cu5 C85 174.2(7) no
Cu6 Zn6 Cu5 Zn7 -35.48(6) no
Cu6 Zn6 Cu5 C81 176.9(7) no
Cu6 Zn6 Cu5 C82 -179.7(4) no
Cu6 Zn6 Cu5 C83 151.5(4) no
Cu6 Zn6 Cu5 C84 113.2(3) no
Cu4 Zn6 Cu5 C84 -175.7(3) no
Cu5 Zn6 Cu4 C72 109.1(3) no
Cu5 Zn6 Cu4 Zn7 -35.58(6) no
Cu5 Zn6 Cu4 C71 143.2(3) no
Cu6 Zn7 Cu4 Zn6 -34.73(6) no
Cu6 Zn7 Cu4 C74 126.7(3) no
Cu6 Zn7 Cu4 C75 105.2(3) no
Cu6 Zn7 Cu5 C81 -159.1(4) no
Cu6 Zn7 Cu5 C82 177.2(4) no
Cu6 Zn7 Cu4 C71 148.2(7) no
Cu6 Zn7 Cu4 C72 -173.9(3) no
Cu6 Zn7 Cu4 C73 165.0(3) no
Cu4 Zn7 Cu6 Zn6 34.46(6) no
Cu4 Zn7 Cu6 C91 -110.7(4) no
Cu4 Zn7 Cu6 C92 -147.1(4) no
Cu4 Zn7 Cu6 C93 -179.6(3) no
Cu6 Zn7 Cu5 C83 -161.3(9) no
Cu6 Zn7 Cu5 C84 -102.0(4) no
Cu6 Zn7 Cu5 C85 -121.3(4) no
Cu5 Zn7 Cu4 Zn6 35.86(7) no
Cu5 Zn7 Cu4 C71 -141.2(7) no
Cu5 Zn7 Cu4 C72 -103.3(3) no
Cu5 Zn7 Cu4 C73 -124.4(3) no
Cu5 Zn7 Cu4 C74 -162.8(3) no
Cu5 Zn7 Cu4 C75 175.8(3) no
Cu5 Zn7 Cu6 C95 -174.9(6) no
Cu4 Zn7 Cu5 C82 106.3(4) no
Cu4 Zn7 Cu5 C83 127.8(9) no
Cu4 Zn7 Cu5 C84 -172.9(5) no
Cu4 Zn7 Cu5 C85 167.8(4) no
Cu6 Zn7 Cu5 Zn6 35.48(7) no
Cu4 Zn7 Cu5 Zn6 -35.44(6) no
Cu4 Zn7 Cu5 C81 130.0(4) no
Cu5 Zn7 Cu6 Zn6 -35.63(6) no
Cu4 Zn7 Cu6 C94 -180.0(6) no
Cu4 Zn7 Cu6 C95 -104.8(6) no
Cu5 Zn7 Cu6 C94 109.9(6) no
Cu5 Zn7 Cu6 C91 179.2(4) no
Cu5 Zn7 Cu6 C93 110.4(3) no
Cu5 Zn7 Cu6 C92 142.8(4) no
Zn6 Cu4 C71 C75 120.9(5) no
Zn7 Cu4 C71 C72 55.1(10) no
Zn6 Cu4 C71 C76 1.9(11) no
Zn7 Cu4 C71 C76 179.1(8) no
C72 Cu4 C71 C75 -117.0(9) no
Zn7 Cu4 C71 C75 -61.9(10) no
Zn7 Cu4 C72 C73 -36.4(7) no
Zn7 Cu4 C72 C77 84.4(12) no
C75 Cu4 C71 C76 -119.0(14) no
Zn6 Cu4 C72 C71 66.3(6) no
Zn6 Cu4 C72 C73 -174.6(5) no
Zn6 Cu4 C72 C77 -53.7(12) no
Zn7 Cu4 C72 C71 -155.6(5) no
C74 Cu4 C71 C75 -37.8(6) no
C74 Cu4 C71 C76 -156.8(13) no
C75 Cu4 C71 C72 117.0(9) no
C75 Cu4 C72 C73 80.9(7) no
C75 Cu4 C72 C77 -158.3(13) no
Zn6 Cu4 C73 C72 10.0(10) no
Zn6 Cu4 C73 C74 127.5(6) no
Zn6 Cu4 C73 C78 -113.3(9) no
Zn7 Cu4 C73 C72 151.0(6) no
Zn7 Cu4 C73 C74 -91.6(6) no
Zn7 Cu4 C73 C78 27.6(9) no
C71 Cu4 C73 C72 -36.7(6) no
C71 Cu4 C73 C74 80.8(7) no
C71 Cu4 C73 C78 -160.0(11) no
C72 Cu4 C73 C74 117.5(9) no
C72 Cu4 C73 C78 -123.3(12) no
C74 Cu4 C73 C72 -117.5(9) no
C74 Cu4 C73 C78 119.2(13) no
C75 Cu4 C73 C72 -79.8(6) no
C75 Cu4 C73 C74 37.6(6) no
C75 Cu4 C73 C78 156.8(11) no
Zn6 Cu4 C74 C73 -126.3(7) no
Zn6 Cu4 C74 C75 -8.8(10) no
Zn6 Cu4 C74 C79 112.0(11) no
Zn7 Cu4 C74 C73 91.0(6) no
Zn7 Cu4 C74 C75 -151.6(5) no
C71 Cu4 C72 C73 119.2(9) no
C71 Cu4 C72 C77 -120.0(14) no
C73 Cu4 C72 C71 -119.2(9) no
C73 Cu4 C72 C77 120.8(14) no
C74 Cu4 C72 C71 -81.2(7) no
C74 Cu4 C72 C73 38.0(6) no
C74 Cu4 C72 C77 158.9(13) no
C75 Cu4 C72 C71 -38.3(6) no
Zn6 Cu4 C71 C72 -122.1(6) no
C75 Cu4 C74 C79 120.8(13) no
Zn6 Cu4 C75 C71 -67.7(6) no
Zn6 Cu4 C75 C74 175.3(5) no
Zn6 Cu4 C75 C80 51.7(10) no
Zn7 Cu4 C75 C71 153.2(5) no
Zn7 Cu4 C75 C74 36.2(6) no
Zn7 Cu4 C75 C80 -87.4(10) no
C71 Cu4 C75 C74 -117.1(8) no
C71 Cu4 C75 C80 119.3(12) no
C72 Cu4 C75 C71 37.5(6) no
C72 Cu4 C75 C74 -79.5(6) no
C72 Cu4 C75 C80 156.9(11) no
C73 Cu4 C75 C71 79.3(6) no
C73 Cu4 C75 C74 -37.8(6) no
C73 Cu4 C75 C80 -161.4(11) no
C74 Cu4 C75 C71 117.1(8) no
C74 Cu4 C75 C80 -123.6(12) no
C73 Cu4 C74 C79 -121.7(14) no
C75 Cu4 C74 C73 -117.4(9) no
C71 Cu4 C74 C75 38.1(5) no
C71 Cu4 C74 C79 158.9(13) no
C72 Cu4 C74 C73 -37.0(6) no
C72 Cu4 C74 C75 80.4(6) no
C72 Cu4 C74 C79 -158.7(13) no
Zn7 Cu4 C74 C79 -30.7(11) no
C71 Cu4 C74 C73 -79.3(7) no
C73 Cu4 C71 C75 -80.7(6) no
C72 Cu4 C71 C76 124.0(14) no
C73 Cu4 C71 C72 36.3(6) no
C74 Cu4 C71 C72 79.2(7) no
C73 Cu4 C71 C76 160.3(12) no
C73 Cu4 C74 C75 117.4(9) no
Zn6 Cu5 C81 C86 127.8(11) no
Zn6 Cu5 C81 C85 -112.5(9) no
Zn7 Cu5 C81 C82 -144.4(7) no
Zn6 Cu5 C81 C82 5.2(12) no
Zn7 Cu5 C81 C86 -21.8(13) no
C82 Cu5 C81 C85 -117.6(11) no
Zn7 Cu5 C81 C85 98.0(8) no
C81 Cu5 C82 C83 121.2(11) no
C81 Cu5 C82 C87 -119.8(18) no
Zn6 Cu5 C82 C83 -56.1(8) no
Zn6 Cu5 C82 C87 63.0(15) no
Zn7 Cu5 C82 C81 43.5(8) no
Zn7 Cu5 C82 C83 164.7(7) no
Zn7 Cu5 C82 C87 -76.3(15) no
C85 Cu5 C82 C81 -38.1(8) no
C85 Cu5 C82 C83 83.1(9) no
C85 Cu5 C82 C87 -157.9(17) no
Zn6 Cu5 C83 C82 131.9(7) no
Zn6 Cu5 C83 C84 -111.2(7) no
Zn6 Cu5 C83 C88 9.2(14) no
Zn7 Cu5 C83 C82 -32.3(14) no
Zn7 Cu5 C83 C84 84.6(11) no
Zn7 Cu5 C83 C88 -155.0(10) no
C82 Cu5 C81 C86 122.6(16) no
C83 Cu5 C81 C82 34.6(8) no
C83 Cu5 C81 C85 -83.1(9) no
C83 Cu5 C81 C86 157.2(15) no
C84 Cu5 C81 C82 79.6(8) no
C84 Cu5 C81 C85 -38.0(8) no
C84 Cu5 C81 C86 -157.8(15) no
C85 Cu5 C81 C82 117.6(11) no
C85 Cu5 C81 C86 -119.8(17) no
Zn6 Cu5 C82 C81 -177.3(6) no
Zn6 Cu5 C84 C83 76.1(7) no
Zn6 Cu5 C84 C85 -170.3(7) no
Zn6 Cu5 C84 C89 -39.6(13) no
Zn7 Cu5 C84 C83 -145.7(6) no
Zn7 Cu5 C84 C85 -32.1(9) no
Zn7 Cu5 C84 C89 98.7(13) no
C81 Cu5 C84 C83 -75.9(8) no
C83 Cu5 C82 C81 -121.2(11) no
C83 Cu5 C82 C87 119.1(18) no
C84 Cu5 C82 C81 -81.4(8) no
C84 Cu5 C82 C83 39.8(8) no
C84 Cu5 C82 C87 158.9(17) no
C83 Cu5 C84 C89 -115.7(16) no
C85 Cu5 C84 C83 -113.6(11) no
C85 Cu5 C84 C89 130.7(16) no
Zn6 Cu5 C85 C81 132.8(7) no
Zn6 Cu5 C85 C84 15.9(12) no
Zn6 Cu5 C85 C90 -106.3(13) no
Zn7 Cu5 C85 C81 -86.4(8) no
Zn7 Cu5 C85 C84 156.7(7) no
Zn7 Cu5 C85 C90 34.5(13) no
C81 Cu5 C85 C84 -116.9(11) no
C81 Cu5 C85 C90 120.9(16) no
C82 Cu5 C85 C81 36.0(8) no
C82 Cu5 C85 C84 -80.9(8) no
C82 Cu5 C85 C90 156.9(15) no
C83 Cu5 C85 C81 76.1(9) no
C83 Cu5 C85 C84 -40.8(8) no
C83 Cu5 C85 C90 -163.0(15) no
C84 Cu5 C85 C81 116.9(11) no
C84 Cu5 C85 C90 -122.2(16) no
C85 Cu5 C83 C88 159.6(16) no
C81 Cu5 C83 C84 82.1(8) no
C81 Cu5 C84 C85 37.7(8) no
C81 Cu5 C84 C89 168.5(15) no
C82 Cu5 C84 C83 -35.6(8) no
C82 Cu5 C84 C85 78.0(9) no
C82 Cu5 C84 C89 -151.3(15) no
C81 Cu5 C83 C82 -34.8(8) no
C85 Cu5 C83 C84 39.2(8) no
C82 Cu5 C83 C88 -122.7(17) no
C81 Cu5 C83 C88 -157.6(16) no
C82 Cu5 C83 C84 116.9(11) no
C85 Cu5 C83 C82 -77.7(9) no
C84 Cu5 C83 C82 -116.9(11) no
C83 Cu5 C84 C85 113.6(11) no
C84 Cu5 C83 C88 120.4(17) no
Zn6 Cu6 C92 C91 -66.0(13) no
Zn7 Cu6 C91 C92 -69.2(7) no
Zn6 Cu6 C91 C96 -88.9(13) no
Zn7 Cu6 C91 C96 47.8(13) no
C92 Cu6 C91 C95 -116.2(10) no
Zn7 Cu6 C91 C95 174.5(6) no
Zn6 Cu6 C91 C95 37.9(9) no
C93 Cu6 C91 C92 37.7(7) no
Zn6 Cu6 C92 C93 50.2(13) no
Zn6 Cu6 C92 C97 174.3(9) no
Zn7 Cu6 C92 C91 117.9(7) no
Zn7 Cu6 C92 C93 -125.9(6) no
Zn7 Cu6 C92 C97 -1.8(13) no
C92 Cu6 C91 C96 117.0(15) no
C95 Cu6 C91 C96 -126.8(16) no
Zn6 Cu6 C91 C92 154.1(6) no
C95 Cu6 C92 C97 -157.0(15) no
Zn6 Cu6 C93 C92 -159.1(6) no
Zn6 Cu6 C93 C94 -40.3(8) no
Zn6 Cu6 C93 C98 81.7(12) no
Zn7 Cu6 C93 C92 61.5(7) no
Zn7 Cu6 C93 C94 -179.6(6) no
Zn7 Cu6 C93 C98 -57.6(12) no
C91 Cu6 C93 C92 -39.4(7) no
C93 Cu6 C91 C95 -78.6(8) no
C93 Cu6 C91 C96 154.6(14) no
C94 Cu6 C91 C92 78.8(7) no
C94 Cu6 C91 C95 -37.5(7) no
C94 Cu6 C91 C96 -164.2(14) no
C95 Cu6 C91 C92 116.2(10) no
C95 Cu6 C93 C92 -81.2(8) no
C95 Cu6 C93 C94 37.7(7) no
C95 Cu6 C93 C98 159.7(13) no
Zn6 Cu6 C94 C93 148.3(6) no
Zn6 Cu6 C94 C95 -93.6(6) no
Zn6 Cu6 C94 C99 23.6(11) no
Zn7 Cu6 C94 C93 0.7(11) no
Zn7 Cu6 C94 C95 118.8(7) no
Zn7 Cu6 C94 C99 -124.0(10) no
C91 Cu6 C94 C93 -81.4(8) no
C91 Cu6 C94 C95 36.7(7) no
C91 Cu6 C94 C99 153.9(12) no
C92 Cu6 C94 C93 -37.0(7) no
C92 Cu6 C94 C95 81.1(8) no
C92 Cu6 C94 C99 -161.7(13) no
C93 Cu6 C94 C95 118.1(10) no
C93 Cu6 C94 C99 -124.7(14) no
C95 Cu6 C94 C93 -118.1(10) no
C95 Cu6 C94 C99 117.2(14) no
Zn6 Cu6 C95 C91 -151.0(7) no
Zn6 Cu6 C95 C94 90.8(6) no
Zn6 Cu6 C95 C100 -31.0(11) no
Zn7 Cu6 C95 C91 -9.3(10) no
Zn7 Cu6 C95 C94 -127.5(6) no
Zn7 Cu6 C95 C100 110.7(11) no
C91 Cu6 C95 C94 -118.2(10) no
C91 Cu6 C95 C100 120.0(14) no
C92 Cu6 C95 C91 39.4(8) no
C92 Cu6 C95 C94 -78.7(7) no
C92 Cu6 C95 C100 159.4(13) no
C93 Cu6 C95 C91 81.8(8) no
C93 Cu6 C95 C94 -36.4(7) no
C93 Cu6 C95 C100 -158.2(13) no
C94 Cu6 C95 C91 118.2(10) no
C94 Cu6 C95 C100 -121.9(14) no
C91 Cu6 C92 C97 -119.7(16) no
C93 Cu6 C92 C91 -116.2(10) no
C93 Cu6 C92 C97 124.1(16) no
C94 Cu6 C92 C91 -80.1(8) no
C94 Cu6 C92 C93 36.1(7) no
C94 Cu6 C92 C97 160.2(15) no
C91 Cu6 C92 C93 116.2(10) no
C95 Cu6 C92 C93 78.9(7) no
C91 Cu6 C93 C94 79.5(8) no
C91 Cu6 C93 C98 -158.5(13) no
C92 Cu6 C93 C94 118.8(10) no
C92 Cu6 C93 C98 -119.2(14) no
C94 Cu6 C93 C92 -118.8(10) no
C95 Cu6 C92 C91 -37.3(7) no
C94 Cu6 C93 C98 122.0(15) no
Cu12 Zn14 Cu10 C173 -119.3(9) no
Cu12 Zn14 Cu10 C174 -108.0(3) no
Cu12 Zn14 Cu10 C172 172.9(5) no
Cu10 Zn14 Cu11 Zn15 35.13(7) no
Cu10 Zn14 Cu11 C181 -128.2(3) no
Cu12 Zn14 Cu10 C175 -136.3(4) no
Cu10 Zn14 Cu12 C195 149.2(4) no
Cu12 Zn14 Cu11 C185 -175.3(4) no
Cu10 Zn14 Cu12 Zn15 -35.19(7) no
Cu10 Zn14 Cu12 C191 115.0(4) no
Cu10 Zn14 Cu12 C192 104.5(6) no
Cu10 Zn14 Cu12 C193 177.0(7) no
Cu10 Zn14 Cu12 C194 -179.1(3) no
Cu11 Zn14 Cu12 C195 -140.7(4) no
Cu11 Zn14 Cu10 C174 -178.6(4) no
Cu11 Zn14 Cu10 C175 153.1(4) no
Cu12 Zn14 Cu10 Zn15 35.60(7) no
Cu12 Zn14 Cu10 C171 -172.6(4) no
Cu10 Zn14 Cu11 C184 -139.1(8) no
Cu10 Zn14 Cu11 C185 -104.8(4) no
Cu12 Zn14 Cu11 Zn15 -35.40(7) no
Cu12 Zn14 Cu11 C181 161.3(3) no
Cu12 Zn14 Cu11 C182 122.7(3) no
Cu10 Zn14 Cu11 C182 -166.8(3) no
Cu10 Zn14 Cu11 C183 174.5(4) no
Cu11 Zn14 Cu10 C171 116.7(4) no
Cu11 Zn14 Cu12 Zn15 34.91(7) no
Cu11 Zn14 Cu10 Zn15 -35.06(7) no
Cu12 Zn14 Cu11 C184 150.4(8) no
Cu11 Zn14 Cu10 C172 102.2(5) no
Cu12 Zn14 Cu11 C183 104.0(4) no
Cu11 Zn14 Cu10 C173 170.0(9) no
Cu11 Zn14 Cu12 C194 -109.0(3) no
Cu11 Zn14 Cu12 C191 -174.9(4) no
Cu11 Zn14 Cu12 C192 174.6(6) no
Cu11 Zn14 Cu12 C193 -112.9(7) no
Cu12 Zn15 Cu10 C172 172.2(3) no
Cu12 Zn15 Cu10 C174 105.7(4) no
Cu12 Zn15 Cu11 C184 -147.3(3) no
Cu12 Zn15 Cu10 C173 133.5(4) no
Cu12 Zn15 Cu11 C185 179.3(3) no
Cu12 Zn15 Cu10 C175 124.1(10) no
Cu10 Zn15 Cu12 C195 -156.5(10) no
Cu10 Zn15 Cu11 Zn14 -34.97(7) no
Cu10 Zn15 Cu12 Zn14 35.26(7) no
Cu10 Zn15 Cu12 C191 -103.0(5) no
Cu11 Zn15 Cu10 C175 -165.1(10) no
Cu12 Zn15 Cu10 Zn14 -35.40(7) no
Cu12 Zn15 Cu10 C171 -171.6(5) no
Cu11 Zn15 Cu10 C172 -117.1(3) no
Cu10 Zn15 Cu12 C192 -121.4(4) no
Cu10 Zn15 Cu12 C193 -159.1(4) no
Cu10 Zn15 Cu12 C194 174.8(4) no
Cu11 Zn15 Cu10 C174 176.4(4) no
Cu10 Zn15 Cu11 C181 107.5(6) no
Cu10 Zn15 Cu11 C182 -172.3(6) no
Cu10 Zn15 Cu11 C183 177.4(3) no
Cu11 Zn15 Cu12 Zn14 -35.28(7) no
Cu10 Zn15 Cu11 C184 142.7(3) no
Cu10 Zn15 Cu11 C185 109.2(3) no
Cu12 Zn15 Cu11 Zn14 35.05(7) no
Cu12 Zn15 Cu11 C182 -102.3(6) no
Cu12 Zn15 Cu11 C183 -112.6(3) no
Cu11 Zn15 Cu10 C171 -100.9(5) no
Cu11 Zn15 Cu12 C195 133.0(10) no
Cu12 Zn15 Cu11 C181 177.5(6) no
Cu11 Zn15 Cu10 C173 -155.8(4) no
Cu11 Zn15 Cu10 Zn14 35.34(7) no
Cu11 Zn15 Cu12 C194 104.2(4) no
Cu11 Zn15 Cu12 C191 -173.5(5) no
Cu11 Zn15 Cu12 C192 168.1(4) no
Cu11 Zn15 Cu12 C193 130.3(4) no
C172 Cu10 C171 C175 -117.0(10) no
C172 Cu10 C171 C176 116.4(15) no
Zn15 Cu10 C171 C176 90.4(13) no
Zn14 Cu10 C172 C173 138.2(6) no
Zn14 Cu10 C172 C177 -100.1(12) no
Zn15 Cu10 C172 C171 162.6(6) no
Zn15 Cu10 C171 C175 -143.0(6) no
Zn14 Cu10 C172 C171 23.2(9) no
Zn14 Cu10 C173 C172 -100.2(10) no
Zn14 Cu10 C173 C174 16.8(14) no
Zn15 Cu10 C172 C173 -82.4(6) no
Zn15 Cu10 C172 C177 39.3(13) no
C171 Cu10 C172 C173 115.0(10) no
Zn15 Cu10 C171 C172 -26.0(9) no
C171 Cu10 C173 C172 -39.0(7) no
C171 Cu10 C173 C174 78.0(8) no
C171 Cu10 C173 C178 -161.4(15) no
Zn14 Cu10 C173 C178 137.4(10) no
Zn15 Cu10 C173 C172 103.4(6) no
Zn15 Cu10 C173 C174 -139.7(7) no
Zn15 Cu10 C173 C178 -19.1(13) no
C175 Cu10 C171 C176 -126.6(16) no
C175 Cu10 C173 C174 36.1(7) no
C175 Cu10 C173 C178 156.7(15) no
Zn14 Cu10 C174 C173 -171.6(7) no
Zn14 Cu10 C174 C175 -53.6(8) no
Zn14 Cu10 C174 C179 69.1(13) no
Zn15 Cu10 C174 C173 49.5(8) no
Zn15 Cu10 C174 C175 167.5(7) no
Zn15 Cu10 C174 C179 -69.8(13) no
C171 Cu10 C174 C173 -81.9(8) no
C171 Cu10 C174 C175 36.1(8) no
C172 Cu10 C173 C174 117.0(10) no
C172 Cu10 C173 C178 -122.4(15) no
C174 Cu10 C173 C172 -117.0(10) no
C174 Cu10 C173 C178 120.6(17) no
C175 Cu10 C173 C172 -80.9(8) no
Zn14 Cu10 C171 C172 -164.4(6) no
Zn14 Cu10 C171 C175 78.6(7) no
Zn14 Cu10 C171 C176 -48.0(13) no
Zn14 Cu10 C175 C174 133.6(7) no
Zn14 Cu10 C175 C180 8.3(13) no
Zn15 Cu10 C175 C171 93.2(11) no
Zn15 Cu10 C175 C174 -27.2(15) no
Zn15 Cu10 C175 C180 -152.5(9) no
C171 Cu10 C175 C174 -120.4(11) no
C171 Cu10 C175 C180 114.3(16) no
C172 Cu10 C175 C171 38.4(8) no
C172 Cu10 C175 C174 -81.9(8) no
C172 Cu10 C175 C180 152.8(15) no
C173 Cu10 C175 C171 82.6(9) no
C173 Cu10 C175 C174 -37.8(8) no
C173 Cu10 C175 C180 -163.1(15) no
C174 Cu10 C175 C171 120.4(11) no
C174 Cu10 C175 C180 -125.3(17) no
C175 Cu10 C171 C172 117.0(10) no
C175 Cu10 C174 C173 -118.0(11) no
C175 Cu10 C174 C179 122.7(16) no
Zn14 Cu10 C175 C171 -106.0(7) no
C174 Cu10 C172 C173 37.4(7) no
C174 Cu10 C172 C177 159.1(14) no
C175 Cu10 C172 C171 -37.1(7) no
C171 Cu10 C172 C177 -123.3(15) no
C173 Cu10 C172 C171 -115.0(10) no
C173 Cu10 C172 C177 121.7(15) no
C174 Cu10 C172 C171 -77.6(8) no
C173 Cu10 C171 C172 39.5(7) no
C173 Cu10 C171 C175 -77.6(8) no
C173 Cu10 C171 C176 155.9(14) no
C175 Cu10 C172 C173 77.9(7) no
C175 Cu10 C172 C177 -160.4(14) no
C173 Cu10 C174 C179 -119.3(16) no
C173 Cu10 C174 C175 118.0(11) no
C174 Cu10 C171 C172 82.1(8) no
C174 Cu10 C171 C175 -35.0(7) no
C171 Cu10 C174 C179 158.8(14) no
C172 Cu10 C174 C179 -157.9(14) no
C172 Cu10 C174 C173 -38.6(8) no
C174 Cu10 C171 C176 -161.6(14) no
C172 Cu10 C174 C175 79.4(9) no
Zn15 Cu11 C181 C185 2.6(10) no
Zn15 Cu11 C181 C186 -120.1(10) no
Zn14 Cu11 C181 C186 24.8(11) no
Zn15 Cu11 C181 C182 120.0(7) no
Zn14 Cu11 C182 C181 88.0(6) no
C182 Cu11 C181 C185 -117.4(9) no
Zn15 Cu11 C182 C187 109.1(11) no
C185 Cu11 C182 C181 -37.3(7) no
C185 Cu11 C182 C183 78.6(7) no
Zn14 Cu11 C182 C183 -156.1(6) no
Zn14 Cu11 C182 C187 -31.1(11) no
Zn15 Cu11 C182 C181 -131.9(6) no
Zn15 Cu11 C182 C183 -16.0(10) no
Zn14 Cu11 C181 C185 147.6(6) no
Zn15 Cu11 C183 C184 -68.9(7) no
Zn15 Cu11 C183 C188 51.6(11) no
C185 Cu11 C182 C187 -156.3(12) no
Zn14 Cu11 C183 C182 31.4(8) no
Zn14 Cu11 C183 C184 151.8(6) no
Zn14 Cu11 C183 C188 -87.8(11) no
Zn15 Cu11 C183 C182 170.7(6) no
Zn14 Cu11 C181 C182 -95.1(6) no
C184 Cu11 C181 C186 -160.0(12) no
C185 Cu11 C181 C182 117.4(9) no
C185 Cu11 C181 C186 -122.7(13) no
C185 Cu11 C183 C188 159.2(13) no
Zn14 Cu11 C184 C183 -67.0(11) no
Zn14 Cu11 C184 C185 49.0(11) no
Zn14 Cu11 C184 C189 170.2(8) no
Zn15 Cu11 C184 C183 118.4(6) no
Zn15 Cu11 C184 C185 -125.6(6) no
C181 Cu11 C182 C183 115.9(9) no
C181 Cu11 C182 C187 -119.0(13) no
C183 Cu11 C182 C181 -115.9(9) no
C183 Cu11 C182 C187 125.1(14) no
C184 Cu11 C182 C181 -80.2(7) no
C184 Cu11 C182 C183 35.8(7) no
C184 Cu11 C182 C187 160.8(12) no
C183 Cu11 C184 C189 -122.8(14) no
C185 Cu11 C184 C183 -116.0(10) no
C185 Cu11 C184 C189 121.2(14) no
Zn14 Cu11 C185 C181 -40.2(7) no
Zn14 Cu11 C185 C184 -158.8(6) no
Zn14 Cu11 C185 C190 83.0(15) no
Zn15 Cu11 C185 C181 -178.7(5) no
Zn15 Cu11 C185 C184 62.8(7) no
Zn15 Cu11 C185 C190 -55.4(15) no
C181 Cu11 C185 C184 -118.6(9) no
C181 Cu11 C185 C190 123.2(17) no
C182 Cu11 C185 C181 38.2(6) no
C182 Cu11 C185 C184 -80.4(7) no
C182 Cu11 C185 C190 161.4(16) no
C183 Cu11 C185 C181 80.6(7) no
C183 Cu11 C185 C184 -38.0(7) no
C183 Cu11 C185 C190 -156.2(16) no
C184 Cu11 C185 C181 118.6(9) no
C184 Cu11 C185 C190 -118.2(17) no
C185 Cu11 C183 C184 38.8(7) no
C181 Cu11 C184 C183 -79.2(7) no
C181 Cu11 C184 C185 36.8(7) no
C181 Cu11 C184 C189 158.0(13) no
C182 Cu11 C184 C183 -36.0(7) no
C182 Cu11 C184 C185 80.0(7) no
C182 Cu11 C184 C189 -158.8(13) no
Zn15 Cu11 C184 C189 -4.4(11) no
C184 Cu11 C181 C185 -37.3(7) no
C181 Cu11 C183 C184 81.4(7) no
C181 Cu11 C183 C188 -158.2(12) no
C182 Cu11 C183 C184 120.4(10) no
C182 Cu11 C183 C188 -119.2(14) no
C184 Cu11 C183 C182 -120.4(10) no
C183 Cu11 C184 C185 116.0(10) no
C181 Cu11 C183 C182 -39.0(7) no
C184 Cu11 C181 C182 80.1(7) no
C183 Cu11 C181 C182 38.0(6) no
C184 Cu11 C183 C188 120.5(14) no
C182 Cu11 C181 C186 119.9(14) no
C183 Cu11 C181 C186 158.0(12) no
C185 Cu11 C183 C182 -81.6(7) no
C183 Cu11 C181 C185 -79.3(7) no
Zn15 Cu12 C191 C195 -149.6(6) no
Zn15 Cu12 C191 C192 -30.4(9) no
Zn14 Cu12 C192 C193 133.6(6) no
Zn14 Cu12 C191 C196 -46.1(13) no
C192 Cu12 C191 C195 -119.2(11) no
Zn14 Cu12 C192 C197 -99.2(13) no
Zn15 Cu12 C191 C196 93.2(13) no
Zn14 Cu12 C192 C191 16.6(10) no
C195 Cu12 C192 C193 81.4(8) no
C195 Cu12 C192 C197 -151.4(14) no
Zn15 Cu12 C192 C191 158.4(7) no
Zn15 Cu12 C192 C193 -84.6(7) no
Zn15 Cu12 C192 C197 42.6(13) no
Zn14 Cu12 C191 C195 71.2(7) no
Zn14 Cu12 C191 C192 -169.7(7) no
C192 Cu12 C191 C196 123.6(16) no
C193 Cu12 C191 C192 37.7(7) no
Zn14 Cu12 C193 C192 -110.1(9) no
Zn14 Cu12 C193 C194 5.8(12) no
Zn14 Cu12 C193 C198 127.7(11) no
Zn15 Cu12 C193 C192 100.1(7) no
Zn15 Cu12 C193 C194 -144.0(6) no
C195 Cu12 C191 C196 -117.2(16) no
C195 Cu12 C193 C192 -78.8(8) no
C195 Cu12 C193 C194 37.1(7) no
C195 Cu12 C193 C198 159.0(14) no
Zn14 Cu12 C194 C193 -177.0(6) no
Zn14 Cu12 C194 C195 -59.1(7) no
Zn14 Cu12 C194 C199 65.2(12) no
Zn15 Cu12 C194 C193 45.0(8) no
Zn15 Cu12 C194 C195 163.0(6) no
Zn15 Cu12 C194 C199 -72.7(12) no
C193 Cu12 C191 C195 -81.5(8) no
C193 Cu12 C191 C196 161.3(14) no
C194 Cu12 C191 C192 81.1(8) no
C194 Cu12 C191 C195 -38.1(7) no
C194 Cu12 C191 C196 -155.3(14) no
C195 Cu12 C191 C192 119.2(11) no
C193 Cu12 C194 C199 -117.7(14) no
C195 Cu12 C194 C193 -117.9(10) no
C195 Cu12 C194 C199 124.3(14) no
Zn14 Cu12 C195 C191 -114.3(7) no
Zn14 Cu12 C195 C194 128.4(6) no
Zn14 Cu12 C195 C200 8.6(13) no
Zn15 Cu12 C195 C191 76.7(12) no
Zn15 Cu12 C195 C194 -40.6(13) no
Zn15 Cu12 C195 C200 -160.3(8) no
C191 Cu12 C195 C194 -117.3(10) no
C191 Cu12 C195 C200 123.0(16) no
C192 Cu12 C195 C191 37.2(8) no
C192 Cu12 C195 C194 -80.1(8) no
C192 Cu12 C195 C200 160.1(14) no
C193 Cu12 C195 C191 79.7(8) no
C193 Cu12 C195 C194 -37.6(7) no
C193 Cu12 C195 C200 -157.4(14) no
C194 Cu12 C195 C191 117.3(10) no
C194 Cu12 C195 C200 -119.8(16) no
C193 Cu12 C194 C195 117.9(10) no
C191 Cu12 C192 C197 -115.8(16) no
C193 Cu12 C192 C191 -117.0(10) no
C193 Cu12 C192 C197 127.2(16) no
C194 Cu12 C192 C191 -78.2(8) no
C194 Cu12 C192 C193 38.8(7) no
Zn15 Cu12 C193 C198 -22.1(12) no
C191 Cu12 C192 C193 117.0(10) no
C191 Cu12 C193 C192 -37.9(7) no
C191 Cu12 C193 C194 77.9(7) no
C191 Cu12 C193 C198 -160.2(14) no
C192 Cu12 C193 C194 115.9(10) no
C192 Cu12 C193 C198 -122.2(15) no
C194 Cu12 C192 C197 166.0(14) no
C195 Cu12 C192 C191 -35.6(7) no
C192 Cu12 C194 C199 -156.0(13) no
C191 Cu12 C194 C195 36.6(7) no
C194 Cu12 C193 C192 -115.9(10) no
C191 Cu12 C194 C193 -81.3(8) no
C192 Cu12 C194 C195 79.7(8) no
C194 Cu12 C193 C198 121.9(15) no
C192 Cu12 C194 C193 -38.2(7) no
C191 Cu12 C194 C199 161.0(13) no
C1 Zn1 C2 C3 117.5(12) no
C2 Zn1 C3 C4 117.5(12) no
C5 Zn1 C1 C6 -121.9(15) no
C3 Zn1 C2 C1 -117.5(12) no
C2 Zn1 C3 C8 -124.5(16) no
C1 Zn1 C2 C7 -123.3(16) no
C5 Zn1 C1 C2 115.2(11) no
C1 Zn1 C3 C8 -161.2(14) no
C1 Zn1 C5 C10 116.2(14) no
C4 Zn1 C3 C2 -117.5(12) no
C4 Zn1 C3 C8 118.0(16) no
C5 Zn1 C3 C2 -80.4(9) no
C3 Zn1 C2 C7 119.2(16) no
C4 Zn1 C1 C6 -158.9(14) no
C3 Zn1 C5 C10 -165.0(14) no
C4 Zn1 C5 C1 115.9(12) no
C2 Zn1 C5 C1 37.3(8) no
C2 Zn1 C5 C4 -78.6(9) no
C2 Zn1 C5 C10 153.5(13) no
C3 Zn1 C5 C1 78.8(9) no
C3 Zn1 C5 C4 -37.2(9) no
C5 Zn1 C4 C9 119.0(15) no
C1 Zn1 C5 C4 -115.9(12) no
C1 Zn1 C3 C4 80.8(9) no
C4 Zn1 C1 C2 78.2(8) no
C4 Zn1 C1 C5 -37.0(8) no
C5 Zn1 C4 C3 -116.9(13) no
C2 Zn1 C1 C5 -115.2(11) no
C2 Zn1 C1 C6 122.9(16) no
C3 Zn1 C1 C2 36.8(8) no
C3 Zn1 C1 C5 -78.4(9) no
C5 Zn1 C3 C4 37.1(8) no
C5 Zn1 C3 C8 155.1(14) no
C1 Zn1 C4 C3 -78.0(9) no
C3 Zn1 C4 C9 -124.2(15) no
C4 Zn1 C2 C7 156.0(14) no
C5 Zn1 C2 C1 -39.3(8) no
C5 Zn1 C2 C3 78.2(9) no
C3 Zn1 C1 C6 159.8(14) no
C2 Zn1 C4 C9 -161.0(13) no
C3 Zn1 C4 C5 116.9(13) no
C4 Zn1 C2 C3 36.8(8) no
C5 Zn1 C2 C7 -162.6(14) no
C4 Zn1 C5 C10 -127.9(16) no
C1 Zn1 C4 C5 38.9(9) no
C2 Zn1 C4 C5 80.1(10) no
C1 Zn1 C3 C2 -36.7(8) no
C4 Zn1 C2 C1 -80.7(9) no
C1 Zn1 C4 C9 157.8(13) no
C2 Zn1 C4 C3 -36.8(8) no
C12 Zn4 C14 C15 80.0(8) no
C12 Zn4 C14 C13 -37.2(6) no
C14 Zn4 C15 C20 -125.8(17) no
C12 Zn4 C14 C19 -162.8(13) no
C13 Zn4 C14 C15 117.2(10) no
C11 Zn4 C14 C15 37.8(8) no
C11 Zn4 C14 C19 155.1(14) no
C14 Zn4 C12 C13 36.4(7) no
C14 Zn4 C12 C17 161.3(11) no
C15 Zn4 C12 C11 -35.9(8) no
C15 Zn4 C12 C13 78.7(7) no
C11 Zn4 C14 C13 -79.3(7) no
C13 Zn4 C14 C19 -125.6(15) no
C15 Zn4 C14 C13 -117.2(10) no
C15 Zn4 C13 C14 37.6(7) no
C14 Zn4 C12 C11 -78.1(8) no
C12 Zn4 C11 C15 -119.0(11) no
C12 Zn4 C11 C16 117.9(15) no
C13 Zn4 C11 C12 38.7(7) no
C15 Zn4 C13 C18 159.9(12) no
C14 Zn4 C13 C18 122.3(13) no
C15 Zn4 C13 C12 -80.1(7) no
C14 Zn4 C15 C11 115.1(10) no
C13 Zn4 C15 C11 78.5(8) no
C13 Zn4 C15 C20 -162.4(15) no
C13 Zn4 C12 C17 124.9(12) no
C12 Zn4 C13 C14 117.7(10) no
C12 Zn4 C13 C18 -120.0(13) no
C15 Zn4 C12 C17 -156.4(11) no
C15 Zn4 C14 C19 117.3(15) no
C11 Zn4 C13 C12 -38.6(7) no
C11 Zn4 C13 C14 79.2(8) no
C11 Zn4 C13 C18 -158.5(12) no
C14 Zn4 C11 C15 -38.7(7) no
C11 Zn4 C15 C14 -115.1(10) no
C14 Zn4 C13 C12 -117.7(10) no
C12 Zn4 C15 C14 -78.8(7) no
C12 Zn4 C15 C20 155.5(15) no
C11 Zn4 C12 C17 -120.5(13) no
C13 Zn4 C15 C14 -36.7(7) no
C13 Zn4 C12 C11 -114.5(10) no
C13 Zn4 C11 C15 -80.3(8) no
C11 Zn4 C15 C20 119.1(16) no
C12 Zn4 C15 C11 36.4(7) no
C14 Zn4 C11 C16 -161.8(13) no
C13 Zn4 C11 C16 156.6(13) no
C14 Zn4 C11 C12 80.3(8) no
C15 Zn4 C11 C16 -123.1(14) no
C11 Zn4 C12 C13 114.5(10) no
C15 Zn4 C11 C12 119.0(11) no
C52 Zn5 C53 C58 -121.2(13) no
C52 Zn5 C53 C54 118.9(9) no
C54 Zn5 C51 C55 -37.6(7) no
C53 Zn5 C54 C59 -121.9(13) no
C51 Zn5 C53 C58 -160.5(11) no
C54 Zn5 C51 C56 -163.0(13) no
C51 Zn5 C53 C52 -39.3(7) no
C55 Zn5 C51 C52 116.1(9) no
C54 Zn5 C51 C52 78.5(7) no
C55 Zn5 C54 C59 121.6(13) no
C55 Zn5 C51 C56 -125.4(14) no
C54 Zn5 C53 C52 -118.9(9) no
C54 Zn5 C53 C58 119.9(13) no
C55 Zn5 C53 C52 -80.9(7) no
C54 Zn5 C55 C60 -122.4(13) no
C55 Zn5 C54 C53 -116.5(10) no
C52 Zn5 C54 C55 80.4(7) no
C52 Zn5 C54 C59 -158.0(12) no
C53 Zn5 C54 C55 116.5(10) no
C53 Zn5 C51 C56 155.8(13) no
C51 Zn5 C53 C54 79.6(7) no
C55 Zn5 C52 C57 -158.9(13) no
C55 Zn5 C53 C54 38.0(7) no
C55 Zn5 C53 C58 157.9(11) no
C51 Zn5 C54 C53 -79.6(7) no
C51 Zn5 C54 C55 36.9(7) no
C51 Zn5 C52 C53 115.4(9) no
C51 Zn5 C52 C57 -121.8(14) no
C53 Zn5 C52 C51 -115.4(9) no
C55 Zn5 C52 C53 78.3(7) no
C52 Zn5 C55 C51 38.8(7) no
C52 Zn5 C55 C54 -78.3(7) no
C53 Zn5 C52 C57 122.8(14) no
C51 Zn5 C54 C59 158.5(12) no
C52 Zn5 C54 C53 -36.1(6) no
C53 Zn5 C51 C55 -78.8(7) no
C51 Zn5 C55 C60 120.5(13) no
C54 Zn5 C55 C51 117.1(10) no
C53 Zn5 C55 C60 -159.4(12) no
C51 Zn5 C55 C54 -117.1(10) no
C54 Zn5 C52 C51 -79.4(7) no
C52 Zn5 C51 C55 -116.1(9) no
C52 Zn5 C55 C60 159.3(12) no
C53 Zn5 C51 C52 37.3(6) no
C55 Zn5 C52 C51 -37.1(6) no
C53 Zn5 C55 C54 -37.0(7) no
C52 Zn5 C51 C56 118.5(14) no
C54 Zn5 C52 C57 158.8(13) no
C53 Zn5 C55 C51 80.1(7) no
C54 Zn5 C52 C53 36.0(6) no
C62 Zn8 C65 C61 39.4(8) no
C65 Zn8 C63 C64 35.6(7) no
C61 Zn8 C63 C68 -155.4(14) no
C62 Zn8 C65 C64 -78.4(9) no
C65 Zn8 C63 C62 -81.3(9) no
C62 Zn8 C65 C70 160.6(14) no
C61 Zn8 C65 C70 121.3(16) no
C65 Zn8 C62 C67 -153.5(14) no
C64 Zn8 C63 C68 126.4(15) no
C62 Zn8 C63 C68 -116.7(15) no
C62 Zn8 C64 C65 81.2(9) no
C62 Zn8 C64 C69 -154.7(14) no
C61 Zn8 C64 C65 37.7(8) no
C65 Zn8 C61 C66 -120.8(17) no
C64 Zn8 C63 C62 -116.9(12) no
C65 Zn8 C61 C62 114.2(11) no
C62 Zn8 C64 C63 -37.1(8) no
C61 Zn8 C65 C64 -117.8(12) no
C61 Zn8 C63 C64 78.3(8) no
C65 Zn8 C64 C69 124.1(16) no
C63 Zn8 C64 C65 118.3(11) no
C65 Zn8 C63 C68 162.0(14) no
C61 Zn8 C64 C69 161.9(15) no
C64 Zn8 C61 C66 -156.4(15) no
C63 Zn8 C65 C64 -36.9(8) no
C61 Zn8 C64 C63 -80.6(9) no
C63 Zn8 C65 C70 -157.8(14) no
C64 Zn8 C65 C61 117.8(12) no
C62 Zn8 C61 C65 -114.2(11) no
C61 Zn8 C62 C63 116.1(11) no
C63 Zn8 C65 C61 80.9(9) no
C64 Zn8 C61 C65 -35.6(8) no
C62 Zn8 C63 C64 116.9(12) no
C64 Zn8 C61 C62 78.6(8) no
C61 Zn8 C63 C62 -38.7(8) no
C61 Zn8 C62 C67 -114.8(15) no
C62 Zn8 C61 C66 125.0(16) no
C63 Zn8 C61 C62 37.1(7) no
C63 Zn8 C61 C65 -77.1(9) no
C63 Zn8 C61 C66 162.1(15) no
C64 Zn8 C62 C67 166.3(14) no
C63 Zn8 C64 C69 -117.6(16) no
C65 Zn8 C64 C63 -118.3(11) no
C63 Zn8 C62 C61 -116.1(11) no
C63 Zn8 C62 C67 129.1(17) no
C64 Zn8 C65 C70 -120.9(16) no
C64 Zn8 C62 C63 37.2(8) no
C64 Zn8 C62 C61 -78.9(8) no
C65 Zn8 C62 C61 -38.8(7) no
C65 Zn8 C62 C63 77.3(9) no
C101 Zn9 C104 C109 159.0(11) no
C105 Zn9 C103 C108 163.6(11) no
C102 Zn9 C101 C105 -117.3(11) no
C105 Zn9 C104 C103 -116.9(10) no
C103 Zn9 C104 C105 116.9(10) no
C102 Zn9 C104 C105 78.1(7) no
C103 Zn9 C104 C109 -121.0(12) no
C101 Zn9 C104 C103 -80.0(7) no
C105 Zn9 C103 C104 36.7(7) no
C104 Zn9 C102 C101 -78.5(7) no
C104 Zn9 C102 C103 38.8(7) no
C102 Zn9 C104 C109 -159.8(11) no
C102 Zn9 C101 C106 120.3(13) no
C104 Zn9 C105 C101 117.9(11) no
C101 Zn9 C104 C105 36.9(7) no
C103 Zn9 C102 C101 -117.3(10) no
C103 Zn9 C102 C107 118.8(12) no
C101 Zn9 C102 C103 117.3(10) no
C104 Zn9 C102 C107 157.6(11) no
C104 Zn9 C105 C110 -121.1(13) no
C103 Zn9 C105 C110 -159.2(12) no
C102 Zn9 C104 C103 -38.8(6) no
C101 Zn9 C105 C104 -117.9(11) no
C103 Zn9 C101 C105 -79.5(8) no
C103 Zn9 C101 C106 158.1(11) no
C101 Zn9 C102 C107 -123.9(12) no
C104 Zn9 C101 C105 -36.5(8) no
C105 Zn9 C102 C101 -37.2(7) no
C105 Zn9 C104 C109 122.2(13) no
C103 Zn9 C105 C104 -38.1(7) no
C104 Zn9 C103 C108 126.9(12) no
C105 Zn9 C103 C102 -78.1(7) no
C103 Zn9 C101 C102 37.9(7) no
C104 Zn9 C101 C102 80.8(7) no
C101 Zn9 C105 C110 121.1(14) no
C102 Zn9 C105 C101 36.8(7) no
C102 Zn9 C105 C104 -81.1(8) no
C105 Zn9 C102 C103 80.2(8) no
C105 Zn9 C102 C107 -161.0(11) no
C105 Zn9 C101 C106 -122.4(13) no
C101 Zn9 C103 C102 -36.5(7) no
C102 Zn9 C105 C110 157.9(12) no
C101 Zn9 C103 C104 78.3(7) no
C101 Zn9 C103 C108 -154.8(11) no
C105 Zn9 C101 C102 117.3(11) no
C103 Zn9 C105 C101 79.7(8) no
C104 Zn9 C103 C102 -114.8(9) no
C102 Zn9 C103 C104 114.8(9) no
C102 Zn9 C103 C108 -118.4(12) no
C104 Zn9 C101 C106 -159.0(11) no
C115 Zn12 C111 C112 116.2(10) no
C114 Zn12 C113 C112 -115.7(10) no
C112 Zn12 C113 C118 -122.1(14) no
C114 Zn12 C111 C116 -157.0(14) no
C111 Zn12 C115 C120 120.9(13) no
C111 Zn12 C112 C117 -120.9(13) no
C114 Zn12 C111 C115 -36.3(7) no
C114 Zn12 C111 C112 80.0(7) no
C111 Zn12 C113 C112 -37.6(7) no
C112 Zn12 C115 C114 -79.6(7) no
C115 Zn12 C111 C116 -120.7(15) no
C112 Zn12 C115 C111 38.0(7) no
C115 Zn12 C114 C113 -118.0(10) no
C115 Zn12 C114 C119 121.6(15) no
C113 Zn12 C111 C116 160.4(13) no
C115 Zn12 C112 C117 -158.6(12) no
C113 Zn12 C115 C114 -37.5(7) no
C113 Zn12 C115 C120 -159.0(12) no
C111 Zn12 C115 C114 -117.6(10) no
C112 Zn12 C115 C120 158.9(12) no
C111 Zn12 C112 C113 116.9(10) no
C115 Zn12 C113 C114 35.9(6) no
C113 Zn12 C115 C111 80.1(7) no
C115 Zn12 C112 C113 79.2(7) no
C111 Zn12 C114 C113 -80.6(7) no
C111 Zn12 C114 C115 37.5(7) no
C113 Zn12 C114 C119 -120.4(14) no
C111 Zn12 C113 C114 78.1(7) no
C111 Zn12 C113 C118 -159.8(12) no
C112 Zn12 C113 C114 115.7(10) no
C115 Zn12 C113 C118 158.1(12) no
C113 Zn12 C114 C115 118.0(10) no
C112 Zn12 C114 C119 -158.4(13) no
C111 Zn12 C114 C119 159.0(13) no
C114 Zn12 C113 C118 122.2(13) no
C115 Zn12 C113 C112 -79.7(8) no
C113 Zn12 C111 C112 37.4(7) no
C113 Zn12 C111 C115 -78.9(7) no
C115 Zn12 C112 C111 -37.7(7) no
C114 Zn12 C115 C111 117.6(10) no
C113 Zn12 C112 C111 -116.9(10) no
C112 Zn12 C111 C115 -116.2(10) no
C112 Zn12 C111 C116 123.1(14) no
C114 Zn12 C112 C113 38.4(7) no
C114 Zn12 C112 C117 160.6(13) no
C112 Zn12 C114 C115 80.0(7) no
C114 Zn12 C112 C111 -78.6(7) no
C114 Zn12 C115 C120 -121.5(13) no
C113 Zn12 C112 C117 122.2(14) no
C112 Zn12 C114 C113 -38.0(7) no
C151 Zn13 C154 C159 154.4(12) no
C151 Zn13 C153 C154 75.9(8) no
C154 Zn13 C152 C151 -77.3(7) no
C151 Zn13 C154 C155 35.7(7) no
C151 Zn13 C152 C153 115.0(10) no
C155 Zn13 C151 C156 -124.4(16) no
C153 Zn13 C155 C154 -35.7(6) no
C154 Zn13 C152 C153 37.8(7) no
C154 Zn13 C155 C160 -122.0(13) no
C153 Zn13 C152 C157 116.5(16) no
C153 Zn13 C152 C151 -115.0(10) no
C153 Zn13 C155 C160 -157.7(12) no
C151 Zn13 C154 C153 -84.4(8) no
C153 Zn13 C155 C151 83.3(8) no
C151 Zn13 C155 C160 119.0(14) no
C154 Zn13 C152 C157 154.2(14) no
C155 Zn13 C152 C151 -35.7(7) no
C155 Zn13 C152 C153 79.3(8) no
C155 Zn13 C153 C158 155.6(13) no
C155 Zn13 C154 C159 118.7(13) no
C151 Zn13 C155 C154 -118.9(10) no
C154 Zn13 C151 C155 -36.6(7) no
C152 Zn13 C154 C153 -41.2(8) no
C152 Zn13 C154 C155 78.9(8) no
C154 Zn13 C155 C151 118.9(10) no
C153 Zn13 C154 C155 120.1(10) no
C154 Zn13 C151 C156 -161.0(14) no
C155 Zn13 C151 C152 118.2(10) no
C151 Zn13 C153 C158 -164.2(13) no
C152 Zn13 C153 C154 114.2(11) no
C152 Zn13 C153 C158 -125.9(15) no
C152 Zn13 C154 C159 -162.4(12) no
C151 Zn13 C152 C157 -128.5(15) no
C154 Zn13 C153 C158 119.9(14) no
C155 Zn13 C153 C152 -78.5(8) no
C155 Zn13 C153 C154 35.7(7) no
C152 Zn13 C155 C160 156.9(12) no
C153 Zn13 C154 C159 -121.2(13) no
C155 Zn13 C154 C153 -120.1(10) no
C153 Zn13 C151 C152 40.3(7) no
C153 Zn13 C151 C155 -77.9(8) no
C152 Zn13 C155 C151 37.9(8) no
C152 Zn13 C155 C154 -81.0(7) no
C154 Zn13 C153 C152 -114.2(11) no
C154 Zn13 C151 C152 81.6(7) no
C152 Zn13 C151 C156 117.4(14) no
C155 Zn13 C152 C157 -164.2(14) no
C151 Zn13 C153 C152 -38.3(8) no
C153 Zn13 C151 C156 157.7(13) no
C152 Zn13 C151 C155 -118.2(10) no
C162 Zn16 C163 C168 -118.7(12) no
C161 Zn16 C165 C164 -115.8(9) no
C163 Zn16 C161 C165 -80.6(7) no
C164 Zn16 C163 C168 123.0(12) no
C161 Zn16 C163 C164 79.6(7) no
C165 Zn16 C163 C164 38.4(6) no
C164 Zn16 C161 C166 -159.6(11) no
C164 Zn16 C163 C162 -118.2(8) no
C161 Zn16 C163 C162 -38.7(6) no
C163 Zn16 C161 C162 38.7(6) no
C163 Zn16 C161 C166 159.0(11) no
C165 Zn16 C163 C162 -79.9(6) no
C164 Zn16 C161 C165 -39.1(6) no
C165 Zn16 C162 C167 -157.9(11) no
C165 Zn16 C161 C162 119.3(9) no
C162 Zn16 C163 C164 118.2(8) no
C161 Zn16 C165 C170 124.1(13) no
C161 Zn16 C163 C168 -157.4(11) no
C164 Zn16 C161 C162 80.2(6) no
C165 Zn16 C162 C163 79.4(7) no
C161 Zn16 C164 C165 37.2(6) no
C162 Zn16 C161 C165 -119.3(9) no
C165 Zn16 C164 C169 120.0(13) no
C162 Zn16 C161 C166 120.3(12) no
C162 Zn16 C164 C169 -160.1(12) no
C165 Zn16 C162 C161 -35.6(6) no
C161 Zn16 C164 C163 -79.9(6) no
C165 Zn16 C164 C163 -117.1(9) no
C161 Zn16 C162 C167 -122.3(13) no
C165 Zn16 C161 C166 -120.4(12) no
C162 Zn16 C164 C163 -37.3(6) no
C162 Zn16 C164 C165 79.8(7) no
C163 Zn16 C164 C165 117.1(9) no
C163 Zn16 C164 C169 -122.9(13) no
C161 Zn16 C162 C163 115.0(9) no
C165 Zn16 C163 C168 161.4(11) no
C163 Zn16 C165 C170 -156.8(12) no
C162 Zn16 C165 C164 -79.1(7) no
C161 Zn16 C164 C169 157.3(12) no
C164 Zn16 C165 C161 115.8(9) no
C164 Zn16 C165 C170 -120.2(13) no
C164 Zn16 C162 C167 158.9(11) no
C164 Zn16 C162 C163 36.2(6) no
C163 Zn16 C162 C161 -115.0(9) no
C163 Zn16 C162 C167 122.7(13) no
C162 Zn16 C165 C161 36.7(6) no
C163 Zn16 C165 C164 -36.6(6) no
C162 Zn16 C165 C170 160.8(12) no
C164 Zn16 C162 C161 -78.8(7) no
C163 Zn16 C165 C161 79.2(6) no
C122 C121 C125 C130 171.0(15) no
C126 C121 C125 C124 -170.2(12) no
Cu7 C121 C122 C123 -61.4(10) no
C126 C121 C125 Cu7 126.6(12) no
Cu7 C121 C122 C127 126.4(17) no
C122 C121 C125 C124 2.5(15) no
C126 C121 C125 C130 -2(2) no
Cu7 C121 C125 C130 -128.2(16) no
Cu7 C121 C125 C124 63.3(9) no
C126 C121 C122 C127 -1(2) no
C122 C121 C125 Cu7 -60.8(10) no
C126 C121 C122 Cu7 -127.4(13) no
C125 C121 C122 Cu7 59.9(9) no
C125 C121 C122 C123 -1.6(16) no
C126 C121 C122 C123 171.2(12) no
C125 C121 C122 C127 -173.8(14) no
Cu7 C122 C123 C128 124.4(15) no
C127 C122 C123 C124 172.6(13) no
C121 C122 C123 C128 -174.1(13) no
C121 C122 C123 Cu7 61.5(10) no
C127 C122 C123 C128 -1(2) no
Cu7 C122 C123 C124 -61.5(10) no
C121 C122 C123 C124 -0.1(17) no
C127 C122 C123 Cu7 -125.8(14) no
Cu7 C123 C124 C125 -60.0(10) no
C128 C123 C124 C129 -1(2) no
C122 C123 C124 Cu7 61.7(11) no
C122 C123 C124 C125 1.6(16) no
C128 C123 C124 C125 175.9(13) no
C122 C123 C124 C129 -175.5(14) no
C128 C123 C124 Cu7 -124.1(13) no
Cu7 C123 C124 C129 122.9(15) no
C129 C124 C125 C121 174.8(12) no
C129 C124 C125 Cu7 -121.6(13) no
C123 C124 C125 C121 -2.5(15) no
C123 C124 C125 C130 -171.4(14) no
C129 C124 C125 C130 6(2) no
Cu7 C124 C125 C121 -63.6(9) no
Cu7 C124 C125 C130 127.6(14) no
C123 C124 C125 Cu7 61.0(10) no
C132 C131 C135 C140 171.1(11) no
C132 C131 C135 C134 1.3(14) no
C136 C131 C132 C137 -2.4(18) no
C136 C131 C135 C134 -170.5(11) no
Cu8 C131 C135 C134 62.8(9) no
C136 C131 C135 C140 -1(2) no
C132 C131 C135 Cu8 -61.5(8) no
C135 C131 C132 C133 -0.5(14) no
Cu8 C131 C135 C140 -127.4(12) no
C136 C131 C135 Cu8 126.7(13) no
C136 C131 C132 Cu8 -125.2(10) no
C136 C131 C132 C133 172.2(10) no
C135 C131 C132 C137 -175.1(12) no
C135 C131 C132 Cu8 62.2(9) no
Cu8 C131 C132 C133 -62.7(8) no
Cu8 C131 C132 C137 122.8(12) no
C137 C132 C133 C134 174.2(12) no
C131 C132 C133 C138 -172.7(12) no
Cu8 C132 C133 C138 124.7(13) no
C131 C132 C133 C134 -0.5(13) no
C131 C132 C133 Cu8 62.5(8) no
C137 C132 C133 Cu8 -122.8(12) no
C137 C132 C133 C138 2(2) no
Cu8 C132 C133 C134 -63.0(8) no
C132 C133 C134 Cu8 63.4(8) no
C138 C133 C134 C135 173.8(12) no
C132 C133 C134 C139 -173.5(10) no
C132 C133 C134 C135 1.2(13) no
C138 C133 C134 Cu8 -124.1(12) no
C138 C133 C134 C139 -0.9(19) no
Cu8 C133 C134 C139 123.2(11) no
Cu8 C133 C134 C135 -62.1(8) no
Cu8 C134 C135 C131 -63.2(9) no
C139 C134 C135 Cu8 -124.0(12) no
C133 C134 C135 C131 -1.6(14) no
C139 C134 C135 C140 2.9(19) no
C139 C134 C135 C131 172.8(11) no
C133 C134 C135 Cu8 61.6(8) no
C133 C134 C135 C140 -171.5(11) no
Cu8 C134 C135 C140 126.9(11) no
C142 C141 C145 Cu9 -61.8(7) no
C145 C141 C142 C147 -172.8(11) no
C146 C141 C142 C143 174.0(11) no
C146 C141 C142 Cu9 -124.6(11) no
C146 C141 C142 C147 1.8(18) no
Cu9 C141 C145 C150 -125.6(10) no
Cu9 C141 C145 C144 63.1(7) no
C146 C141 C145 C150 -2.0(17) no
C145 C141 C142 C143 -0.6(12) no
C145 C141 C142 Cu9 60.8(7) no
Cu9 C141 C142 C147 126.4(11) no
C142 C141 C145 C150 172.6(10) no
C146 C141 C145 Cu9 123.6(11) no
C146 C141 C145 C144 -173.3(11) no
C142 C141 C145 C144 1.3(12) no
Cu9 C141 C142 C143 -61.4(7) no
C147 C142 C143 C148 -0.6(17) no
C147 C142 C143 C144 172.1(10) no
Cu9 C142 C143 C148 125.3(10) no
C141 C142 C143 C144 -0.3(12) no
C147 C142 C143 Cu9 -125.9(11) no
C141 C142 C143 C148 -173.0(10) no
Cu9 C142 C143 C144 -62.1(8) no
C141 C142 C143 Cu9 61.8(7) no
C142 C143 C144 Cu9 62.4(7) no
C148 C143 C144 C149 0.6(18) no
C148 C143 C144 C145 173.6(10) no
Cu9 C143 C144 C145 -61.3(7) no
C142 C143 C144 C145 1.2(12) no
Cu9 C143 C144 C149 125.7(11) no
C148 C143 C144 Cu9 -125.1(11) no
C142 C143 C144 C149 -171.9(10) no
C149 C144 C145 C141 171.5(10) no
C149 C144 C145 C150 0.7(18) no
C143 C144 C145 C150 -172.3(10) no
C149 C144 C145 Cu9 -125.2(11) no
Cu9 C144 C145 C141 -63.3(7) no
C143 C144 C145 C141 -1.5(12) no
Cu9 C144 C145 C150 125.9(11) no
C143 C144 C145 Cu9 61.8(7) no
C26 C21 C25 C24 -172.4(11) no
C26 C21 C25 Cu1 126.5(12) no
C26 C21 C22 Cu1 -125.7(11) no
C22 C21 C25 C24 1.2(13) no
C25 C21 C22 C23 -2.4(12) no
C22 C21 C25 C30 173.8(13) no
C26 C21 C25 C30 0(2) no
C26 C21 C22 C23 171.5(10) no
C25 C21 C22 C27 -171.3(11) no
Cu1 C21 C22 C23 -62.9(7) no
Cu1 C21 C22 C27 128.2(12) no
Cu1 C21 C25 C30 -126.3(14) no
C25 C21 C22 Cu1 60.5(8) no
C22 C21 C25 Cu1 -59.9(8) no
Cu1 C21 C25 C24 61.1(8) no
C26 C21 C22 C27 2.6(18) no
C27 C22 C23 C28 -2.6(16) no
Cu1 C22 C23 C24 -60.5(7) no
C21 C22 C23 Cu1 63.3(8) no
C27 C22 C23 C24 172.0(10) no
C21 C22 C23 C24 2.7(12) no
C21 C22 C23 C28 -171.8(9) no
C27 C22 C23 Cu1 -127.5(11) no
Cu1 C22 C23 C28 124.9(9) no
C28 C23 C24 C25 172.2(9) no
C28 C23 C24 Cu1 -124.7(9) no
Cu1 C23 C24 C25 -63.2(8) no
C22 C23 C24 Cu1 61.1(7) no
C28 C23 C24 C29 2.4(17) no
Cu1 C23 C24 C29 127.0(12) no
C22 C23 C24 C29 -171.8(11) no
C22 C23 C24 C25 -2.0(12) no
C29 C24 C25 Cu1 -126.6(12) no
C29 C24 C25 C30 -3.1(18) no
C23 C24 C25 C30 -173.1(10) no
C29 C24 C25 C21 170.5(11) no
Cu1 C24 C25 C30 123.4(11) no
C23 C24 C25 C21 0.5(12) no
C23 C24 C25 Cu1 63.4(7) no
Cu1 C24 C25 C21 -63.0(8) no
C36 C31 C35 Cu2 125.1(10) no
C36 C31 C32 Cu2 -125.4(11) no
Cu2 C31 C35 C34 63.2(7) no
Cu2 C31 C32 C33 -62.2(8) no
C32 C31 C35 C40 173.1(10) no
Cu2 C31 C32 C37 123.4(12) no
C35 C31 C32 C37 -175.2(11) no
Cu2 C31 C35 C40 -125.5(11) no
C35 C31 C32 Cu2 61.5(7) no
C36 C31 C32 C33 172.4(10) no
C36 C31 C32 C37 -2.0(19) no
C32 C31 C35 C34 1.8(12) no
C35 C31 C32 C33 -0.8(12) no
C36 C31 C35 C34 -171.7(10) no
C36 C31 C35 C40 -0.4(17) no
C32 C31 C35 Cu2 -61.4(8) no
C31 C32 C33 Cu2 62.2(8) no
C37 C32 C33 C34 173.7(11) no
C37 C32 C33 C38 1.2(18) no
Cu2 C32 C33 C34 -62.8(8) no
C37 C32 C33 Cu2 -123.5(12) no
Cu2 C32 C33 C38 124.7(11) no
C31 C32 C33 C34 -0.6(12) no
C31 C32 C33 C38 -173.1(10) no
C32 C33 C34 C35 1.7(12) no
Cu2 C33 C34 C35 -60.3(8) no
C32 C33 C34 C39 -173.1(11) no
C32 C33 C34 Cu2 62.1(8) no
Cu2 C33 C34 C39 124.9(11) no
C38 C33 C34 C39 -1.0(18) no
C38 C33 C34 Cu2 -125.8(11) no
C38 C33 C34 C35 173.8(10) no
Cu2 C34 C35 C40 126.7(11) no
C39 C34 C35 Cu2 -124.7(10) no
C39 C34 C35 C31 173.0(10) no
C33 C34 C35 Cu2 60.1(7) no
Cu2 C34 C35 C31 -62.3(7) no
C33 C34 C35 C40 -173.2(10) no
C39 C34 C35 C40 2.0(17) no
C33 C34 C35 C31 -2.2(12) no
C46 C41 C45 Cu3 123.9(11) no
Cu3 C41 C42 C47 123.1(11) no
Cu3 C41 C42 C43 -62.4(7) no
C46 C41 C42 C43 173.1(10) no
C46 C41 C45 C44 -172.5(10) no
C46 C41 C42 Cu3 -124.5(11) no
C46 C41 C45 C50 -1.7(16) no
C42 C41 C45 Cu3 -62.0(7) no
C42 C41 C45 C50 172.4(10) no
C42 C41 C45 C44 1.6(11) no
C45 C41 C42 C43 -0.8(11) no
C45 C41 C42 Cu3 61.6(7) no
Cu3 C41 C45 C50 -125.6(10) no
C46 C41 C42 C47 -1.4(18) no
Cu3 C41 C45 C44 63.6(8) no
C45 C41 C42 C47 -175.3(11) no
C47 C42 C43 C44 174.3(11) no
C47 C42 C43 C48 3.6(17) no
Cu3 C42 C43 C44 -62.2(8) no
C47 C42 C43 Cu3 -123.5(11) no
C41 C42 C43 C44 -0.3(12) no
C41 C42 C43 C48 -171.0(10) no
C41 C42 C43 Cu3 61.9(7) no
Cu3 C42 C43 C48 127.1(10) no
Cu3 C43 C44 C49 123.6(10) no
C42 C43 C44 Cu3 61.8(8) no
C48 C43 C44 C45 171.5(11) no
Cu3 C43 C44 C45 -60.3(8) no
C48 C43 C44 C49 -4.5(18) no
C42 C43 C44 C45 1.4(13) no
C48 C43 C44 Cu3 -128.1(12) no
C42 C43 C44 C49 -174.6(10) no
C43 C44 C45 Cu3 61.0(8) no
C49 C44 C45 C41 174.2(9) no
C43 C44 C45 C50 -171.8(11) no
C43 C44 C45 C41 -1.9(13) no
C49 C44 C45 C50 4.2(18) no
C49 C44 C45 Cu3 -123.0(10) no
Cu3 C44 C45 C41 -62.9(7) no
Cu3 C44 C45 C50 127.2(12) no
C76 C71 C75 C74 -172.8(10) no
C75 C71 C72 C73 0.8(12) no
Cu4 C71 C75 C74 61.2(7) no
Cu4 C71 C72 C77 125.3(11) no
C75 C71 C72 C77 -172.9(10) no
Cu4 C71 C72 C73 -61.1(8) no
C76 C71 C75 C80 1.6(17) no
C72 C71 C75 C80 173.4(10) no
C76 C71 C72 C77 -1.5(18) no
C75 C71 C72 Cu4 61.9(7) no
C72 C71 C75 Cu4 -62.2(7) no
C72 C71 C75 C74 -1.1(11) no
Cu4 C71 C75 C80 -124.4(10) no
C76 C71 C72 C73 172.1(11) no
C76 C71 C75 Cu4 126.0(11) no
C76 C71 C72 Cu4 -126.8(11) no
C71 C72 C73 C74 -0.2(12) no
C71 C72 C73 C78 -175.2(10) no
C77 C72 C73 C78 -1.7(17) no
C77 C72 C73 Cu4 -125.4(11) no
Cu4 C72 C73 C74 -61.2(7) no
Cu4 C72 C73 C78 123.7(10) no
C71 C72 C73 Cu4 61.0(8) no
C77 C72 C73 C74 173.4(10) no
C72 C73 C74 C75 -0.5(12) no
Cu4 C73 C74 C79 125.8(11) no
C78 C73 C74 Cu4 -122.6(10) no
C72 C73 C74 Cu4 62.2(7) no
C78 C73 C74 C75 174.7(9) no
C78 C73 C74 C79 3.2(17) no
Cu4 C73 C74 C75 -62.7(7) no
C72 C73 C74 C79 -172.0(11) no
C79 C74 C75 C71 172.6(11) no
C79 C74 C75 C80 -1.6(18) no
C73 C74 C75 Cu4 62.6(7) no
C73 C74 C75 C71 1.0(11) no
Cu4 C74 C75 C80 124.2(10) no
C79 C74 C75 Cu4 -125.8(12) no
C73 C74 C75 C80 -173.2(10) no
Cu4 C74 C75 C71 -61.6(7) no
Cu5 C81 C85 C84 62.2(9) no
C86 C81 C82 C83 172.9(13) no
C82 C81 C85 C90 172.7(12) no
C86 C81 C85 Cu5 125.5(13) no
C86 C81 C85 C84 -172.3(12) no
C86 C81 C82 C87 1(2) no
C85 C81 C82 C87 -170.6(12) no
C86 C81 C82 Cu5 -127.1(13) no
Cu5 C81 C82 C87 128.2(12) no
C82 C81 C85 C84 -0.6(15) no
Cu5 C81 C85 C90 -124.5(13) no
C85 C81 C82 Cu5 61.3(9) no
C85 C81 C82 C83 1.3(15) no
C86 C81 C85 C90 1(2) no
C82 C81 C85 Cu5 -62.8(9) no
Cu5 C81 C82 C83 -60.0(9) no
Cu5 C82 C83 C84 -62.2(9) no
C81 C82 C83 C88 -171.3(13) no
C87 C82 C83 C88 1(2) no
C81 C82 C83 C84 -1.5(15) no
Cu5 C82 C83 C88 128.0(14) no
C81 C82 C83 Cu5 60.7(9) no
C87 C82 C83 Cu5 -127.5(13) no
C87 C82 C83 C84 170.4(12) no
Cu5 C83 C84 C85 -63.5(8) no
C88 C83 C84 C85 170.9(13) no
C88 C83 C84 C89 -5(2) no
Cu5 C83 C84 C89 121.0(12) no
C82 C83 C84 Cu5 64.6(9) no
C82 C83 C84 C85 1.1(14) no
C82 C83 C84 C89 -174.4(12) no
C88 C83 C84 Cu5 -125.6(14) no
C89 C84 C85 C81 174.4(13) no
Cu5 C84 C85 C81 -63.2(9) no
C89 C84 C85 C90 1(2) no
Cu5 C84 C85 C90 123.8(14) no
C83 C84 C85 Cu5 62.9(8) no
C83 C84 C85 C90 -173.4(13) no
C83 C84 C85 C81 -0.3(14) no
C89 C84 C85 Cu5 -122.5(15) no
C95 C91 C92 C93 -2.1(13) no
C92 C91 C95 Cu6 -60.9(8) no
C95 C91 C92 Cu6 61.5(8) no
C96 C91 C95 Cu6 123.9(13) no
C95 C91 C92 C97 -171.8(11) no
C96 C91 C92 Cu6 -122.9(11) no
C96 C91 C92 C93 173.5(11) no
C96 C91 C95 C94 -173.4(11) no
C92 C91 C95 C100 173.6(11) no
Cu6 C91 C92 C97 126.7(11) no
Cu6 C91 C92 C93 -63.6(8) no
C92 C91 C95 C94 1.8(13) no
C96 C91 C95 C100 -2(2) no
Cu6 C91 C95 C94 62.7(8) no
C96 C91 C92 C97 3.8(18) no
Cu6 C91 C95 C100 -125.6(12) no
Cu6 C92 C93 C98 127.0(11) no
C97 C92 C93 C98 -0.8(19) no
C97 C92 C93 Cu6 -127.8(12) no
C97 C92 C93 C94 171.0(11) no
Cu6 C92 C93 C94 -61.3(8) no
C91 C92 C93 C94 1.6(13) no
C91 C92 C93 C98 -170.2(10) no
C91 C92 C93 Cu6 62.9(8) no
Cu6 C93 C94 C99 126.4(12) no
C98 C93 C94 C99 -1.4(19) no
C98 C93 C94 C95 171.2(11) no
Cu6 C93 C94 C95 -61.0(8) no
C92 C93 C94 C95 -0.5(13) no
C92 C93 C94 C99 -173.1(11) no
C98 C93 C94 Cu6 -127.8(12) no
C92 C93 C94 Cu6 60.6(8) no
C99 C94 C95 C91 172.1(10) no
C93 C94 C95 C100 -172.5(12) no
C99 C94 C95 Cu6 -124.8(11) no
C93 C94 C95 C91 -0.9(14) no
Cu6 C94 C95 C100 125.4(12) no
C99 C94 C95 C100 0.6(19) no
Cu6 C94 C95 C91 -63.1(8) no
C93 C94 C95 Cu6 62.2(8) no
C175 C171 C172 C173 0.1(13) no
C175 C171 C172 C177 -173.6(12) no
C176 C171 C172 C173 175.2(11) no
Cu10 C171 C172 C173 -61.8(8) no
Cu10 C171 C172 C177 124.5(12) no
C176 C171 C172 Cu10 -123.1(12) no
C176 C171 C175 C174 -174.0(12) no
C176 C171 C172 C177 1.5(19) no
C175 C171 C172 Cu10 61.8(9) no
Cu10 C171 C175 C180 -127.6(11) no
C172 C171 C175 C174 0.6(15) no
C172 C171 C175 C180 170.7(11) no
C176 C171 C175 Cu10 123.7(14) no
C176 C171 C175 C180 -4(2) no
Cu10 C171 C175 C174 62.4(9) no
C172 C171 C175 Cu10 -61.7(8) no
C177 C172 C173 C178 -0.1(19) no
C171 C172 C173 Cu10 62.4(8) no
C177 C172 C173 Cu10 -123.8(12) no
C177 C172 C173 C174 173.1(11) no
C171 C172 C173 C178 -173.9(11) no
C171 C172 C173 C174 -0.7(13) no
Cu10 C172 C173 C178 123.7(12) no
Cu10 C172 C173 C174 -63.1(8) no
C178 C173 C174 C175 174.5(12) no
Cu10 C173 C174 C175 -61.5(8) no
C172 C173 C174 C179 -171.1(11) no
C178 C173 C174 C179 2.3(19) no
C172 C173 C174 C175 1.1(13) no
C178 C173 C174 Cu10 -124.1(13) no
C172 C173 C174 Cu10 62.6(8) no
Cu10 C173 C174 C179 126.3(11) no
C179 C174 C175 C171 170.9(11) no
C179 C174 C175 C180 2(2) no
Cu10 C174 C175 C171 -61.9(9) no
C173 C174 C175 Cu10 60.8(8) no
Cu10 C174 C175 C180 129.0(14) no
C173 C174 C175 C171 -1.1(14) no
C173 C174 C175 C180 -170.2(12) no
C179 C174 C175 Cu10 -127.2(12) no
C186 C181 C185 C190 0(2) no
C186 C181 C182 Cu11 -124.5(11) no
C185 C181 C182 C183 -0.4(12) no
Cu11 C181 C182 C187 124.6(11) no
Cu11 C181 C185 C190 -125.8(13) no
C185 C181 C182 Cu11 62.7(8) no
C186 C181 C182 C187 0.2(17) no
C185 C181 C182 C187 -172.7(10) no
C186 C181 C182 C183 172.5(11) no
C186 C181 C185 Cu11 125.9(11) no
Cu11 C181 C182 C183 -63.1(7) no
C186 C181 C185 C184 -174.7(11) no
C182 C181 C185 C190 172.8(12) no
C182 C181 C185 Cu11 -61.4(7) no
Cu11 C181 C185 C184 59.5(8) no
C182 C181 C185 C184 -1.9(12) no
C181 C182 C183 C188 -173.0(11) no
C181 C182 C183 C184 2.6(12) no
C181 C182 C183 Cu11 62.9(7) no
C187 C182 C183 C188 -1.2(18) no
Cu11 C182 C183 C184 -60.3(8) no
Cu11 C182 C183 C188 124.1(11) no
C187 C182 C183 Cu11 -125.2(12) no
C187 C182 C183 C184 174.5(11) no
C182 C183 C184 Cu11 60.2(8) no
C188 C183 C184 C189 3.2(19) no
C188 C183 C184 Cu11 -124.3(11) no
Cu11 C183 C184 C189 127.5(13) no
C188 C183 C184 C185 171.8(11) no
C182 C183 C184 C189 -172.4(11) no
C182 C183 C184 C185 -3.8(13) no
Cu11 C183 C184 C185 -63.9(8) no
Cu11 C184 C185 C181 -60.0(8) no
C183 C184 C185 C190 -171.5(12) no
C189 C184 C185 Cu11 -127.8(12) no
C183 C184 C185 Cu11 63.4(8) no
C189 C184 C185 C190 -2.6(19) no
Cu11 C184 C185 C190 125.2(12) no
C189 C184 C185 C181 172.3(11) no
C183 C184 C185 C181 3.4(13) no
C196 C191 C195 C194 -172.9(10) no
Cu12 C191 C195 C200 -128.9(12) no
C195 C191 C192 C193 -1.9(13) no
C196 C191 C192 C197 0.4(19) no
C196 C191 C192 Cu12 -124.4(12) no
C192 C191 C195 Cu12 -59.9(8) no
C195 C191 C192 C197 -174.5(11) no
C196 C191 C195 Cu12 124.9(11) no
Cu12 C191 C195 C194 62.2(8) no
Cu12 C191 C192 C193 -62.7(8) no
Cu12 C191 C192 C197 124.8(12) no
C195 C191 C192 Cu12 60.8(8) no
C196 C191 C192 C193 173.0(11) no
C196 C191 C195 C200 -4.0(18) no
C192 C191 C195 C194 2.4(13) no
C192 C191 C195 C200 171.3(11) no
C197 C192 C193 C194 172.3(12) no
Cu12 C192 C193 C198 123.4(13) no
C191 C192 C193 Cu12 63.3(8) no
Cu12 C192 C193 C194 -62.6(8) no
C197 C192 C193 Cu12 -125.1(14) no
C197 C192 C193 C198 -2(2) no
C191 C192 C193 C198 -173.3(12) no
C191 C192 C193 C194 0.7(13) no
C192 C193 C194 C199 -171.6(10) no
C192 C193 C194 C195 0.8(13) no
C198 C193 C194 C199 2.4(19) no
C198 C193 C194 C195 174.7(12) no
C198 C193 C194 Cu12 -123.5(13) no
Cu12 C193 C194 C195 -61.7(8) no
C192 C193 C194 Cu12 62.5(8) no
Cu12 C193 C194 C199 125.9(11) no
C193 C194 C195 Cu12 61.3(8) no
Cu12 C194 C195 C191 -63.2(8) no
C199 C194 C195 C191 169.9(11) no
Cu12 C194 C195 C200 127.7(11) no
C199 C194 C195 Cu12 -126.9(12) no
C193 C194 C195 C191 -2.0(13) no
C199 C194 C195 C200 0.8(19) no
C193 C194 C195 C200 -171.1(11) no
Zn1 C1 C5 C4 63.5(10) no
Zn1 C1 C5 C10 -117.2(12) no
C6 C1 C5 C4 -177.8(12) no
C5 C1 C2 Zn1 64.4(9) no
C5 C1 C2 C3 1.8(15) no
C5 C1 C2 C7 -176.9(13) no
Zn1 C1 C2 C7 118.7(14) no
C6 C1 C5 C10 2(2) no
C6 C1 C5 Zn1 118.7(12) no
C2 C1 C5 C4 -2.0(15) no
C6 C1 C2 C7 -1(2) no
Zn1 C1 C2 C3 -62.6(10) no
C6 C1 C2 C3 177.6(12) no
C2 C1 C5 C10 177.3(12) no
C2 C1 C5 Zn1 -65.5(9) no
C6 C1 C2 Zn1 -119.8(13) no
C1 C2 C3 C4 -0.9(16) no
Zn1 C2 C3 C8 121.9(14) no
C7 C2 C3 C8 3(2) no
C1 C2 C3 C8 -176.3(13) no
C7 C2 C3 Zn1 -119.4(13) no
C1 C2 C3 Zn1 61.8(10) no
C7 C2 C3 C4 177.9(13) no
Zn1 C2 C3 C4 -62.7(10) no
C8 C3 C4 C9 -1(2) no
C8 C3 C4 C5 175.3(13) no
Zn1 C3 C4 C5 -63.6(10) no
Zn1 C3 C4 C9 120.4(15) no
C2 C3 C4 Zn1 63.2(10) no
C2 C3 C4 C9 -176.4(14) no
C2 C3 C4 C5 -0.4(17) no
C8 C3 C4 Zn1 -121.2(13) no
C3 C4 C5 Zn1 63.9(10) no
C9 C4 C5 Zn1 -119.9(14) no
C3 C4 C5 C10 -177.8(14) no
C9 C4 C5 C1 177.7(13) no
C9 C4 C5 C10 -2(2) no
Zn1 C4 C5 C10 118.3(15) no
Zn1 C4 C5 C1 -62.5(9) no
C3 C4 C5 C1 1.5(16) no
C15 C11 C12 C13 -2.7(14) no
C16 C11 C15 C14 -176.4(13) no
C16 C11 C15 C20 -2(2) no
C16 C11 C15 Zn4 119.9(14) no
C16 C11 C12 C17 2.5(19) no
Zn4 C11 C15 C14 63.7(8) no
Zn4 C11 C12 C17 121.4(11) no
C15 C11 C12 Zn4 62.6(9) no
Zn4 C11 C15 C20 -121.7(13) no
C12 C11 C15 Zn4 -61.6(9) no
C16 C11 C12 Zn4 -118.9(13) no
C16 C11 C12 C13 175.8(12) no
Zn4 C11 C12 C13 -65.3(7) no
C15 C11 C12 C17 -176.1(11) no
C12 C11 C15 C14 2.1(14) no
C12 C11 C15 C20 176.7(12) no
C17 C12 C13 C14 175.3(11) no
C11 C12 C13 Zn4 65.1(8) no
C17 C12 C13 C18 -2.8(18) no
C11 C12 C13 C18 -175.8(11) no
C17 C12 C13 Zn4 -121.9(11) no
Zn4 C12 C13 C18 119.1(11) no
Zn4 C12 C13 C14 -62.8(8) no
C11 C12 C13 C14 2.3(13) no
C18 C13 C14 Zn4 -120.3(11) no
Zn4 C13 C14 C15 -62.7(8) no
Zn4 C13 C14 C19 119.9(13) no
C18 C13 C14 C19 0(2) no
C18 C13 C14 C15 177.0(11) no
C12 C13 C14 C19 -178.4(12) no
C12 C13 C14 C15 -1.0(13) no
C12 C13 C14 Zn4 61.7(7) no
C13 C14 C15 C20 -174.9(13) no
C19 C14 C15 C11 177.0(12) no
C19 C14 C15 C20 3(2) no
Zn4 C14 C15 C11 -63.5(9) no
C13 C14 C15 C11 -0.6(13) no
C13 C14 C15 Zn4 62.9(8) no
Zn4 C14 C15 C20 122.3(14) no
C19 C14 C15 Zn4 -119.5(12) no
Zn5 C51 C52 C53 -63.4(7) no
C56 C51 C52 C53 178.5(11) no
C56 C51 C52 Zn5 -118.1(11) no
C56 C51 C55 C54 -178.2(12) no
C52 C51 C55 Zn5 -62.0(7) no
Zn5 C51 C52 C57 119.6(12) no
C56 C51 C55 Zn5 118.7(12) no
C55 C51 C52 C53 -0.9(12) no
C56 C51 C55 C60 -1(2) no
C55 C51 C52 C57 -178.0(11) no
Zn5 C51 C55 C60 -119.4(12) no
Zn5 C51 C55 C54 63.2(8) no
C56 C51 C52 C57 1.5(18) no
C52 C51 C55 C54 1.2(12) no
C52 C51 C55 C60 178.6(11) no
C55 C51 C52 Zn5 62.5(8) no
C51 C52 C53 Zn5 63.6(7) no
C57 C52 C53 C58 -0.8(18) no
Zn5 C52 C53 C58 118.6(10) no
Zn5 C52 C53 C54 -63.3(8) no
C51 C52 C53 C54 0.3(12) no
C57 C52 C53 C54 177.3(12) no
C57 C52 C53 Zn5 -119.4(12) no
C51 C52 C53 C58 -177.8(10) no
C52 C53 C54 C59 -178.2(11) no
Zn5 C53 C54 C55 -62.8(8) no
C52 C53 C54 C55 0.4(13) no
C58 C53 C54 C55 178.5(10) no
Zn5 C53 C54 C59 118.6(12) no
C58 C53 C54 C59 0.0(18) no
C52 C53 C54 Zn5 63.2(8) no
C58 C53 C54 Zn5 -118.7(10) no
Zn5 C54 C55 C51 -63.8(8) no
Zn5 C54 C55 C60 118.8(13) no
C53 C54 C55 Zn5 62.8(8) no
C53 C54 C55 C60 -178.4(12) no
C59 C54 C55 C60 0(2) no
C59 C54 C55 C51 177.6(11) no
C53 C54 C55 C51 -1.0(13) no
C59 C54 C55 Zn5 -118.7(12) no
Zn8 C61 C65 C64 63.2(9) no
Zn8 C61 C62 C63 -63.4(9) no
Zn8 C61 C62 C67 118.3(11) no
C65 C61 C62 Zn8 65.1(8) no
C65 C61 C62 C63 1.7(13) no
C66 C61 C62 C63 175.9(12) no
C66 C61 C65 C64 -175.5(11) no
C66 C61 C65 Zn8 121.3(11) no
C66 C61 C65 C70 1.6(19) no
C62 C61 C65 Zn8 -64.2(8) no
C66 C61 C62 C67 -2.4(19) no
Zn8 C61 C65 C70 -119.7(13) no
C62 C61 C65 C70 176.1(12) no
C65 C61 C62 C67 -176.6(11) no
C66 C61 C62 Zn8 -120.8(12) no
C62 C61 C65 C64 -1.0(13) no
C67 C62 C63 Zn8 -119.2(15) no
C61 C62 C63 C64 -1.7(14) no
C61 C62 C63 Zn8 62.8(8) no
C67 C62 C63 C68 3(2) no
C61 C62 C63 C68 -175.4(12) no
C67 C62 C63 C64 176.3(13) no
Zn8 C62 C63 C68 121.8(13) no
Zn8 C62 C63 C64 -64.5(9) no
C62 C63 C64 C69 -175.9(11) no
C68 C63 C64 Zn8 -123.1(15) no
C62 C63 C64 C65 1.1(15) no
Zn8 C63 C64 C69 120.4(12) no
C68 C63 C64 C65 174.2(13) no
Zn8 C63 C64 C65 -62.7(9) no
C68 C63 C64 C69 -3(2) no
C62 C63 C64 Zn8 63.7(9) no
C63 C64 C65 Zn8 61.6(9) no
C63 C64 C65 C70 -177.2(12) no
Zn8 C64 C65 C61 -61.6(8) no
C69 C64 C65 Zn8 -121.6(13) no
C63 C64 C65 C61 0.0(14) no
Zn8 C64 C65 C70 121.2(13) no
C69 C64 C65 C70 0(2) no
C69 C64 C65 C61 176.8(11) no
Zn9 C101 C102 C107 119.4(11) no
Zn9 C101 C102 C103 -63.2(8) no
C106 C101 C102 Zn9 -119.2(12) no
C106 C101 C102 C103 177.6(11) no
C106 C101 C105 C110 3(2) no
C106 C101 C105 C104 -177.9(11) no
C105 C101 C102 C103 0.3(13) no
C105 C101 C102 C107 -177.1(10) no
C102 C101 C105 Zn9 -62.6(8) no
C102 C101 C105 C104 -0.6(14) no
C106 C101 C105 Zn9 120.1(12) no
Zn9 C101 C105 C110 -116.8(13) no
C106 C101 C102 C107 0.2(18) no
C105 C101 C102 Zn9 63.5(9) no
C102 C101 C105 C110 -179.4(11) no
Zn9 C101 C105 C104 62.0(9) no
C107 C102 C103 C108 -1.4(17) no
C101 C102 C103 C104 0.2(13) no
Zn9 C102 C103 C108 117.2(11) no
C107 C102 C103 Zn9 -118.6(10) no
C101 C102 C103 Zn9 63.9(8) no
C107 C102 C103 C104 177.7(10) no
C101 C102 C103 C108 -178.9(10) no
Zn9 C102 C103 C104 -63.7(8) no
Zn9 C103 C104 C109 118.5(12) no
C102 C103 C104 C105 -0.5(13) no
Zn9 C103 C104 C105 -63.7(9) no
C108 C103 C104 C105 178.5(12) no
C102 C103 C104 C109 -178.3(11) no
C102 C103 C104 Zn9 63.2(8) no
C108 C103 C104 Zn9 -117.8(12) no
C108 C103 C104 C109 1(2) no
C109 C104 C105 C110 -3(2) no
C103 C104 C105 C101 0.7(14) no
C103 C104 C105 Zn9 62.6(8) no
C109 C104 C105 C101 178.4(11) no
Zn9 C104 C105 C110 117.0(13) no
C109 C104 C105 Zn9 -119.7(12) no
C103 C104 C105 C110 179.5(12) no
Zn9 C104 C105 C101 -61.9(9) no
Zn12 C111 C112 C113 -63.8(8) no
C115 C111 C112 Zn12 63.2(8) no
C116 C111 C112 C113 176.2(12) no
C116 C111 C112 C117 2(2) no
Zn12 C111 C112 C117 121.6(12) no
Zn12 C111 C115 C114 62.5(8) no
Zn12 C111 C115 C120 -120.0(12) no
C112 C111 C115 Zn12 -62.2(8) no
C112 C111 C115 C114 0.2(13) no
C112 C111 C115 C120 177.8(12) no
C116 C111 C115 Zn12 120.8(13) no
C116 C111 C115 C114 -176.7(12) no
C116 C111 C115 C120 1(2) no
C116 C111 C112 Zn12 -120.0(13) no
C115 C111 C112 C113 -0.6(13) no
C115 C111 C112 C117 -175.3(11) no
Zn12 C112 C113 C114 -63.1(7) no
C117 C112 C113 Zn12 -121.6(12) no
C117 C112 C113 C114 175.3(11) no
C117 C112 C113 C118 -1.5(19) no
C111 C112 C113 Zn12 63.9(8) no
C111 C112 C113 C114 0.8(13) no
Zn12 C112 C113 C118 120.1(11) no
C111 C112 C113 C118 -176.0(11) no
C112 C113 C114 Zn12 62.7(8) no
C112 C113 C114 C115 -0.6(12) no
C112 C113 C114 C119 -176.9(11) no
C118 C113 C114 Zn12 -120.5(11) no
Zn12 C113 C114 C115 -63.3(8) no
C118 C113 C114 C119 -0.1(18) no
Zn12 C113 C114 C119 120.4(11) no
C118 C113 C114 C115 176.2(11) no
Zn12 C114 C115 C111 -62.2(8) no
Zn12 C114 C115 C120 120.3(12) no
C119 C114 C115 C120 -1.0(19) no
C113 C114 C115 Zn12 62.4(8) no
C119 C114 C115 C111 176.5(11) no
C119 C114 C115 Zn12 -121.3(11) no
C113 C114 C115 C111 0.2(13) no
C113 C114 C115 C120 -177.3(11) no
Zn13 C151 C152 C153 -62.9(8) no
C155 C151 C152 C157 -176.7(13) no
C156 C151 C152 Zn13 -120.5(12) no
C156 C151 C152 C153 176.6(12) no
C156 C151 C152 C157 -2(2) no
Zn13 C151 C152 C157 119.1(14) no
C155 C151 C152 Zn13 64.2(9) no
C155 C151 C152 C153 1.3(13) no
C152 C151 C155 Zn13 -61.8(8) no
C152 C151 C155 C154 -1.1(14) no
C152 C151 C155 C160 178.6(12) no
C156 C151 C155 Zn13 123.2(13) no
C156 C151 C155 C154 -176.2(12) no
C156 C151 C155 C160 4(2) no
Zn13 C151 C155 C154 60.7(8) no
Zn13 C151 C155 C160 -119.7(12) no
C151 C152 C153 Zn13 63.6(8) no
C151 C152 C153 C154 -1.0(13) no
C151 C152 C153 C158 -176.7(14) no
C157 C152 C153 Zn13 -118.1(12) no
C157 C152 C153 C154 177.3(12) no
Zn13 C152 C153 C154 -64.6(9) no
Zn13 C152 C153 C158 119.6(15) no
C157 C152 C153 C158 2(2) no
C152 C153 C154 C159 -176.6(11) no
C158 C153 C154 Zn13 -121.6(14) no
C152 C153 C154 C155 0.4(14) no
C158 C153 C154 C159 -1(2) no
Zn13 C153 C154 C159 121.1(12) no
C158 C153 C154 C155 176.5(13) no
Zn13 C153 C154 C155 -61.9(9) no
C152 C153 C154 Zn13 62.3(8) no
Zn13 C154 C155 C151 -60.2(9) no
C159 C154 C155 Zn13 -122.2(11) no
C159 C154 C155 C151 177.5(11) no
C159 C154 C155 C160 -2.1(19) no
Zn13 C154 C155 C160 120.1(13) no
C153 C154 C155 Zn13 60.7(9) no
C153 C154 C155 C151 0.4(14) no
C153 C154 C155 C160 -179.2(12) no
Zn16 C161 C162 C163 -64.5(7) no
Zn16 C161 C162 C167 123.7(11) no
C165 C161 C162 Zn16 61.4(8) no
C165 C161 C162 C163 -3.1(13) no
C165 C161 C162 C167 -174.8(10) no
C166 C161 C162 Zn16 -118.8(12) no
C166 C161 C162 C163 176.7(11) no
C166 C161 C162 C167 4.9(18) no
Zn16 C161 C165 C164 64.2(8) no
Zn16 C161 C165 C170 -123.8(12) no
C162 C161 C165 Zn16 -61.3(8) no
C162 C161 C165 C164 2.9(13) no
C162 C161 C165 C170 174.9(11) no
C166 C161 C165 Zn16 118.9(12) no
C166 C161 C165 C164 -176.9(11) no
C166 C161 C165 C170 -5(2) no
Zn16 C162 C163 C164 -61.7(8) no
Zn16 C162 C163 C168 117.1(11) no
C161 C162 C163 Zn16 63.8(7) no
C161 C162 C163 C164 2.0(13) no
C161 C162 C163 C168 -179.1(11) no
C167 C162 C163 Zn16 -124.5(11) no
C167 C162 C163 C164 173.8(10) no
C167 C162 C163 C168 -7.3(18) no
Zn16 C163 C164 C165 -61.1(8) no
Zn16 C163 C164 C169 120.6(13) no
C162 C163 C164 Zn16 60.8(8) no
C162 C163 C164 C165 -0.3(13) no
C162 C163 C164 C169 -178.6(12) no
C168 C163 C164 Zn16 -118.0(12) no
C168 C163 C164 C165 -179.2(11) no
C168 C163 C164 C169 3(2) no
Zn16 C164 C165 C161 -64.3(8) no
Zn16 C164 C165 C170 123.4(12) no
C163 C164 C165 Zn16 62.7(8) no
C163 C164 C165 C161 -1.6(13) no
C163 C164 C165 C170 -173.9(11) no
C169 C164 C165 Zn16 -119.0(12) no
C169 C164 C165 C161 176.7(12) no
C169 C164 C165 C170 4.4(19) no
